data_1577288
loop_
_publ_author_name
'Gerstner, Alexander'
'Arrowsmith, Merle'
'Dietz, Maximilian'
'Mihm, Cornelius'
'Braunschweig, Holger'

_publ_section_title
;
 Zerovalent transition-metal inverse-sandwich complexes of a
 diborataanthracene dianion
;
_journal_name_full 'Chemical Science'
_journal_paper_doi 10.1039/D6SC02501C
_journal_year 2026
_chemical_formula_moiety 'C48 H70 B2 Li2 Mo2 O12'
_chemical_formula_sum 'C48 H70 B2 Li2 Mo2 O12'
_chemical_formula_weight 1066.42
_chemical_name_common {mu-eta6,eta6-[2,3,6,7,9,10-Me6-9,10-DBA]}{Mo(CO)3Li(thf)3}2
_chemical_name_systematic 3-Mo2
_chemical_properties_physical Air-sensitive,Moisture-sensitive
_space_group_crystal_system monoclinic
_space_group_IT_number 14
_space_group_name_Hall '-P 2ybc'
_space_group_name_H-M_alt 'P 1 21/c 1'
_atom_sites_solution_hydrogens geom
_atom_sites_solution_primary dual
_atom_sites_solution_secondary difmap
_audit_creation_date 2026-02-04
_audit_creation_method 'CIF-fill 1.6l (K.Radacki, 2005-26)'
_audit_update_record
;
2026-03-18 deposited with the CCDC.	2026-05-13 downloaded from the CCDC.
;
_cell_angle_alpha 90
_cell_angle_beta 105.1540(10)
_cell_angle_gamma 90
_cell_formula_units_Z 8
_cell_length_a 42.0401(4)
_cell_length_b 10.40700(10)
_cell_length_c 24.2315(2)
_cell_measurement_reflns_used 89460
_cell_measurement_temperature 100(2)
_cell_measurement_theta_max 75.0140
_cell_measurement_theta_min 3.2620
_cell_volume 10232.90(17)
_computing_cell_refinement 'CrysAlisPro 1.171.43.142a (Rigaku OD, 2024)'
_computing_data_collection
;
 CrysAlisPro system (CCD 43.128a 64-bit (release 20-06-2024))
;
_computing_data_reduction 'CrysAlisPro 1.171.43.142a (Rigaku OD, 2024)'
_computing_molecular_graphics 'ShelXLe (Huebschle et all, 2011)'
_computing_publication_material 'SHELXL-2019/2 (Sheldrick, 2019)'
_computing_structure_refinement 'SHELXL-2019/2 (Sheldrick, 2019)'
_computing_structure_solution 'SHELXT 2014/5 (Sheldrick, 2014)''
_diffrn_ambient_environment N~2~
_diffrn_ambient_temperature 100(2)
_diffrn_detector HPA
_diffrn_detector_area_resol_mean 10.0
_diffrn_detector_type 'HyPix Arc150'
_diffrn_measured_fraction_theta_full 0.999
_diffrn_measured_fraction_theta_max 0.999
_diffrn_measurement_details
;
 
 List of Runs (angles in degrees, time in seconds):
 --------------------------------------------------------------------------
  1  \w    -90.00 -57.00   0.60    2.29    --  -42.00 -42.00 100.44   55
  2  \w    -95.00 -61.40   0.60    2.29    --  -46.00 -38.00  -5.26   56
  3  \w     66.00  96.00   0.60    2.29    --   50.00  51.00 -49.70   50
  4  \w     20.00  65.00   0.60    2.29    --   60.35 -95.00-150.00   75
  5  \w     20.00  65.00   0.60    2.29    --   60.35 -95.00-120.00   75
  6  \w   -110.00 -77.00   0.60    2.29    --  -62.00 -44.00  91.17   55
  7  \w   -110.00 -77.00   0.60    2.29    --  -62.00 -45.00 -16.56   55
  8  \w   -114.00 -83.40   0.60    2.29    --  -66.00 -46.00-124.59   51
  9  \w   -113.00 -83.00   0.60    2.29    --  -66.00 -47.00 -50.50   50
 10  \w   -118.00 -85.00   0.60    2.29    --  -70.00 -42.00  62.08   55
 11  \w   -119.00 -83.00   0.60    2.29    --  -70.00 -35.00  25.08   60
 12  \w   -118.00 -85.00   0.60    2.29    --  -70.00 -43.00 -37.93   55
 13  \w     34.00  79.00   0.60    2.29    --   74.86 -95.00-120.00   75
 14  \w   -124.00 -55.00   0.60    2.29    --  -75.87 -15.00 150.00  115
 15  \w    -99.00 -32.40   0.60    2.29    --  -75.87 125.00 120.00  111
 16  \w   -125.00 -95.00   0.60    2.29    --  -79.04 -52.00 -87.57   50
 17  \w   -127.00 -94.00   0.60    2.29    --  -79.04 -43.00 -68.99   55
 18  \w    -97.00 -36.40   0.60    2.29    --  -79.04 115.00 107.77  101
 19  \w    -97.00 -37.00   0.60    2.29    --  -79.04 114.00-105.35  100
 20  \w   -126.00 -96.00   0.60    2.29    --  -79.04 -49.00 149.39   50
 21  \w    -98.00 -35.00   0.60    2.29    --  -79.04 119.00 -57.39  105
 22  \w    -97.00 -36.40   0.60    2.29    --  -79.04 115.00  35.85  101
 23  \w    -97.00 -36.40   0.60    2.29    --  -79.04 115.00 -19.54  101
 24  \w    -97.00 -36.40   0.60    2.29    --  -79.04 115.00 -69.32  101
 25  \w    -97.00 -37.00   0.60    2.29    --  -79.04 114.00  68.12  100
 26  \w    -97.00 -37.00   0.60    2.29    --  -79.04 114.00  93.05  100
 27  \w   -121.00 -96.40   0.60    2.29    --  -79.04 -65.00 -32.18   41
 28  \w    -98.00 -35.00   0.60    2.29    --  -79.04 116.00   0.49  105
 29  \w    -98.00 -35.00   0.60    2.29    --  -79.04 116.00 145.64  105
 30  \w    -98.00 -35.00   0.60    2.29    --  -79.04 116.00-170.48  105
 31  \w     39.00  99.00   0.60    2.29    --   83.21-125.00 -60.00  100
 32  \w     57.00 129.60   0.60    2.29    --   83.21  15.00-150.00  121
 33  \w     43.00  88.00   0.60    2.29    --   83.21 -95.00 -30.00   75
 34  \w     57.00 129.60   0.60    2.29    --   83.21  15.00  90.00  121
 35  \w     39.00  99.00   0.60    2.29    --   83.21-125.00 120.00  100
 36  \w     39.00  99.00   0.60    2.29    --   83.21-125.00-180.00  100
 37  \w     43.00  88.00   0.60    2.29    --   83.21 -95.00   0.00   75
 38  \w     57.00 129.60   0.60    2.29    --   83.21  15.00 150.00  121
 39  \w    -54.00 -26.40   0.60    2.29    --  -10.00 -54.00-147.99   46
 40  \w    -36.00 -11.40   0.60    2.29    --  -14.00 121.00   1.87   41
 41  \w     32.00  59.00   0.60    2.29    --   18.00  58.00-156.24   45
 42  \w    -25.00   2.60   0.60    2.29    --  -18.00  98.00 133.26   46
 43  \w     32.00  59.00   0.60    2.29    --   18.00  58.00  14.88   45
 44  \w     46.00  76.00   0.60    2.29    --   30.00  52.00 -70.15   50
 45  \w    -78.00 -45.00   0.60    2.29    --  -30.00 -42.00  27.07   55
 46  \w     62.00  92.00   0.60    2.29    --   46.00  52.00-147.07   50
 47  \w   -126.00 -96.00   0.60    2.29    --  -79.04 -50.00-125.14   50
 48  \w     57.00 120.00   0.60    2.29    --   83.21  15.00 -30.00  105
 49  \w     57.00 129.60   0.60    2.29    --   83.21  15.00  30.00  121
;
_diffrn_measurement_device 'four-circle diffractometer'
_diffrn_measurement_device_type 'Rigaku XtaLAB Synergy-R'
_diffrn_measurement_method '\w scans'
_diffrn_orient_matrix_type
;
 CrysAlisPro convention (1999,Acta A55,543-557)
;
_diffrn_orient_matrix_UB_11 0.0075270000
_diffrn_orient_matrix_UB_12 0.0247014000
_diffrn_orient_matrix_UB_13 0.0648232000
_diffrn_orient_matrix_UB_21 -0.0216355000
_diffrn_orient_matrix_UB_22 0.1216081000
_diffrn_orient_matrix_UB_23 -0.0113739000
_diffrn_orient_matrix_UB_31 -0.0302643000
_diffrn_orient_matrix_UB_32 -0.0807162000
_diffrn_orient_matrix_UB_33 0.0027071000
_diffrn_radiation_monochromator 'multi-layer mirror'
_diffrn_radiation_probe x-ray
_diffrn_radiation_type CuK\a
_diffrn_radiation_wavelength 1.54184
_diffrn_radiation_xray_symbol K-L~2,3~
_diffrn_reflns_av_R_equivalents 0.0836
_diffrn_reflns_av_unetI/netI 0.0332
_diffrn_reflns_Laue_measured_fraction_full 0.999
_diffrn_reflns_Laue_measured_fraction_max 0.999
_diffrn_reflns_limit_h_max 47
_diffrn_reflns_limit_h_min -51
_diffrn_reflns_limit_k_max 12
_diffrn_reflns_limit_k_min -12
_diffrn_reflns_limit_l_max 29
_diffrn_reflns_limit_l_min -29
_diffrn_reflns_number 180812
_diffrn_reflns_point_group_measured_fraction_full 0.999
_diffrn_reflns_point_group_measured_fraction_max 0.999
_diffrn_reflns_theta_full 67.684
_diffrn_reflns_theta_max 70.074
_diffrn_reflns_theta_min 3.267
_diffrn_source 'rotating-anode X-ray tube'
_diffrn_source_type 'PhotonJet-R X-ray Source'
_exptl_absorpt_coefficient_mu 4.480
_exptl_absorpt_correction_T_max 1.000
_exptl_absorpt_correction_T_min 0.337
_exptl_absorpt_correction_type gaussian
_exptl_absorpt_process_details
;
 CrysAlisPro 1.171.43.142a (Rigaku Oxford Diffraction, 2024) Numerical 
 absorption correction based on gaussian integration over a multifaceted 
 crystal model Empirical absorption correction using spherical harmonics, 
 implemented in SCALE3 ABSPACK scaling algorithm.
;
_exptl_crystal_colour yellow
_exptl_crystal_density_diffrn 1.384
_exptl_crystal_description plate
_exptl_crystal_F_000 4432
_exptl_crystal_preparation
;
 For data collection the crystal was immersed in a film of perfluoropolyether 
 oil, mounted on a polyimide loop and transferred to stream of cold nitrogen 
 (Oxford Cryostream 800).
;
_exptl_crystal_recrystallization_method 'Re-crystallisation from solvent'
_exptl_crystal_size_max 0.350
_exptl_crystal_size_mid 0.290
_exptl_crystal_size_min 0.150
_refine_diff_density_max 1.934
_refine_diff_density_min -1.874
_refine_diff_density_rms 0.105
_refine_ls_extinction_method none
_refine_ls_goodness_of_fit_ref 1.187
_refine_ls_hydrogen_treatment constr
_refine_ls_matrix_type full
_refine_ls_number_parameters 1768
_refine_ls_number_reflns 19427
_refine_ls_number_restraints 4646
_refine_ls_restrained_S_all 1.098
_refine_ls_R_factor_all 0.0732
_refine_ls_R_factor_gt 0.0703
_refine_ls_shift/su_max 0.002
_refine_ls_shift/su_mean 0.000
_refine_ls_structure_factor_coef Fsqd
_refine_ls_weighting_details
;
 w=1/[\s^2^(Fo^2^)+(0.0339P)^2^+65.2481P] where P=(Fo^2^+2Fc^2^)/3
;
_refine_ls_weighting_scheme calc
_refine_ls_wR_factor_gt 0.1575
_refine_ls_wR_factor_ref 0.1589
_reflns_Friedel_coverage 0.000
_reflns_number_gt 18048
_reflns_number_total 19427
_reflns_threshold_expression 'I > 2\s(I)'
_cod_data_source_file d6sc02501c2.cif
_cod_data_source_block AlGe052_AlGe_a
_cod_original_sg_symbol_H-M 'P 21/c'
_cod_database_code 1577288
_shelx_shelxl_version_number 2019/2
_shelx_space_group_comment
;
 The symmetry employed for this shelxl refinement is uniquely defined by the 
 following loop, which should always be used as a source of symmetry 
 information in preference to the above space-group names. They are only 
 intended as comments.
;
_shelx_estimated_absorpt_t_min 0.303
_shelx_estimated_absorpt_t_max 0.553

loop_
_space_group_symop_operation_xyz
'x, y, z'
'-x, y+1/2, -z+1/2'
'-x, -y, -z'
'x, -y-1/2, z-1/2'

loop_
_atom_site_label
_atom_site_type_symbol
_atom_site_fract_x
_atom_site_fract_y
_atom_site_fract_z
_atom_site_U_iso_or_equiv
_atom_site_adp_type
_atom_site_occupancy
_atom_site_site_symmetry_order
_atom_site_calc_flag
_atom_site_refinement_flags_posn
_atom_site_refinement_flags_adp
_atom_site_refinement_flags_occupancy
_atom_site_disorder_assembly
_atom_site_disorder_group
B1_1 B 0.64476(15) 0.6707(6) 0.9959(3) 0.0294(13) Uani 1 1 d . . . . .
B2_1 B 0.59949(15) 0.4282(6) 0.9805(3) 0.0280(13) Uani 1 1 d . . . . .
C1_1 C 0.58622(13) 0.5660(5) 0.9836(2) 0.0274(11) Uani 1 1 d . . . . .
C2_1 C 0.55146(13) 0.5873(5) 0.9785(2) 0.0319(12) Uani 1 1 d . . . . .
H2_1 H 0.537379 0.514445 0.973103 0.038 Uiso 1 1 calc R U . . .
C3_1 C 0.53776(13) 0.7044(6) 0.9811(2) 0.0320(12) Uani 1 1 d . . . . .
C4_1 C 0.55862(14) 0.8170(5) 0.9890(3) 0.0339(13) Uani 1 1 d . . . . .
C5_1 C 0.59144(13) 0.8020(5) 0.9938(2) 0.0304(12) Uani 1 1 d . . . . .
H5_1 H 0.604905 0.876672 0.999298 0.037 Uiso 1 1 calc R U . . .
C6_1 C 0.60693(13) 0.6793(5) 0.9909(2) 0.0312(12) Uani 1 1 d . . . . .
C7_1 C 0.65834(13) 0.5330(5) 0.9941(2) 0.0259(11) Uani 1 1 d . . . . .
C8_1 C 0.69326(13) 0.5095(5) 1.0007(2) 0.0302(12) Uani 1 1 d . . . . .
H8_1 H 0.707418 0.581911 1.004326 0.036 Uiso 1 1 calc R U . . .
C9_1 C 0.70693(14) 0.3913(6) 1.0021(3) 0.0349(13) Uani 1 1 d . . . . .
C10_1 C 0.68601(14) 0.2790(5) 0.9954(3) 0.0348(13) Uani 1 1 d . . . . .
C11_1 C 0.65318(14) 0.2940(5) 0.9880(2) 0.0305(12) Uani 1 1 d . . . . .
H11_1 H 0.639769 0.219261 0.983056 0.037 Uiso 1 1 calc R U . . .
C12_1 C 0.63733(13) 0.4182(5) 0.9870(2) 0.0286(11) Uani 1 1 d . . . . .
C13_1 C 0.50133(14) 0.7190(6) 0.9748(3) 0.0390(14) Uani 1 1 d . . . . .
H13A_1 H 0.497826 0.764737 1.008096 0.058 Uiso 1 1 calc R U . . .
H13B_1 H 0.491088 0.633882 0.972237 0.058 Uiso 1 1 calc R U . . .
H13C_1 H 0.491383 0.767955 0.940032 0.058 Uiso 1 1 calc R U . . .
C14_1 C 0.54440(15) 0.9488(6) 0.9928(3) 0.0430(15) Uani 1 1 d . . . . .
H14A_1 H 0.562056 1.012979 0.999239 0.065 Uiso 1 1 calc R U . . .
H14B_1 H 0.534023 0.950944 1.024580 0.065 Uiso 1 1 calc R U . . .
H14C_1 H 0.527878 0.968195 0.956979 0.065 Uiso 1 1 calc R U . . .
C15_1 C 0.74362(14) 0.3739(6) 1.0114(3) 0.0453(16) Uani 1 1 d . . . . .
H15A_1 H 0.747954 0.331042 0.978103 0.068 Uiso 1 1 calc R U . . .
H15B_1 H 0.752289 0.321315 1.045580 0.068 Uiso 1 1 calc R U . . .
H15C_1 H 0.754441 0.458120 1.016613 0.068 Uiso 1 1 calc R U . . .
C16_1 C 0.70075(16) 0.1457(6) 0.9977(3) 0.0472(17) Uani 1 1 d . . . . .
H16A_1 H 0.683114 0.081461 0.991282 0.071 Uiso 1 1 calc R U . . .
H16B_1 H 0.716098 0.131716 1.035309 0.071 Uiso 1 1 calc R U . . .
H16C_1 H 0.712587 0.137603 0.967984 0.071 Uiso 1 1 calc R U . . .
C17_1 C 0.66662(14) 0.7987(5) 1.0032(3) 0.0379(14) Uani 1 1 d . . . . .
H17A_1 H 0.668333 0.836106 1.040983 0.057 Uiso 1 1 calc R U . . .
H17B_1 H 0.656210 0.860686 0.973532 0.057 Uiso 1 1 calc R U . . .
H17C_1 H 0.688701 0.777582 0.999559 0.057 Uiso 1 1 calc R U . . .
C18_1 C 0.57583(14) 0.3050(5) 0.9724(3) 0.0358(13) Uani 1 1 d . . . . .
H18A_1 H 0.558616 0.312758 0.936419 0.054 Uiso 1 1 calc R U . . .
H18B_1 H 0.565622 0.299870 1.004353 0.054 Uiso 1 1 calc R U . . .
H18C_1 H 0.588787 0.227150 0.971484 0.054 Uiso 1 1 calc R U . . .
Mo1_2 Mo 0.63080(2) 0.52848(4) 1.07128(2) 0.02826(11) Uani 1 1 d . . . . .
Mo2_2 Mo 0.61567(2) 0.55937(4) 0.90648(2) 0.03011(11) Uani 1 1 d . . . . .
Li1_2 Li 0.6844(3) 0.4762(12) 0.7786(6) 0.055(3) Uani 1 1 d . . . . .
Li2_2 Li 0.5612(3) 0.3897(11) 1.1850(5) 0.045(3) Uani 1 1 d D . . . .
C1_2 C 0.63553(15) 0.6654(6) 1.1273(3) 0.0383(14) Uani 1 1 d . . . . .
C2_2 C 0.66765(16) 0.4450(6) 1.1228(3) 0.0393(14) Uani 1 1 d . . . . .
C3_2 C 0.60318(15) 0.4368(6) 1.1077(3) 0.0384(14) Uani 1 1 d . . . . .
C4_2 C 0.57785(16) 0.4956(7) 0.8493(3) 0.0435(15) Uani 1 1 d . . . . .
C5_2 C 0.61320(17) 0.7165(7) 0.8640(3) 0.0472(16) Uani 1 1 d . . . . .
C6_2 C 0.64125(16) 0.4936(7) 0.8597(3) 0.0460(16) Uani 1 1 d . . . . .
O7_2 O 0.63843(13) 0.7485(5) 1.1610(2) 0.0566(13) Uani 1 1 d . . . . .
O8_2 O 0.69014(11) 0.3918(5) 1.1536(2) 0.0571(13) Uani 1 1 d . . . . .
O9_2 O 0.58546(12) 0.3743(4) 1.1294(2) 0.0506(12) Uani 1 1 d . . . . .
O10_2 O 0.55489(12) 0.4552(6) 0.8152(2) 0.0695(16) Uani 1 1 d . . . . .
O11_2 O 0.61234(15) 0.8143(6) 0.8393(3) 0.082(2) Uani 1 1 d . . . . .
O12_2 O 0.65776(13) 0.4521(6) 0.8300(2) 0.0653(15) Uani 1 1 d . . . . .
B1_3 B 0.89531(16) 0.5733(6) 0.4856(3) 0.0299(13) Uani 1 1 d . . . . .
B2_3 B 0.85345(15) 0.3285(6) 0.4961(3) 0.0303(13) Uani 1 1 d . . . . .
C1_3 C 0.83981(13) 0.4674(5) 0.4974(2) 0.0283(11) Uani 1 1 d . . . . .
C2_3 C 0.80707(13) 0.4913(5) 0.5037(2) 0.0305(12) Uani 1 1 d . . . . .
H2_3 H 0.793675 0.419029 0.505959 0.037 Uiso 1 1 calc R U . . .
C3_3 C 0.79415(13) 0.6099(5) 0.5065(3) 0.0319(12) Uani 1 1 d . . . . .
C4_3 C 0.81362(14) 0.7217(5) 0.5016(2) 0.0317(12) Uani 1 1 d . . . . .
C5_3 C 0.84435(13) 0.7059(5) 0.4950(2) 0.0307(12) Uani 1 1 d . . . . .
H5_3 H 0.856673 0.780787 0.491780 0.037 Uiso 1 1 calc R U . . .
C6_3 C 0.85963(13) 0.5821(5) 0.4926(2) 0.0305(12) Uani 1 1 d . . . . .
C7_3 C 0.90854(13) 0.4333(5) 0.4838(2) 0.0285(11) Uani 1 1 d . . . . .
C8_3 C 0.94106(14) 0.4117(6) 0.4757(3) 0.0343(13) Uani 1 1 d . . . . .
H8_3 H 0.954114 0.484513 0.472665 0.041 Uiso 1 1 calc R U . . .
C9_3 C 0.95397(14) 0.2929(6) 0.4723(3) 0.0339(12) Uani 1 1 d . . . . .
C10_3 C 0.93513(15) 0.1814(6) 0.4787(3) 0.0360(13) Uani 1 1 d . . . . .
C11_3 C 0.90435(14) 0.1970(5) 0.4860(3) 0.0341(13) Uani 1 1 d . . . . .
H11_3 H 0.892091 0.122069 0.489355 0.041 Uiso 1 1 calc R U . . .
C12_3 C 0.88918(13) 0.3203(5) 0.4889(2) 0.0301(12) Uani 1 1 d . . . . .
C13_3 C 0.76033(14) 0.6276(6) 0.5158(3) 0.0395(14) Uani 1 1 d . . . . .
H13A_3 H 0.762160 0.674963 0.551488 0.059 Uiso 1 1 calc R U . . .
H13B_3 H 0.750385 0.543316 0.518287 0.059 Uiso 1 1 calc R U . . .
H13C_3 H 0.746458 0.676011 0.483785 0.059 Uiso 1 1 calc R U . . .
C14_3 C 0.79967(15) 0.8544(6) 0.5045(3) 0.0412(14) Uani 1 1 d . . . . .
H14A_3 H 0.815003 0.918707 0.496865 0.062 Uiso 1 1 calc R U . . .
H14B_3 H 0.796525 0.868748 0.542744 0.062 Uiso 1 1 calc R U . . .
H14C_3 H 0.778440 0.861965 0.475924 0.062 Uiso 1 1 calc R U . . .
C15_3 C 0.98787(15) 0.2786(7) 0.4631(3) 0.0436(15) Uani 1 1 d . . . . .
H15A_3 H 0.986353 0.232011 0.427409 0.065 Uiso 1 1 calc R U . . .
H15B_3 H 1.001952 0.230693 0.495139 0.065 Uiso 1 1 calc R U . . .
H15C_3 H 0.997359 0.363872 0.460947 0.065 Uiso 1 1 calc R U . . .
C16_3 C 0.94957(16) 0.0488(6) 0.4771(3) 0.0473(17) Uani 1 1 d . . . . .
H16A_3 H 0.933831 -0.015941 0.482954 0.071 Uiso 1 1 calc R U . . .
H16B_3 H 0.970101 0.041417 0.507518 0.071 Uiso 1 1 calc R U . . .
H16C_3 H 0.954149 0.034917 0.439948 0.071 Uiso 1 1 calc R U . . .
C17_3 C 0.91747(14) 0.6939(6) 0.4801(3) 0.0372(13) Uani 1 1 d . . . . .
H17A_3 H 0.936965 0.695975 0.512769 0.056 Uiso 1 1 calc R U . . .
H17B_3 H 0.904703 0.772952 0.479431 0.056 Uiso 1 1 calc R U . . .
H17C_3 H 0.924414 0.687263 0.444579 0.056 Uiso 1 1 calc R U . . .
C18_3 C 0.83313(14) 0.2021(5) 0.5014(3) 0.0348(13) Uani 1 1 d . . . . .
H18A_3 H 0.829038 0.153095 0.465644 0.052 Uiso 1 1 calc R U . . .
H18B_3 H 0.812061 0.226061 0.508654 0.052 Uiso 1 1 calc R U . . .
H18C_3 H 0.845795 0.149242 0.533006 0.052 Uiso 1 1 calc R U . . .
Mo1_4 Mo 0.85558(2) 0.45121(4) 0.40823(2) 0.03224(12) Uani 1 1 d . U . . .
Mo2_4 Mo 0.88983(2) 0.45958(4) 0.57412(2) 0.02809(11) Uani 1 1 d . . . . .
Li1_4 Li 0.9283(3) 0.5336(15) 0.2903(6) 0.063(4) Uani 1 1 d . . . . .
Li2_4 Li 0.8163(3) 0.5776(12) 0.6873(5) 0.050(3) Uani 1 1 d D . . . .
C1_4 C 0.81659(16) 0.5362(6) 0.3639(3) 0.0427(15) Uani 1 1 d . . . . .
C2_4 C 0.87614(19) 0.5074(9) 0.3519(3) 0.060(2) Uani 1 1 d . . . . .
C4_4 C 0.86750(15) 0.5393(6) 0.6234(3) 0.0393(14) Uani 1 1 d . . . . .
C5_4 C 0.93000(17) 0.5353(6) 0.6213(3) 0.0470(16) Uani 1 1 d . . . . .
C6_4 C 0.89741(15) 0.3153(6) 0.6260(3) 0.0360(13) Uani 1 1 d . . . . .
O7_4 O 0.79294(12) 0.5892(6) 0.3373(3) 0.0681(16) Uani 1 1 d . . . . .
O8_4 O 0.88943(16) 0.5429(8) 0.3171(3) 0.093(2) Uani 1 1 d . . . . .
C3_44 C 0.8344(3) 0.2959(11) 0.3671(5) 0.041(2) Uani 0.601(5) 1 d . U P A 1
O9_44 O 0.8218(2) 0.2033(8) 0.3445(4) 0.062(2) Uani 0.601(5) 1 d . U P A 1
C3_444 C 0.8490(5) 0.3141(17) 0.3564(7) 0.040(3) Uani 0.399(5) 1 d . U P A 2
O9_444 O 0.8442(4) 0.2214(13) 0.3259(6) 0.062(3) Uani 0.399(5) 1 d . U P A 2
O10_4 O 0.85238(12) 0.5909(4) 0.6522(2) 0.0483(11) Uani 1 1 d . . . . .
O11_4 O 0.95373(13) 0.5811(6) 0.6506(3) 0.0797(19) Uani 1 1 d . . . . .
O12_4 O 0.90147(12) 0.2271(4) 0.6570(2) 0.0521(12) Uani 1 1 d . . . . .
O1_5 O 0.6568(3) 0.4330(13) 0.6994(5) 0.040(2) Uani 0.71(4) 1 d D U P B 1
C2_5 C 0.6216(3) 0.4222(18) 0.6879(5) 0.047(2) Uani 0.71(4) 1 d D U P B 1
H2A_5 H 0.612914 0.487590 0.709872 0.056 Uiso 0.71(4) 1 calc R U P B 1
H2B_5 H 0.615395 0.336024 0.698919 0.056 Uiso 0.71(4) 1 calc R U P B 1
C3_5 C 0.6076(3) 0.4433(15) 0.6248(6) 0.046(2) Uani 0.71(4) 1 d D U P B 1
H3A_5 H 0.602060 0.534816 0.616243 0.056 Uiso 0.71(4) 1 calc R U P B 1
H3B_5 H 0.587674 0.390296 0.609749 0.056 Uiso 0.71(4) 1 calc R U P B 1
C4_5 C 0.6354(3) 0.4012(14) 0.6005(6) 0.045(2) Uani 0.71(4) 1 d D U P B 1
H4A_5 H 0.634067 0.443750 0.563388 0.054 Uiso 0.71(4) 1 calc R U P B 1
H4B_5 H 0.635270 0.306908 0.595171 0.054 Uiso 0.71(4) 1 calc R U P B 1
C5_5 C 0.6654(3) 0.4442(14) 0.6455(6) 0.041(2) Uani 0.71(4) 1 d D U P B 1
H5A_5 H 0.684517 0.388842 0.645332 0.050 Uiso 0.71(4) 1 calc R U P B 1
H5B_5 H 0.671000 0.534214 0.638793 0.050 Uiso 0.71(4) 1 calc R U P B 1
O1_51 O 0.6596(6) 0.463(3) 0.7114(11) 0.043(3) Uani 0.29(4) 1 d D U P B 2
C2_51 C 0.6241(6) 0.471(4) 0.6950(11) 0.045(3) Uani 0.29(4) 1 d D U P B 2
H2A_51 H 0.616698 0.552317 0.708640 0.054 Uiso 0.29(4) 1 calc R U P B 2
H2B_51 H 0.614386 0.398236 0.711349 0.054 Uiso 0.29(4) 1 calc R U P B 2
C3_51 C 0.6140(7) 0.465(3) 0.6307(12) 0.046(3) Uani 0.29(4) 1 d D U P B 2
H3A_51 H 0.608690 0.552128 0.614204 0.055 Uiso 0.29(4) 1 calc R U P B 2
H3B_51 H 0.594468 0.409243 0.616990 0.055 Uiso 0.29(4) 1 calc R U P B 2
C4_51 C 0.6436(8) 0.410(4) 0.6145(14) 0.045(3) Uani 0.29(4) 1 d D U P B 2
H4A_51 H 0.643094 0.314954 0.614380 0.054 Uiso 0.29(4) 1 calc R U P B 2
H4B_51 H 0.644738 0.440966 0.576429 0.054 Uiso 0.29(4) 1 calc R U P B 2
C5_51 C 0.6718(7) 0.460(3) 0.6608(14) 0.043(3) Uani 0.29(4) 1 d D U P B 2
H5A_51 H 0.691188 0.402884 0.666393 0.052 Uiso 0.29(4) 1 calc R U P B 2
H5B_51 H 0.678148 0.547499 0.651352 0.052 Uiso 0.29(4) 1 calc R U P B 2
O1_6 O 0.7044(4) 0.6414(15) 0.8142(7) 0.061(2) Uani 0.311(7) 1 d D U P B 1
C2_6 C 0.7066(6) 0.7427(19) 0.7746(8) 0.062(2) Uani 0.311(7) 1 d D U P B 1
H2A_6 H 0.691882 0.724947 0.736251 0.075 Uiso 0.311(7) 1 calc R U P B 1
H2B_6 H 0.729493 0.751107 0.771209 0.075 Uiso 0.311(7) 1 calc R U P B 1
C3_6 C 0.6961(6) 0.8627(18) 0.7994(8) 0.063(3) Uani 0.311(7) 1 d D U P B 1
H3A_6 H 0.671826 0.871726 0.788568 0.076 Uiso 0.311(7) 1 calc R U P B 1
H3B_6 H 0.706017 0.940160 0.786897 0.076 Uiso 0.311(7) 1 calc R U P B 1
C4_6 C 0.7093(7) 0.8405(19) 0.8627(8) 0.065(3) Uani 0.311(7) 1 d D U P B 1
H4A_6 H 0.732790 0.865801 0.875959 0.078 Uiso 0.311(7) 1 calc R U P B 1
H4B_6 H 0.696503 0.889426 0.884616 0.078 Uiso 0.311(7) 1 calc R U P B 1
C5_6 C 0.7053(7) 0.6994(19) 0.8691(7) 0.064(3) Uani 0.311(7) 1 d D U P B 1
H5A_6 H 0.724009 0.664559 0.899179 0.077 Uiso 0.311(7) 1 calc R U P B 1
H5B_6 H 0.684628 0.681168 0.879971 0.077 Uiso 0.311(7) 1 calc R U P B 1
O1_61 O 0.70141(17) 0.6480(8) 0.7812(3) 0.0562(17) Uani 0.689(7) 1 d D U P B 2
C2_61 C 0.6820(2) 0.7548(11) 0.7921(4) 0.0583(19) Uani 0.689(7) 1 d D U P B 2
H2A_61 H 0.658623 0.729132 0.785981 0.070 Uiso 0.689(7) 1 calc R U P B 2
H2B_61 H 0.683102 0.827600 0.766412 0.070 Uiso 0.689(7) 1 calc R U P B 2
C3_61 C 0.6967(3) 0.7921(13) 0.8539(5) 0.065(2) Uani 0.689(7) 1 d D U P B 2
H3A_61 H 0.682155 0.765886 0.878088 0.078 Uiso 0.689(7) 1 calc R U P B 2
H3B_61 H 0.700465 0.885952 0.857654 0.078 Uiso 0.689(7) 1 calc R U P B 2
C4_61 C 0.7292(3) 0.7191(12) 0.8703(4) 0.064(2) Uani 0.689(7) 1 d D U P B 2
H4A_61 H 0.747428 0.776594 0.889717 0.077 Uiso 0.689(7) 1 calc R U P B 2
H4B_61 H 0.727919 0.646720 0.896212 0.077 Uiso 0.689(7) 1 calc R U P B 2
C5_61 C 0.7342(2) 0.6712(12) 0.8159(4) 0.065(2) Uani 0.689(7) 1 d D U P B 2
H5A_61 H 0.745577 0.736137 0.798024 0.078 Uiso 0.689(7) 1 calc R U P B 2
H5B_61 H 0.747364 0.591009 0.821876 0.078 Uiso 0.689(7) 1 calc R U P B 2
O1_7 O 0.7201(4) 0.3560(11) 0.7990(6) 0.0630(18) Uani 0.668(8) 1 d D U P B 1
C2_7 C 0.7361(3) 0.2788(12) 0.7653(5) 0.069(2) Uani 0.668(8) 1 d D U P B 1
H2A_7 H 0.757364 0.317243 0.763770 0.083 Uiso 0.668(8) 1 calc R U P B 1
H2B_7 H 0.721961 0.269101 0.725794 0.083 Uiso 0.668(8) 1 calc R U P B 1
C3_7 C 0.7413(4) 0.1508(11) 0.7959(5) 0.077(3) Uani 0.668(8) 1 d D U P B 1
H3A_7 H 0.761548 0.108622 0.791370 0.093 Uiso 0.668(8) 1 calc R U P B 1
H3B_7 H 0.722295 0.092989 0.780807 0.093 Uiso 0.668(8) 1 calc R U P B 1
C4_7 C 0.7444(4) 0.1837(12) 0.8584(5) 0.071(2) Uani 0.668(8) 1 d D U P B 1
H4A_7 H 0.729952 0.128040 0.874436 0.085 Uiso 0.668(8) 1 calc R U P B 1
H4B_7 H 0.767466 0.172996 0.881552 0.085 Uiso 0.668(8) 1 calc R U P B 1
C5_7 C 0.7341(3) 0.3202(12) 0.8579(5) 0.068(2) Uani 0.668(8) 1 d D U P B 1
H5A_7 H 0.717495 0.330632 0.880009 0.082 Uiso 0.668(8) 1 calc R U P B 1
H5B_7 H 0.753259 0.375388 0.875212 0.082 Uiso 0.668(8) 1 calc R U P B 1
O1_71 O 0.7216(8) 0.367(2) 0.7979(12) 0.065(2) Uani 0.332(8) 1 d D U P B 2
C2_71 C 0.7158(6) 0.232(2) 0.7876(9) 0.068(2) Uani 0.332(8) 1 d D U P B 2
H2A_71 H 0.723719 0.203614 0.754478 0.082 Uiso 0.332(8) 1 calc R U P B 2
H2B_71 H 0.692054 0.211881 0.780044 0.082 Uiso 0.332(8) 1 calc R U P B 2
C3_71 C 0.7352(6) 0.168(2) 0.8419(11) 0.072(3) Uani 0.332(8) 1 d D U P B 2
H3A_71 H 0.743008 0.081866 0.833890 0.087 Uiso 0.332(8) 1 calc R U P B 2
H3B_71 H 0.721751 0.159061 0.869675 0.087 Uiso 0.332(8) 1 calc R U P B 2
C4_71 C 0.7638(5) 0.259(2) 0.8639(10) 0.073(3) Uani 0.332(8) 1 d D U P B 2
H4A_71 H 0.772545 0.251490 0.905834 0.088 Uiso 0.332(8) 1 calc R U P B 2
H4B_71 H 0.781824 0.241763 0.845486 0.088 Uiso 0.332(8) 1 calc R U P B 2
C5_71 C 0.7491(6) 0.3885(19) 0.8476(10) 0.070(3) Uani 0.332(8) 1 d D U P B 2
H5A_71 H 0.741299 0.426292 0.879273 0.084 Uiso 0.332(8) 1 calc R U P B 2
H5B_71 H 0.765396 0.447257 0.838203 0.084 Uiso 0.332(8) 1 calc R U P B 2
O1_8 O 0.5434(4) 0.5636(8) 1.1775(9) 0.0470(18) Uani 0.566(12) 1 d D U P A 1
C2_8 C 0.5161(3) 0.6110(12) 1.1324(7) 0.051(2) Uani 0.566(12) 1 d D U P A 1
H2A_8 H 0.495382 0.566505 1.133183 0.062 Uiso 0.566(12) 1 calc R U P A 1
H2B_8 H 0.520257 0.597450 1.094432 0.062 Uiso 0.566(12) 1 calc R U P A 1
C3_8 C 0.5139(3) 0.7519(10) 1.1444(6) 0.057(2) Uani 0.566(12) 1 d D U P A 1
H3A_8 H 0.506082 0.800767 1.108374 0.068 Uiso 0.566(12) 1 calc R U P A 1
H3B_8 H 0.498542 0.767068 1.168538 0.068 Uiso 0.566(12) 1 calc R U P A 1
C4_8 C 0.5481(3) 0.7917(12) 1.1752(7) 0.057(2) Uani 0.566(12) 1 d D U P A 1
H4A_8 H 0.547960 0.844081 1.209265 0.068 Uiso 0.566(12) 1 calc R U P A 1
H4B_8 H 0.558294 0.842501 1.149798 0.068 Uiso 0.566(12) 1 calc R U P A 1
C5_8 C 0.5665(4) 0.6683(14) 1.1924(7) 0.052(2) Uani 0.566(12) 1 d D U P A 1
H5A_8 H 0.584054 0.659004 1.172305 0.062 Uiso 0.566(12) 1 calc R U P A 1
H5B_8 H 0.576879 0.668091 1.234107 0.062 Uiso 0.566(12) 1 calc R U P A 1
O1_81 O 0.5448(6) 0.5654(10) 1.1811(11) 0.048(2) Uani 0.434(12) 1 d D U P A 2
C2_81 C 0.5264(5) 0.6240(15) 1.1285(9) 0.053(2) Uani 0.434(12) 1 d D U P A 2
H2A_81 H 0.502524 0.621744 1.125784 0.064 Uiso 0.434(12) 1 calc R U P A 2
H2B_81 H 0.530425 0.577820 1.095251 0.064 Uiso 0.434(12) 1 calc R U P A 2
C3_81 C 0.5383(4) 0.7607(13) 1.1297(6) 0.055(2) Uani 0.434(12) 1 d D U P A 2
H3A_81 H 0.519438 0.820910 1.118603 0.066 Uiso 0.434(12) 1 calc R U P A 2
H3B_81 H 0.552521 0.772315 1.103374 0.066 Uiso 0.434(12) 1 calc R U P A 2
C4_81 C 0.5575(5) 0.7829(16) 1.1910(7) 0.058(2) Uani 0.434(12) 1 d D U P A 2
H4A_81 H 0.575319 0.846682 1.193490 0.069 Uiso 0.434(12) 1 calc R U P A 2
H4B_81 H 0.543010 0.811970 1.214745 0.069 Uiso 0.434(12) 1 calc R U P A 2
C5_81 C 0.5713(5) 0.6509(18) 1.2086(8) 0.051(2) Uani 0.434(12) 1 d D U P A 2
H5A_81 H 0.591233 0.634557 1.194983 0.062 Uiso 0.434(12) 1 calc R U P A 2
H5B_81 H 0.577052 0.640864 1.250636 0.062 Uiso 0.434(12) 1 calc R U P A 2
O1_9 O 0.5944(5) 0.379(4) 1.2535(8) 0.055(2) Uani 0.399(5) 1 d D U P A 1
C2_9 C 0.6275(5) 0.430(2) 1.2625(8) 0.058(3) Uani 0.399(5) 1 d D U P A 1
H2A_9 H 0.627630 0.524409 1.266585 0.070 Uiso 0.399(5) 1 calc R U P A 1
H2B_9 H 0.636790 0.406984 1.230219 0.070 Uiso 0.399(5) 1 calc R U P A 1
C3_9 C 0.6467(4) 0.367(2) 1.3170(8) 0.063(3) Uani 0.399(5) 1 d D U P A 1
H3A_9 H 0.665286 0.421944 1.337399 0.075 Uiso 0.399(5) 1 calc R U P A 1
H3B_9 H 0.655486 0.282445 1.309169 0.075 Uiso 0.399(5) 1 calc R U P A 1
C4_9 C 0.6218(4) 0.351(2) 1.3514(7) 0.061(3) Uani 0.399(5) 1 d D U P A 1
H4A_9 H 0.626403 0.273297 1.375537 0.073 Uiso 0.399(5) 1 calc R U P A 1
H4B_9 H 0.621837 0.426985 1.376133 0.073 Uiso 0.399(5) 1 calc R U P A 1
C5_9 C 0.5896(4) 0.340(2) 1.3073(8) 0.061(2) Uani 0.399(5) 1 d D U P A 1
H5A_9 H 0.581822 0.249411 1.304842 0.074 Uiso 0.399(5) 1 calc R U P A 1
H5B_9 H 0.572825 0.394493 1.317612 0.074 Uiso 0.399(5) 1 calc R U P A 1
O1_91 O 0.5916(3) 0.367(2) 1.2592(5) 0.054(2) Uani 0.601(5) 1 d D U P A 2
C2_91 C 0.6266(3) 0.3846(16) 1.2759(5) 0.062(2) Uani 0.601(5) 1 d D U P A 2
H2A_91 H 0.632589 0.465050 1.259258 0.074 Uiso 0.601(5) 1 calc R U P A 2
H2B_91 H 0.637677 0.311983 1.262110 0.074 Uiso 0.601(5) 1 calc R U P A 2
C3_91 C 0.6374(3) 0.3912(15) 1.3400(5) 0.062(2) Uani 0.601(5) 1 d D U P A 2
H3A_91 H 0.654874 0.327198 1.355408 0.074 Uiso 0.601(5) 1 calc R U P A 2
H3B_91 H 0.645925 0.477795 1.352818 0.074 Uiso 0.601(5) 1 calc R U P A 2
C4_91 C 0.6073(3) 0.3622(15) 1.3599(5) 0.061(2) Uani 0.601(5) 1 d D U P A 2
H4A_91 H 0.607884 0.272724 1.373972 0.074 Uiso 0.601(5) 1 calc R U P A 2
H4B_91 H 0.605635 0.421315 1.390998 0.074 Uiso 0.601(5) 1 calc R U P A 2
C5_91 C 0.5789(3) 0.3809(15) 1.3087(5) 0.059(2) Uani 0.601(5) 1 d D U P A 2
H5A_91 H 0.561612 0.315832 1.308047 0.070 Uiso 0.601(5) 1 calc R U P A 2
H5B_91 H 0.569208 0.467393 1.309338 0.070 Uiso 0.601(5) 1 calc R U P A 2
O1_10 O 0.5255(2) 0.2695(10) 1.1759(5) 0.0430(17) Uani 0.782(13) 1 d D U P A 1
C2_10 C 0.5280(3) 0.1315(12) 1.1808(8) 0.0446(18) Uani 0.782(13) 1 d D U P A 1
H2A_10 H 0.547956 0.106634 1.210790 0.053 Uiso 0.782(13) 1 calc R U P A 1
H2B_10 H 0.529304 0.092894 1.144058 0.053 Uiso 0.782(13) 1 calc R U P A 1
C3_10 C 0.4972(2) 0.0863(9) 1.1964(5) 0.0489(19) Uani 0.782(13) 1 d D U P A 1
H3A_10 H 0.490101 0.000877 1.179724 0.059 Uiso 0.782(13) 1 calc R U P A 1
H3B_10 H 0.500694 0.082368 1.238367 0.059 Uiso 0.782(13) 1 calc R U P A 1
C4_10 C 0.4728(2) 0.1889(8) 1.1702(4) 0.0490(19) Uani 0.782(13) 1 d D U P A 1
H4A_10 H 0.462357 0.169921 1.129391 0.059 Uiso 0.782(13) 1 calc R U P A 1
H4B_10 H 0.455345 0.196083 1.190669 0.059 Uiso 0.782(13) 1 calc R U P A 1
C5_10 C 0.4926(2) 0.3091(9) 1.1762(5) 0.0459(18) Uani 0.782(13) 1 d D U P A 1
H5A_10 H 0.483349 0.368257 1.143987 0.055 Uiso 0.782(13) 1 calc R U P A 1
H5B_10 H 0.492761 0.353236 1.212445 0.055 Uiso 0.782(13) 1 calc R U P A 1
O1_101 O 0.5295(8) 0.267(4) 1.185(2) 0.045(2) Uani 0.218(13) 1 d D U P A 2
C2_101 C 0.5329(10) 0.132(4) 1.177(3) 0.045(3) Uani 0.218(13) 1 d D U P A 2
H2A_101 H 0.550544 0.095517 1.208536 0.054 Uiso 0.218(13) 1 calc R U P A 2
H2B_101 H 0.538527 0.114813 1.140411 0.054 Uiso 0.218(13) 1 calc R U P A 2
C3_101 C 0.5002(8) 0.071(3) 1.1763(16) 0.047(3) Uani 0.218(13) 1 d D U P A 2
H3A_101 H 0.503339 -0.012101 1.196782 0.057 Uiso 0.218(13) 1 calc R U P A 2
H3B_101 H 0.486776 0.057243 1.136618 0.057 Uiso 0.218(13) 1 calc R U P A 2
C4_101 C 0.4844(7) 0.169(3) 1.2068(15) 0.049(3) Uani 0.218(13) 1 d D U P A 2
H4A_101 H 0.460085 0.165198 1.193149 0.058 Uiso 0.218(13) 1 calc R U P A 2
H4B_101 H 0.491018 0.154568 1.248659 0.058 Uiso 0.218(13) 1 calc R U P A 2
C5_101 C 0.4971(9) 0.294(3) 1.1919(18) 0.047(3) Uani 0.218(13) 1 d D U P A 2
H5A_101 H 0.482564 0.328560 1.156085 0.056 Uiso 0.218(13) 1 calc R U P A 2
H5B_101 H 0.498364 0.357500 1.222888 0.056 Uiso 0.218(13) 1 calc R U P A 2
O1_11 O 0.9149(3) 0.584(3) 0.2124(5) 0.053(2) Uani 0.601(5) 1 d D U P A 1
C2_11 C 0.8816(3) 0.6214(16) 0.1888(5) 0.063(2) Uani 0.601(5) 1 d D U P A 1
H2A_11 H 0.878981 0.714342 0.195201 0.076 Uiso 0.601(5) 1 calc R U P A 1
H2B_11 H 0.866859 0.573152 0.207207 0.076 Uiso 0.601(5) 1 calc R U P A 1
C3_11 C 0.8729(3) 0.5929(14) 0.1256(4) 0.056(2) Uani 0.601(5) 1 d D U P A 1
H3A_11 H 0.862767 0.506846 0.117291 0.067 Uiso 0.601(5) 1 calc R U P A 1
H3B_11 H 0.857601 0.658248 0.103638 0.067 Uiso 0.601(5) 1 calc R U P A 1
C4_11 C 0.9057(3) 0.5984(16) 0.1119(5) 0.056(2) Uani 0.601(5) 1 d D U P A 1
H4A_11 H 0.906931 0.532010 0.083261 0.068 Uiso 0.601(5) 1 calc R U P A 1
H4B_11 H 0.909035 0.683749 0.096308 0.068 Uiso 0.601(5) 1 calc R U P A 1
C5_11 C 0.9308(3) 0.5745(15) 0.1662(5) 0.058(2) Uani 0.601(5) 1 d D U P A 1
H5A_11 H 0.940561 0.488036 0.165673 0.070 Uiso 0.601(5) 1 calc R U P A 1
H5B_11 H 0.948706 0.638994 0.171428 0.070 Uiso 0.601(5) 1 calc R U P A 1
O1_111 O 0.9152(5) 0.597(4) 0.2142(7) 0.056(2) Uani 0.399(5) 1 d D U P A 2
C2_111 C 0.8847(4) 0.578(2) 0.1709(7) 0.058(2) Uani 0.399(5) 1 d D U P A 2
H2A_111 H 0.867376 0.635992 0.177182 0.069 Uiso 0.399(5) 1 calc R U P A 2
H2B_111 H 0.876963 0.487775 0.171533 0.069 Uiso 0.399(5) 1 calc R U P A 2
C3_111 C 0.8922(4) 0.607(3) 0.1149(7) 0.059(2) Uani 0.399(5) 1 d D U P A 2
H3A_111 H 0.887926 0.698127 0.104271 0.070 Uiso 0.399(5) 1 calc R U P A 2
H3B_111 H 0.878946 0.552041 0.083806 0.070 Uiso 0.399(5) 1 calc R U P A 2
C4_111 C 0.9285(4) 0.575(2) 0.1268(7) 0.060(3) Uani 0.399(5) 1 d D U P A 2
H4A_111 H 0.932112 0.481938 0.124132 0.071 Uiso 0.399(5) 1 calc R U P A 2
H4B_111 H 0.938767 0.621138 0.100001 0.071 Uiso 0.399(5) 1 calc R U P A 2
C5_111 C 0.9418(4) 0.623(2) 0.1870(7) 0.060(3) Uani 0.399(5) 1 d D U P A 2
H5A_111 H 0.962119 0.576437 0.206585 0.072 Uiso 0.399(5) 1 calc R U P A 2
H5B_111 H 0.946645 0.716280 0.187523 0.072 Uiso 0.399(5) 1 calc R U P A 2
O1_12 O 0.9646(3) 0.6458(13) 0.3218(5) 0.060(2) Uani 0.606(18) 1 d D U P A 1
C2_12 C 0.9633(3) 0.7805(14) 0.3090(7) 0.061(2) Uani 0.606(18) 1 d D U P A 1
H2A_12 H 0.942465 0.817651 0.313825 0.073 Uiso 0.606(18) 1 calc R U P A 1
H2B_12 H 0.964061 0.794294 0.268995 0.073 Uiso 0.606(18) 1 calc R U P A 1
C3_12 C 0.9922(4) 0.8441(17) 0.3492(7) 0.057(2) Uani 0.606(18) 1 d D U P A 1
H3A_12 H 0.985323 0.891551 0.379577 0.069 Uiso 0.606(18) 1 calc R U P A 1
H3B_12 H 1.003213 0.904283 0.328539 0.069 Uiso 0.606(18) 1 calc R U P A 1
C4_12 C 1.0147(4) 0.732(2) 0.3740(14) 0.056(2) Uani 0.606(18) 1 d D U P A 1
H4A_12 H 1.029144 0.708934 0.349305 0.068 Uiso 0.606(18) 1 calc R U P A 1
H4B_12 H 1.028398 0.752180 0.412968 0.068 Uiso 0.606(18) 1 calc R U P A 1
C5_12 C 0.9901(6) 0.628(2) 0.3751(12) 0.058(2) Uani 0.606(18) 1 d D U P A 1
H5A_12 H 1.000327 0.542256 0.376545 0.069 Uiso 0.606(18) 1 calc R U P A 1
H5B_12 H 0.980826 0.638115 0.408456 0.069 Uiso 0.606(18) 1 calc R U P A 1
O1_121 O 0.9592(5) 0.649(2) 0.3365(8) 0.060(3) Uani 0.394(18) 1 d D U P A 2
C2_121 C 0.9585(5) 0.787(2) 0.3314(11) 0.061(3) Uani 0.394(18) 1 d D U P A 2
H2A_121 H 0.941958 0.823339 0.349520 0.073 Uiso 0.394(18) 1 calc R U P A 2
H2B_121 H 0.952585 0.812217 0.290624 0.073 Uiso 0.394(18) 1 calc R U P A 2
C3_121 C 0.9924(6) 0.835(2) 0.3611(12) 0.058(3) Uani 0.394(18) 1 d D U P A 2
H3A_121 H 0.992513 0.876492 0.397932 0.069 Uiso 0.394(18) 1 calc R U P A 2
H3B_121 H 1.000229 0.897810 0.336866 0.069 Uiso 0.394(18) 1 calc R U P A 2
C4_121 C 1.0138(6) 0.716(3) 0.371(2) 0.056(2) Uani 0.394(18) 1 d D U P A 2
H4A_121 H 1.023067 0.699334 0.337821 0.068 Uiso 0.394(18) 1 calc R U P A 2
H4B_121 H 1.032056 0.723649 0.405927 0.068 Uiso 0.394(18) 1 calc R U P A 2
C5_121 C 0.9900(9) 0.613(3) 0.377(2) 0.058(2) Uani 0.394(18) 1 d D U P A 2
H5A_121 H 0.997472 0.528011 0.366706 0.069 Uiso 0.394(18) 1 calc R U P A 2
H5B_121 H 0.987526 0.610075 0.416028 0.069 Uiso 0.394(18) 1 calc R U P A 2
O1_13 O 0.9451(7) 0.398(3) 0.3036(13) 0.044(3) Uani 0.25(3) 1 d D U P A 1
C2_13 C 0.9667(8) 0.353(3) 0.2702(15) 0.044(3) Uani 0.25(3) 1 d D U P A 1
H2A_13 H 0.987164 0.404381 0.277850 0.053 Uiso 0.25(3) 1 calc R U P A 1
H2B_13 H 0.955664 0.355825 0.228836 0.053 Uiso 0.25(3) 1 calc R U P A 1
C3_13 C 0.9741(7) 0.216(4) 0.2899(15) 0.047(3) Uani 0.25(3) 1 d D U P A 1
H3A_13 H 0.992432 0.212439 0.325190 0.056 Uiso 0.25(3) 1 calc R U P A 1
H3B_13 H 0.979885 0.163410 0.259943 0.056 Uiso 0.25(3) 1 calc R U P A 1
C4_13 C 0.9421(8) 0.172(3) 0.3010(16) 0.048(3) Uani 0.25(3) 1 d D U P A 1
H4A_13 H 0.928600 0.125374 0.267444 0.058 Uiso 0.25(3) 1 calc R U P A 1
H4B_13 H 0.946449 0.114478 0.334640 0.058 Uiso 0.25(3) 1 calc R U P A 1
C5_13 C 0.9248(8) 0.291(3) 0.3119(18) 0.046(3) Uani 0.25(3) 1 d D U P A 1
H5A_13 H 0.902674 0.296895 0.284860 0.056 Uiso 0.25(3) 1 calc R U P A 1
H5B_13 H 0.922323 0.291256 0.351372 0.056 Uiso 0.25(3) 1 calc R U P A 1
O1_131 O 0.9446(2) 0.3512(13) 0.3023(4) 0.0430(19) Uani 0.75(3) 1 d D U P A 2
C2_131 C 0.9683(3) 0.3021(16) 0.2742(5) 0.045(2) Uani 0.75(3) 1 d D U P A 2
H2A_131 H 0.989679 0.347353 0.287562 0.054 Uiso 0.75(3) 1 calc R U P A 2
H2B_131 H 0.960272 0.311990 0.232207 0.054 Uiso 0.75(3) 1 calc R U P A 2
C3_131 C 0.9718(2) 0.1622(16) 0.2907(5) 0.051(2) Uani 0.75(3) 1 d D U P A 2
H3A_131 H 0.987536 0.150275 0.328622 0.061 Uiso 0.75(3) 1 calc R U P A 2
H3B_131 H 0.979128 0.110706 0.261985 0.061 Uiso 0.75(3) 1 calc R U P A 2
C4_131 C 0.9371(3) 0.1263(14) 0.2922(5) 0.052(2) Uani 0.75(3) 1 d D U P A 2
H4A_131 H 0.924009 0.097637 0.254039 0.063 Uiso 0.75(3) 1 calc R U P A 2
H4B_131 H 0.937413 0.056771 0.320193 0.063 Uiso 0.75(3) 1 calc R U P A 2
C5_131 C 0.9231(3) 0.2483(14) 0.3099(6) 0.047(2) Uani 0.75(3) 1 d D U P A 2
H5A_131 H 0.900481 0.262951 0.285826 0.056 Uiso 0.75(3) 1 calc R U P A 2
H5B_131 H 0.922449 0.242893 0.350348 0.056 Uiso 0.75(3) 1 calc R U P A 2
O1_14 O 0.8366(4) 0.617(4) 0.7661(5) 0.0521(19) Uani 0.606(18) 1 d D U P A 1
C2_14 C 0.8710(3) 0.6288(16) 0.7967(5) 0.056(2) Uani 0.606(18) 1 d D U P A 1
H2A_14 H 0.878187 0.719607 0.798488 0.067 Uiso 0.606(18) 1 calc R U P A 1
H2B_14 H 0.885040 0.577457 0.777960 0.067 Uiso 0.606(18) 1 calc R U P A 1
C3_14 C 0.8729(4) 0.5782(19) 0.8552(6) 0.060(2) Uani 0.606(18) 1 d D U P A 1
H3A_14 H 0.889771 0.625241 0.884393 0.072 Uiso 0.606(18) 1 calc R U P A 1
H3B_14 H 0.878483 0.485614 0.857732 0.072 Uiso 0.606(18) 1 calc R U P A 1
C4_14 C 0.8389(4) 0.6001(18) 0.8636(5) 0.058(2) Uani 0.606(18) 1 d D U P A 1
H4A_14 H 0.833027 0.530553 0.886957 0.070 Uiso 0.606(18) 1 calc R U P A 1
H4B_14 H 0.837925 0.683324 0.882865 0.070 Uiso 0.606(18) 1 calc R U P A 1
C5_14 C 0.8163(3) 0.6004(16) 0.8056(6) 0.057(2) Uani 0.606(18) 1 d D U P A 1
H5A_14 H 0.804075 0.518320 0.797987 0.069 Uiso 0.606(18) 1 calc R U P A 1
H5B_14 H 0.800267 0.671645 0.801485 0.069 Uiso 0.606(18) 1 calc R U P A 1
O1_141 O 0.8370(6) 0.610(5) 0.7659(8) 0.054(2) Uani 0.394(18) 1 d D U P A 2
C2_141 C 0.8704(5) 0.567(3) 0.7869(8) 0.058(2) Uani 0.394(18) 1 d D U P A 2
H2A_141 H 0.885460 0.628424 0.775532 0.069 Uiso 0.394(18) 1 calc R U P A 2
H2B_141 H 0.873092 0.482102 0.769896 0.069 Uiso 0.394(18) 1 calc R U P A 2
C3_141 C 0.8791(6) 0.555(3) 0.8499(8) 0.056(3) Uani 0.394(18) 1 d D U P A 2
H3A_141 H 0.899505 0.603839 0.867387 0.067 Uiso 0.394(18) 1 calc R U P A 2
H3B_141 H 0.882388 0.464344 0.861787 0.067 Uiso 0.394(18) 1 calc R U P A 2
C4_141 C 0.8504(5) 0.612(3) 0.8672(8) 0.056(3) Uani 0.394(18) 1 d D U P A 2
H4A_141 H 0.842444 0.550691 0.892053 0.067 Uiso 0.394(18) 1 calc R U P A 2
H4B_141 H 0.856899 0.692546 0.888575 0.067 Uiso 0.394(18) 1 calc R U P A 2
C5_141 C 0.8239(5) 0.637(2) 0.8138(9) 0.057(2) Uani 0.394(18) 1 d D U P A 2
H5A_141 H 0.804613 0.581061 0.812490 0.068 Uiso 0.394(18) 1 calc R U P A 2
H5B_141 H 0.816730 0.727473 0.812656 0.068 Uiso 0.394(18) 1 calc R U P A 2
O1_15 O 0.7791(8) 0.690(4) 0.668(4) 0.059(2) Uani 0.399(5) 1 d D U P A 1
C2_15 C 0.7455(11) 0.653(2) 0.663(3) 0.061(2) Uani 0.399(5) 1 d D U P A 1
H2A_15 H 0.744130 0.601727 0.697140 0.074 Uiso 0.399(5) 1 calc R U P A 1
H2B_15 H 0.736791 0.600518 0.628588 0.074 Uiso 0.399(5) 1 calc R U P A 1
C3_15 C 0.7262(6) 0.775(2) 0.6603(12) 0.066(3) Uani 0.399(5) 1 d D U P A 1
H3A_15 H 0.721454 0.793952 0.697396 0.080 Uiso 0.399(5) 1 calc R U P A 1
H3B_15 H 0.705131 0.769775 0.630242 0.080 Uiso 0.399(5) 1 calc R U P A 1
C4_15 C 0.7488(4) 0.8769(19) 0.6456(10) 0.066(2) Uani 0.399(5) 1 d D U P A 1
H4A_15 H 0.745802 0.883147 0.603789 0.079 Uiso 0.399(5) 1 calc R U P A 1
H4B_15 H 0.744861 0.962281 0.660603 0.079 Uiso 0.399(5) 1 calc R U P A 1
C5_15 C 0.7823(5) 0.828(4) 0.675(2) 0.063(2) Uani 0.399(5) 1 d D U P A 1
H5A_15 H 0.799131 0.861660 0.656792 0.076 Uiso 0.399(5) 1 calc R U P A 1
H5B_15 H 0.788514 0.851371 0.715931 0.076 Uiso 0.399(5) 1 calc R U P A 1
O1_151 O 0.7792(5) 0.691(3) 0.669(3) 0.0582(17) Uani 0.601(5) 1 d D U P A 2
C2_151 C 0.7446(7) 0.6637(16) 0.662(2) 0.061(2) Uani 0.601(5) 1 d D U P A 2
H2A_151 H 0.741031 0.629045 0.697726 0.073 Uiso 0.601(5) 1 calc R U P A 2
H2B_151 H 0.736544 0.600126 0.630884 0.073 Uiso 0.601(5) 1 calc R U P A 2
C3_151 C 0.7271(4) 0.7896(16) 0.6469(8) 0.068(2) Uani 0.601(5) 1 d D U P A 2
H3A_151 H 0.706628 0.792749 0.659707 0.082 Uiso 0.601(5) 1 calc R U P A 2
H3B_151 H 0.721773 0.806338 0.605233 0.082 Uiso 0.601(5) 1 calc R U P A 2
C4_151 C 0.7527(3) 0.8843(14) 0.6800(7) 0.067(2) Uani 0.601(5) 1 d D U P A 2
H4A_151 H 0.749107 0.971219 0.662971 0.081 Uiso 0.601(5) 1 calc R U P A 2
H4B_151 H 0.752181 0.889105 0.720597 0.081 Uiso 0.601(5) 1 calc R U P A 2
C5_151 C 0.7845(4) 0.828(3) 0.6744(17) 0.064(2) Uani 0.601(5) 1 d D U P A 2
H5A_151 H 0.790342 0.863194 0.640368 0.076 Uiso 0.601(5) 1 calc R U P A 2
H5B_151 H 0.802612 0.847340 0.708699 0.076 Uiso 0.601(5) 1 calc R U P A 2
O1_16 O 0.7991(4) 0.4103(13) 0.6725(7) 0.060(2) Uani 0.399(5) 1 d D U P A 1
C2_16 C 0.8101(6) 0.3129(15) 0.6398(8) 0.066(2) Uani 0.399(5) 1 d D U P A 1
H2A_16 H 0.832425 0.332683 0.635912 0.079 Uiso 0.399(5) 1 calc R U P A 1
H2B_16 H 0.794811 0.305047 0.601192 0.079 Uiso 0.399(5) 1 calc R U P A 1
C3_16 C 0.8103(6) 0.1900(16) 0.6741(10) 0.069(2) Uani 0.399(5) 1 d D U P A 1
H3A_16 H 0.807183 0.113126 0.649158 0.083 Uiso 0.399(5) 1 calc R U P A 1
H3B_16 H 0.831076 0.180990 0.704575 0.083 Uiso 0.399(5) 1 calc R U P A 1
C4_16 C 0.7814(5) 0.2101(15) 0.6987(9) 0.069(3) Uani 0.399(5) 1 d D U P A 1
H4A_16 H 0.760533 0.185742 0.670933 0.083 Uiso 0.399(5) 1 calc R U P A 1
H4B_16 H 0.783867 0.159534 0.734184 0.083 Uiso 0.399(5) 1 calc R U P A 1
C5_16 C 0.7824(5) 0.3514(15) 0.7109(8) 0.065(3) Uani 0.399(5) 1 d D U P A 1
H5A_16 H 0.759768 0.386028 0.704295 0.078 Uiso 0.399(5) 1 calc R U P A 1
H5B_16 H 0.794490 0.368369 0.751144 0.078 Uiso 0.399(5) 1 calc R U P A 1
O1_161 O 0.8077(3) 0.3913(9) 0.6895(4) 0.058(2) Uani 0.601(5) 1 d D U P A 2
C2_161 C 0.8364(3) 0.3202(10) 0.7206(5) 0.062(2) Uani 0.601(5) 1 d D U P A 2
H2A_161 H 0.841103 0.337424 0.762173 0.074 Uiso 0.601(5) 1 calc R U P A 2
H2B_161 H 0.855973 0.343178 0.707318 0.074 Uiso 0.601(5) 1 calc R U P A 2
C3_161 C 0.8271(4) 0.1816(11) 0.7078(6) 0.074(3) Uani 0.601(5) 1 d D U P A 2
H3A_161 H 0.846863 0.126604 0.712316 0.088 Uiso 0.601(5) 1 calc R U P A 2
H3B_161 H 0.813506 0.148490 0.732383 0.088 Uiso 0.601(5) 1 calc R U P A 2
C4_161 C 0.8078(4) 0.1908(12) 0.6466(6) 0.073(2) Uani 0.601(5) 1 d D U P A 2
H4A_161 H 0.792345 0.117715 0.636235 0.088 Uiso 0.601(5) 1 calc R U P A 2
H4B_161 H 0.822688 0.191066 0.621002 0.088 Uiso 0.601(5) 1 calc R U P A 2
C5_161 C 0.7892(3) 0.3168(11) 0.6423(5) 0.067(2) Uani 0.601(5) 1 d D U P A 2
H5A_161 H 0.788239 0.360272 0.605587 0.081 Uiso 0.601(5) 1 calc R U P A 2
H5B_161 H 0.766446 0.302464 0.645421 0.081 Uiso 0.601(5) 1 calc R U P A 2

loop_
_atom_site_aniso_label
_atom_site_aniso_U_11
_atom_site_aniso_U_22
_atom_site_aniso_U_33
_atom_site_aniso_U_23
_atom_site_aniso_U_13
_atom_site_aniso_U_12
B1_1 0.031(3) 0.026(3) 0.033(3) 0.002(3) 0.011(3) -0.001(2)
B2_1 0.033(3) 0.025(3) 0.027(3) 0.004(2) 0.009(2) -0.001(2)
C1_1 0.030(3) 0.026(3) 0.029(3) 0.000(2) 0.011(2) 0.000(2)
C2_1 0.030(3) 0.029(3) 0.036(3) 0.000(2) 0.009(2) -0.001(2)
C3_1 0.032(3) 0.031(3) 0.033(3) 0.002(2) 0.008(2) 0.000(2)
C4_1 0.036(3) 0.025(3) 0.041(3) 0.006(2) 0.010(2) 0.004(2)
C5_1 0.032(3) 0.023(3) 0.036(3) -0.001(2) 0.010(2) -0.002(2)
C6_1 0.031(3) 0.027(3) 0.036(3) 0.002(2) 0.011(2) 0.001(2)
C7_1 0.033(3) 0.023(3) 0.023(3) 0.006(2) 0.009(2) 0.000(2)
C8_1 0.029(3) 0.026(3) 0.036(3) 0.004(2) 0.009(2) -0.004(2)
C9_1 0.032(3) 0.032(3) 0.041(3) 0.008(3) 0.011(2) 0.003(2)
C10_1 0.039(3) 0.026(3) 0.041(3) 0.003(2) 0.012(3) 0.004(2)
C11_1 0.036(3) 0.022(3) 0.035(3) 0.003(2) 0.012(2) 0.002(2)
C12_1 0.032(3) 0.026(3) 0.028(3) 0.006(2) 0.008(2) -0.001(2)
C13_1 0.032(3) 0.039(3) 0.047(4) 0.001(3) 0.012(3) 0.006(3)
C14_1 0.038(3) 0.029(3) 0.063(4) 0.002(3) 0.016(3) 0.007(3)
C15_1 0.032(3) 0.038(3) 0.067(5) 0.009(3) 0.014(3) 0.006(3)
C16_1 0.043(3) 0.026(3) 0.076(5) 0.005(3) 0.021(3) 0.007(3)
C17_1 0.035(3) 0.025(3) 0.056(4) -0.001(3) 0.015(3) -0.002(2)
C18_1 0.034(3) 0.025(3) 0.049(4) -0.007(3) 0.011(3) -0.005(2)
Mo1_2 0.0311(2) 0.0219(2) 0.0325(2) 0.00052(18) 0.00959(17) -0.00186(17)
Mo2_2 0.0320(2) 0.0264(2) 0.0327(2) 0.00206(18) 0.00982(18) 0.00270(17)
Li1_2 0.048(6) 0.049(7) 0.073(9) -0.010(6) 0.025(6) 0.000(5)
Li2_2 0.044(6) 0.043(6) 0.051(7) 0.001(5) 0.014(5) -0.007(5)
C1_2 0.041(3) 0.036(3) 0.041(3) -0.001(3) 0.015(3) -0.004(3)
C2_2 0.045(3) 0.034(3) 0.041(4) 0.001(3) 0.014(3) -0.004(3)
C3_2 0.040(3) 0.032(3) 0.044(4) -0.004(3) 0.013(3) 0.001(3)
C4_2 0.041(3) 0.046(4) 0.043(4) -0.007(3) 0.011(3) 0.009(3)
C5_2 0.053(4) 0.048(4) 0.044(4) 0.017(3) 0.018(3) 0.004(3)
C6_2 0.042(3) 0.052(4) 0.042(4) 0.007(3) 0.007(3) 0.001(3)
O7_2 0.073(3) 0.044(3) 0.055(3) -0.020(2) 0.020(3) -0.011(2)
O8_2 0.046(3) 0.051(3) 0.066(3) 0.016(3) -0.001(2) 0.005(2)
O9_2 0.067(3) 0.040(3) 0.057(3) 0.003(2) 0.038(2) -0.011(2)
O10_2 0.044(3) 0.086(4) 0.066(4) -0.024(3) -0.007(3) 0.004(3)
O11_2 0.080(4) 0.070(4) 0.094(5) 0.050(4) 0.018(3) 0.002(3)
O12_2 0.059(3) 0.090(4) 0.057(3) -0.023(3) 0.033(3) 0.005(3)
B1_3 0.035(3) 0.024(3) 0.032(3) 0.005(3) 0.010(3) -0.002(3)
B2_3 0.031(3) 0.027(3) 0.032(3) -0.004(3) 0.007(2) -0.001(3)
C1_3 0.029(3) 0.020(3) 0.035(3) -0.001(2) 0.007(2) -0.002(2)
C2_3 0.031(3) 0.027(3) 0.033(3) 0.003(2) 0.007(2) -0.003(2)
C3_3 0.030(3) 0.026(3) 0.040(3) 0.002(2) 0.008(2) -0.001(2)
C4_3 0.035(3) 0.029(3) 0.030(3) -0.001(2) 0.007(2) -0.001(2)
C5_3 0.033(3) 0.021(3) 0.039(3) 0.002(2) 0.009(2) -0.003(2)
C6_3 0.032(3) 0.022(3) 0.036(3) 0.004(2) 0.007(2) -0.002(2)
C7_3 0.032(3) 0.027(3) 0.027(3) 0.001(2) 0.011(2) 0.002(2)
C8_3 0.034(3) 0.031(3) 0.041(3) 0.004(3) 0.014(2) -0.002(2)
C9_3 0.037(3) 0.034(3) 0.033(3) -0.002(2) 0.014(2) 0.004(2)
C10_3 0.040(3) 0.031(3) 0.037(3) -0.003(3) 0.010(2) 0.003(2)
C11_3 0.035(3) 0.025(3) 0.042(3) -0.002(2) 0.010(2) -0.002(2)
C12_3 0.035(3) 0.028(3) 0.029(3) 0.001(2) 0.010(2) 0.001(2)
C13_3 0.035(3) 0.035(3) 0.049(4) -0.003(3) 0.012(3) 0.001(3)
C14_3 0.041(3) 0.029(3) 0.055(4) 0.001(3) 0.014(3) 0.004(3)
C15_3 0.035(3) 0.044(4) 0.054(4) -0.003(3) 0.016(3) 0.005(3)
C16_3 0.039(3) 0.031(3) 0.072(5) -0.007(3) 0.014(3) 0.006(3)
C17_3 0.037(3) 0.030(3) 0.049(4) 0.002(3) 0.020(3) -0.002(2)
C18_3 0.037(3) 0.026(3) 0.043(3) 0.002(2) 0.012(3) -0.004(2)
Mo1_4 0.0388(2) 0.0252(2) 0.0327(3) 0.00001(18) 0.00922(19) 0.00374(18)
Mo2_4 0.0298(2) 0.0218(2) 0.0330(2) 0.00007(17) 0.00867(17) -0.00127(16)
Li1_4 0.047(7) 0.086(10) 0.053(8) 0.021(7) 0.010(6) -0.006(7)
Li2_4 0.049(6) 0.052(7) 0.048(7) -0.007(6) 0.012(5) 0.008(5)
C1_4 0.046(4) 0.027(3) 0.055(4) 0.007(3) 0.013(3) 0.001(3)
C2_4 0.055(4) 0.090(6) 0.037(4) 0.015(4) 0.016(3) 0.021(4)
C4_4 0.040(3) 0.030(3) 0.046(4) 0.008(3) 0.007(3) 0.000(3)
C5_4 0.046(4) 0.038(4) 0.056(4) -0.002(3) 0.012(3) -0.004(3)
C6_4 0.042(3) 0.031(3) 0.035(3) 0.001(3) 0.011(3) 0.004(3)
O7_4 0.049(3) 0.065(4) 0.078(4) 0.020(3) -0.004(3) 0.011(3)
O8_4 0.087(4) 0.147(7) 0.058(4) 0.045(4) 0.044(3) 0.035(4)
C3_44 0.052(5) 0.031(4) 0.042(5) -0.001(4) 0.012(4) 0.004(4)
O9_44 0.070(5) 0.039(4) 0.070(6) -0.013(4) 0.006(4) -0.005(4)
C3_444 0.055(6) 0.032(5) 0.034(5) -0.007(5) 0.013(5) 0.002(5)
O9_444 0.087(8) 0.048(6) 0.051(7) -0.015(6) 0.015(6) 0.003(6)
O10_4 0.065(3) 0.041(3) 0.046(3) -0.005(2) 0.028(2) 0.011(2)
O11_4 0.049(3) 0.072(4) 0.100(5) -0.021(4) -0.012(3) -0.022(3)
O12_4 0.069(3) 0.035(2) 0.047(3) 0.008(2) 0.007(2) 0.005(2)
O1_5 0.043(3) 0.037(4) 0.042(4) -0.005(3) 0.012(3) -0.002(3)
C2_5 0.047(4) 0.044(5) 0.049(4) -0.003(4) 0.012(3) -0.009(4)
C3_5 0.047(4) 0.040(4) 0.050(4) -0.003(4) 0.008(4) -0.006(4)
C4_5 0.049(5) 0.033(4) 0.047(5) -0.007(4) 0.006(4) -0.003(4)
C5_5 0.046(4) 0.035(4) 0.043(5) -0.006(4) 0.012(4) -0.001(4)
O1_51 0.044(4) 0.038(5) 0.046(5) -0.005(5) 0.013(4) -0.003(4)
C2_51 0.046(4) 0.040(5) 0.049(5) -0.002(5) 0.011(4) -0.006(5)
C3_51 0.049(5) 0.039(5) 0.049(5) -0.003(5) 0.008(4) -0.006(5)
C4_51 0.049(5) 0.036(5) 0.047(5) -0.004(5) 0.008(4) -0.003(5)
C5_51 0.047(5) 0.036(5) 0.045(5) -0.005(5) 0.010(4) -0.003(4)
O1_6 0.058(4) 0.068(4) 0.055(4) -0.006(4) 0.015(4) -0.011(4)
C2_6 0.059(4) 0.069(5) 0.059(5) -0.008(4) 0.015(4) -0.009(4)
C3_6 0.063(5) 0.069(5) 0.057(5) -0.006(5) 0.014(5) -0.009(5)
C4_6 0.065(5) 0.072(5) 0.058(5) -0.007(5) 0.012(5) -0.011(5)
C5_6 0.063(5) 0.071(5) 0.057(5) -0.006(5) 0.012(4) -0.011(4)
O1_61 0.050(3) 0.063(4) 0.059(4) -0.014(3) 0.020(3) -0.013(3)
C2_61 0.054(4) 0.065(4) 0.056(4) -0.005(4) 0.016(3) -0.010(3)
C3_61 0.061(4) 0.073(4) 0.060(4) -0.009(4) 0.015(4) -0.008(4)
C4_61 0.060(4) 0.076(4) 0.056(4) -0.006(4) 0.013(4) -0.009(4)
C5_61 0.058(4) 0.072(4) 0.063(4) -0.010(4) 0.012(4) -0.007(4)
O1_7 0.058(3) 0.075(4) 0.053(3) -0.013(3) 0.009(3) 0.018(3)
C2_7 0.067(4) 0.078(5) 0.058(4) -0.013(4) 0.009(4) 0.021(4)
C3_7 0.076(5) 0.080(5) 0.066(5) -0.008(4) 0.001(4) 0.018(4)
C4_7 0.068(5) 0.079(5) 0.059(4) -0.005(4) 0.006(4) 0.011(4)
C5_7 0.066(4) 0.079(4) 0.056(4) -0.009(4) 0.009(3) 0.015(4)
O1_71 0.061(4) 0.076(4) 0.055(4) -0.013(4) 0.008(4) 0.017(4)
C2_71 0.065(4) 0.077(4) 0.058(4) -0.008(4) 0.007(4) 0.016(4)
C3_71 0.070(5) 0.081(5) 0.061(5) -0.005(5) 0.007(4) 0.014(4)
C4_71 0.070(5) 0.083(5) 0.060(5) -0.008(5) 0.005(5) 0.015(5)
C5_71 0.065(5) 0.081(5) 0.057(5) -0.012(5) 0.006(4) 0.016(5)
O1_8 0.052(3) 0.035(3) 0.051(4) 0.003(3) 0.009(3) -0.001(3)
C2_8 0.056(4) 0.038(4) 0.054(4) 0.007(3) 0.005(4) -0.002(4)
C3_8 0.063(4) 0.039(4) 0.059(4) 0.005(4) 0.000(4) 0.002(4)
C4_8 0.062(5) 0.040(4) 0.059(5) 0.008(4) -0.001(4) -0.001(4)
C5_8 0.056(4) 0.039(4) 0.056(4) 0.004(4) 0.006(4) 0.000(3)
O1_81 0.054(4) 0.036(3) 0.052(4) 0.004(3) 0.008(3) -0.001(3)
C2_81 0.061(5) 0.039(4) 0.054(4) 0.006(4) 0.004(4) -0.001(4)
C3_81 0.065(4) 0.039(4) 0.055(4) 0.007(4) 0.005(4) -0.001(4)
C4_81 0.065(5) 0.042(4) 0.058(5) 0.007(4) 0.001(4) 0.000(4)
C5_81 0.059(4) 0.037(4) 0.054(5) 0.006(4) 0.006(4) -0.002(4)
O1_9 0.053(4) 0.059(5) 0.050(4) 0.006(4) 0.007(4) 0.006(4)
C2_9 0.055(4) 0.060(5) 0.053(5) 0.007(4) 0.002(4) 0.004(4)
C3_9 0.060(5) 0.064(5) 0.056(5) 0.004(5) 0.002(5) 0.004(5)
C4_9 0.060(5) 0.063(5) 0.054(4) 0.007(4) 0.005(4) 0.003(4)
C5_9 0.060(4) 0.065(5) 0.054(4) 0.010(4) 0.005(4) 0.004(4)
O1_91 0.052(4) 0.059(5) 0.047(4) 0.004(3) 0.006(3) 0.007(3)
C2_91 0.057(4) 0.066(5) 0.056(4) 0.004(4) 0.004(3) 0.005(4)
C3_91 0.058(5) 0.065(5) 0.056(4) 0.005(4) 0.003(4) 0.001(4)
C4_91 0.061(5) 0.062(5) 0.055(4) 0.008(4) 0.006(4) -0.001(4)
C5_91 0.059(4) 0.061(5) 0.053(4) 0.008(4) 0.009(4) 0.009(4)
O1_10 0.038(3) 0.036(2) 0.055(4) 0.009(3) 0.013(3) 0.001(2)
C2_10 0.041(4) 0.038(3) 0.055(4) 0.009(3) 0.013(3) 0.004(3)
C3_10 0.043(3) 0.046(3) 0.059(4) 0.011(3) 0.015(3) 0.001(3)
C4_10 0.043(3) 0.048(3) 0.057(4) 0.010(3) 0.016(3) 0.004(3)
C5_10 0.041(3) 0.046(3) 0.052(4) 0.008(3) 0.014(3) 0.009(3)
O1_101 0.040(4) 0.040(4) 0.055(5) 0.009(4) 0.014(4) 0.004(4)
C2_101 0.041(4) 0.040(4) 0.055(5) 0.009(4) 0.015(4) 0.003(4)
C3_101 0.043(4) 0.044(4) 0.056(5) 0.009(4) 0.015(4) 0.003(4)
C4_101 0.043(4) 0.048(4) 0.057(5) 0.009(4) 0.015(4) 0.004(4)
C5_101 0.041(4) 0.044(4) 0.057(5) 0.007(4) 0.015(4) 0.006(4)
O1_11 0.058(3) 0.066(5) 0.038(3) 0.007(3) 0.017(3) -0.004(3)
C2_11 0.067(4) 0.075(5) 0.045(4) 0.003(4) 0.009(4) 0.008(4)
C3_11 0.064(5) 0.063(5) 0.039(4) 0.005(4) 0.010(4) 0.004(4)
C4_11 0.065(5) 0.065(4) 0.039(4) 0.004(4) 0.014(4) -0.003(4)
C5_11 0.068(4) 0.069(4) 0.039(4) 0.003(3) 0.016(3) -0.004(4)
O1_111 0.061(4) 0.068(5) 0.039(4) 0.007(4) 0.015(3) -0.004(4)
C2_111 0.065(4) 0.066(4) 0.040(4) -0.001(4) 0.011(4) 0.003(4)
C3_111 0.068(5) 0.067(4) 0.040(4) 0.004(4) 0.012(4) 0.001(4)
C4_111 0.071(5) 0.068(5) 0.039(5) 0.007(4) 0.015(5) -0.006(5)
C5_111 0.069(5) 0.071(5) 0.041(4) 0.005(4) 0.016(4) -0.012(4)
O1_12 0.049(4) 0.077(4) 0.050(5) 0.003(4) 0.005(3) 0.005(3)
C2_12 0.049(4) 0.079(4) 0.051(5) 0.000(5) 0.008(4) 0.008(4)
C3_12 0.048(4) 0.075(4) 0.049(5) 0.002(4) 0.013(4) 0.010(4)
C4_12 0.048(3) 0.076(5) 0.045(4) 0.004(4) 0.011(3) 0.006(4)
C5_12 0.048(4) 0.076(4) 0.047(4) 0.004(4) 0.006(3) 0.005(4)
O1_121 0.049(4) 0.075(4) 0.051(5) 0.001(4) 0.006(4) 0.005(4)
C2_121 0.050(4) 0.077(4) 0.050(5) 0.002(5) 0.006(4) 0.008(4)
C3_121 0.049(4) 0.075(5) 0.049(5) 0.001(5) 0.012(4) 0.008(4)
C4_121 0.048(4) 0.074(5) 0.046(4) 0.004(4) 0.011(4) 0.008(4)
C5_121 0.048(4) 0.075(5) 0.047(4) 0.004(4) 0.007(4) 0.005(4)
O1_13 0.051(4) 0.035(7) 0.050(4) 0.001(5) 0.019(4) -0.006(5)
C2_13 0.053(4) 0.034(7) 0.049(4) 0.001(5) 0.019(4) -0.006(5)
C3_13 0.055(4) 0.035(6) 0.052(4) 0.002(5) 0.017(4) -0.006(5)
C4_13 0.056(4) 0.035(6) 0.053(4) 0.002(4) 0.015(3) -0.006(4)
C5_13 0.054(4) 0.034(7) 0.052(4) 0.003(5) 0.016(4) -0.007(5)
O1_131 0.049(3) 0.033(6) 0.050(3) 0.002(3) 0.018(2) -0.005(3)
C2_131 0.051(3) 0.035(6) 0.050(3) 0.000(4) 0.018(3) -0.004(4)
C3_131 0.061(4) 0.038(6) 0.055(4) 0.001(4) 0.016(3) -0.001(4)
C4_131 0.062(4) 0.035(6) 0.057(4) 0.003(4) 0.013(3) -0.008(4)
C5_131 0.054(3) 0.036(6) 0.052(3) 0.003(4) 0.016(3) -0.010(4)
O1_14 0.054(3) 0.059(4) 0.044(3) -0.005(3) 0.014(3) 0.008(3)
C2_14 0.057(4) 0.060(5) 0.047(4) -0.011(4) 0.007(3) 0.006(4)
C3_14 0.064(5) 0.063(5) 0.049(4) -0.008(4) 0.006(4) 0.004(4)
C4_14 0.069(5) 0.060(4) 0.046(4) -0.007(4) 0.013(4) 0.008(4)
C5_14 0.063(4) 0.063(5) 0.046(4) -0.012(4) 0.016(3) 0.004(4)
O1_141 0.055(4) 0.061(5) 0.045(4) -0.007(4) 0.013(3) 0.008(4)
C2_141 0.059(4) 0.062(5) 0.049(4) -0.009(4) 0.008(4) 0.009(4)
C3_141 0.060(5) 0.060(5) 0.046(4) -0.010(4) 0.012(4) 0.008(4)
C4_141 0.061(5) 0.059(5) 0.046(4) -0.010(4) 0.012(4) 0.005(4)
C5_141 0.061(4) 0.063(5) 0.046(4) -0.014(4) 0.013(4) 0.007(4)
O1_15 0.047(4) 0.067(4) 0.062(4) -0.001(4) 0.011(3) 0.014(4)
C2_15 0.046(4) 0.074(4) 0.063(4) -0.001(4) 0.012(4) 0.013(4)
C3_15 0.051(4) 0.078(5) 0.067(5) 0.003(4) 0.010(4) 0.016(4)
C4_15 0.055(4) 0.072(4) 0.067(5) 0.003(4) 0.008(4) 0.017(4)
C5_15 0.054(4) 0.068(4) 0.065(4) 0.001(4) 0.010(4) 0.014(4)
O1_151 0.045(3) 0.066(3) 0.061(3) -0.001(3) 0.011(3) 0.014(3)
C2_151 0.046(3) 0.074(4) 0.062(4) -0.001(4) 0.012(3) 0.012(4)
C3_151 0.053(4) 0.079(4) 0.068(5) 0.003(4) 0.008(4) 0.017(4)
C4_151 0.057(4) 0.072(4) 0.069(4) -0.002(4) 0.007(4) 0.019(4)
C5_151 0.055(4) 0.068(4) 0.065(4) 0.002(4) 0.010(4) 0.014(4)
O1_16 0.076(5) 0.048(4) 0.059(5) -0.003(4) 0.024(4) -0.002(4)
C2_16 0.082(5) 0.053(4) 0.063(5) -0.005(4) 0.018(4) -0.001(4)
C3_16 0.084(5) 0.056(4) 0.063(5) -0.004(4) 0.012(5) 0.004(4)
C4_16 0.084(5) 0.056(4) 0.065(5) 0.000(4) 0.015(5) 0.002(4)
C5_16 0.080(5) 0.053(5) 0.063(5) 0.001(4) 0.023(5) 0.000(4)
O1_161 0.072(5) 0.046(4) 0.057(4) -0.004(3) 0.020(4) -0.004(3)
C2_161 0.075(5) 0.050(4) 0.060(5) 0.000(4) 0.018(4) 0.002(4)
C3_161 0.088(5) 0.058(4) 0.068(5) -0.003(4) 0.008(5) 0.004(4)
C4_161 0.089(5) 0.057(4) 0.067(5) -0.003(4) 0.008(5) 0.004(4)
C5_161 0.082(5) 0.054(4) 0.062(4) -0.004(4) 0.014(4) 0.001(4)

loop_
_atom_type_symbol
_atom_type_description
_atom_type_scat_dispersion_real
_atom_type_scat_dispersion_imag
_atom_type_scat_source
C C 0.0181 0.0091 'International Tables Vol C Tables 4.2.6.8 and 6.1.1.4'
H H 0.0000 0.0000 'International Tables Vol C Tables 4.2.6.8 and 6.1.1.4'
Li Li 0.0008 0.0003 'International Tables Vol C Tables 4.2.6.8 and 6.1.1.4'
B B 0.0090 0.0039 'International Tables Vol C Tables 4.2.6.8 and 6.1.1.4'
O O 0.0492 0.0322 'International Tables Vol C Tables 4.2.6.8 and 6.1.1.4'
Mo Mo -0.0483 2.7339 'International Tables Vol C Tables 4.2.6.8 and 6.1.1.4'

loop_
_exptl_crystal_face_index_h
_exptl_crystal_face_index_k
_exptl_crystal_face_index_l
_exptl_crystal_face_perp_dist
0 -1 0 0.1391
0 1 0 0.1511
1 1 0 0.1634
-1 1 0 0.1505
1 -1 0 0.1386
-1 0 0 0.1493
1 0 0 0.1297
-1 -1 1 0.1336
0 -1 1 0.1283
1 -1 1 0.1389
-1 1 -1 0.1418
0 1 -1 0.1497
1 1 -1 0.1550
-1 0 -1 0.0830
1 0 1 0.0908
0 0 1 0.0881
0 0 -1 0.0624
1 0 -1 0.0957
-1 0 1 0.1006
1 1 1 0.1517
-1 -1 -1 0.1223
0 -1 -1 0.1355
0 1 1 0.1416
-1 1 1 0.1572

loop_
_geom_angle_atom_site_label_1
_geom_angle_atom_site_label_2
_geom_angle_atom_site_label_3
_geom_angle
_geom_angle_site_symmetry_1
_geom_angle_site_symmetry_3
_geom_angle_publ_flag
C7_1 B1_1 C6_1 115.2(5) . . ?
C7_1 B1_1 C17_1 124.6(5) . . ?
C6_1 B1_1 C17_1 120.2(5) . . ?
C7_1 B1_1 Mo2_2 69.1(3) . . ?
C6_1 B1_1 Mo2_2 72.5(3) . . ?
C17_1 B1_1 Mo2_2 128.5(4) . . ?
C7_1 B1_1 Mo1_2 68.7(3) . . ?
C6_1 B1_1 Mo1_2 70.6(3) . . ?
C17_1 B1_1 Mo1_2 129.8(4) . . ?
Mo2_2 B1_1 Mo1_2 101.7(2) . . ?
C1_1 B2_1 C12_1 115.3(5) . . ?
C1_1 B2_1 C18_1 121.8(5) . . ?
C12_1 B2_1 C18_1 122.9(5) . . ?
C1_1 B2_1 Mo1_2 71.4(3) . . ?
C12_1 B2_1 Mo1_2 69.3(3) . . ?
C18_1 B2_1 Mo1_2 127.8(4) . . ?
C1_1 B2_1 Mo2_2 72.3(3) . . ?
C12_1 B2_1 Mo2_2 69.3(3) . . ?
C18_1 B2_1 Mo2_2 129.0(4) . . ?
Mo1_2 B2_1 Mo2_2 103.1(2) . . ?
C6_1 C1_1 C2_1 116.5(5) . . ?
C6_1 C1_1 B2_1 123.2(5) . . ?
C2_1 C1_1 B2_1 120.4(5) . . ?
C6_1 C1_1 Mo1_2 74.1(3) . . ?
C2_1 C1_1 Mo1_2 128.1(4) . . ?
B2_1 C1_1 Mo1_2 72.1(3) . . ?
C6_1 C1_1 Mo2_2 73.4(3) . . ?
C2_1 C1_1 Mo2_2 128.8(4) . . ?
B2_1 C1_1 Mo2_2 71.5(3) . . ?
Mo1_2 C1_1 Mo2_2 103.09(19) . . ?
C3_1 C2_1 C1_1 124.3(5) . . ?
C3_1 C2_1 H2_1 117.8 . . ?
C1_1 C2_1 H2_1 117.8 . . ?
C2_1 C3_1 C4_1 118.9(5) . . ?
C2_1 C3_1 C13_1 121.2(5) . . ?
C4_1 C3_1 C13_1 119.8(5) . . ?
C5_1 C4_1 C3_1 118.9(5) . . ?
C5_1 C4_1 C14_1 120.5(5) . . ?
C3_1 C4_1 C14_1 120.6(5) . . ?
C4_1 C5_1 C6_1 123.8(5) . . ?
C4_1 C5_1 H5_1 118.1 . . ?
C6_1 C5_1 H5_1 118.1 . . ?
C5_1 C6_1 C1_1 117.5(5) . . ?
C5_1 C6_1 B1_1 120.6(5) . . ?
C1_1 C6_1 B1_1 121.9(5) . . ?
C5_1 C6_1 Mo1_2 127.8(4) . . ?
C1_1 C6_1 Mo1_2 72.0(3) . . ?
B1_1 C6_1 Mo1_2 73.2(3) . . ?
C5_1 C6_1 Mo2_2 130.1(4) . . ?
C1_1 C6_1 Mo2_2 72.9(3) . . ?
B1_1 C6_1 Mo2_2 70.8(3) . . ?
Mo1_2 C6_1 Mo2_2 102.1(2) . . ?
C8_1 C7_1 C12_1 115.8(5) . . ?
C8_1 C7_1 B1_1 121.4(5) . . ?
C12_1 C7_1 B1_1 122.8(5) . . ?
C8_1 C7_1 Mo2_2 127.8(4) . . ?
C12_1 C7_1 Mo2_2 72.8(3) . . ?
B1_1 C7_1 Mo2_2 74.0(3) . . ?
C8_1 C7_1 Mo1_2 125.3(4) . . ?
C12_1 C7_1 Mo1_2 71.5(3) . . ?
B1_1 C7_1 Mo1_2 75.1(3) . . ?
Mo2_2 C7_1 Mo1_2 106.5(2) . . ?
C9_1 C8_1 C7_1 124.4(5) . . ?
C9_1 C8_1 H8_1 117.8 . . ?
C7_1 C8_1 H8_1 117.8 . . ?
C8_1 C9_1 C10_1 119.3(5) . . ?
C8_1 C9_1 C15_1 121.5(5) . . ?
C10_1 C9_1 C15_1 119.1(5) . . ?
C11_1 C10_1 C9_1 119.3(5) . . ?
C11_1 C10_1 C16_1 120.3(5) . . ?
C9_1 C10_1 C16_1 120.4(5) . . ?
C10_1 C11_1 C12_1 123.6(5) . . ?
C10_1 C11_1 H11_1 118.2 . . ?
C12_1 C11_1 H11_1 118.2 . . ?
C11_1 C12_1 C7_1 117.6(5) . . ?
C11_1 C12_1 B2_1 120.8(5) . . ?
C7_1 C12_1 B2_1 121.6(5) . . ?
C11_1 C12_1 Mo1_2 124.2(4) . . ?
C7_1 C12_1 Mo1_2 73.4(3) . . ?
B2_1 C12_1 Mo1_2 73.5(3) . . ?
C11_1 C12_1 Mo2_2 128.8(4) . . ?
C7_1 C12_1 Mo2_2 71.8(3) . . ?
B2_1 C12_1 Mo2_2 73.7(3) . . ?
Mo1_2 C12_1 Mo2_2 106.9(2) . . ?
C3_1 C13_1 H13A_1 109.5 . . ?
C3_1 C13_1 H13B_1 109.5 . . ?
H13A_1 C13_1 H13B_1 109.5 . . ?
C3_1 C13_1 H13C_1 109.5 . . ?
H13A_1 C13_1 H13C_1 109.5 . . ?
H13B_1 C13_1 H13C_1 109.5 . . ?
C4_1 C14_1 H14A_1 109.5 . . ?
C4_1 C14_1 H14B_1 109.5 . . ?
H14A_1 C14_1 H14B_1 109.5 . . ?
C4_1 C14_1 H14C_1 109.5 . . ?
H14A_1 C14_1 H14C_1 109.5 . . ?
H14B_1 C14_1 H14C_1 109.5 . . ?
C9_1 C15_1 H15A_1 109.5 . . ?
C9_1 C15_1 H15B_1 109.5 . . ?
H15A_1 C15_1 H15B_1 109.5 . . ?
C9_1 C15_1 H15C_1 109.5 . . ?
H15A_1 C15_1 H15C_1 109.5 . . ?
H15B_1 C15_1 H15C_1 109.5 . . ?
C10_1 C16_1 H16A_1 109.5 . . ?
C10_1 C16_1 H16B_1 109.5 . . ?
H16A_1 C16_1 H16B_1 109.5 . . ?
C10_1 C16_1 H16C_1 109.5 . . ?
H16A_1 C16_1 H16C_1 109.5 . . ?
H16B_1 C16_1 H16C_1 109.5 . . ?
B1_1 C17_1 H17A_1 109.5 . . ?
B1_1 C17_1 H17B_1 109.5 . . ?
H17A_1 C17_1 H17B_1 109.5 . . ?
B1_1 C17_1 H17C_1 109.5 . . ?
H17A_1 C17_1 H17C_1 109.5 . . ?
H17B_1 C17_1 H17C_1 109.5 . . ?
B2_1 C18_1 H18A_1 109.5 . . ?
B2_1 C18_1 H18B_1 109.5 . . ?
H18A_1 C18_1 H18B_1 109.5 . . ?
B2_1 C18_1 H18C_1 109.5 . . ?
H18A_1 C18_1 H18C_1 109.5 . . ?
H18B_1 C18_1 H18C_1 109.5 . . ?
C3_2 Mo1_2 C2_2 87.6(3) . . ?
C3_2 Mo1_2 C1_2 90.4(3) . . ?
C2_2 Mo1_2 C1_2 87.7(3) . . ?
C3_2 Mo1_2 C12_1 112.0(2) . . ?
C2_2 Mo1_2 C12_1 94.8(2) . . ?
C1_2 Mo1_2 C12_1 157.6(2) . . ?
C3_2 Mo1_2 C7_1 147.0(2) . . ?
C2_2 Mo1_2 C7_1 92.5(2) . . ?
C1_2 Mo1_2 C7_1 122.6(2) . . ?
C12_1 Mo1_2 C7_1 35.15(17) . . ?
C3_2 Mo1_2 C1_1 93.5(2) . . ?
C2_2 Mo1_2 C1_1 158.6(2) . . ?
C1_2 Mo1_2 C1_1 113.7(2) . . ?
C12_1 Mo1_2 C1_1 64.96(17) . . ?
C7_1 Mo1_2 C1_1 75.10(17) . . ?
C3_2 Mo1_2 B2_1 87.3(2) . . ?
C2_2 Mo1_2 B2_1 122.4(2) . . ?
C1_2 Mo1_2 B2_1 149.6(2) . . ?
C12_1 Mo1_2 B2_1 37.12(19) . . ?
C7_1 Mo1_2 B2_1 64.96(19) . . ?
C1_1 Mo1_2 B2_1 36.44(18) . . ?
C3_2 Mo1_2 C6_1 120.7(2) . . ?
C2_2 Mo1_2 C6_1 151.7(2) . . ?
C1_2 Mo1_2 C6_1 91.8(2) . . ?
C12_1 Mo1_2 C6_1 75.59(18) . . ?
C7_1 Mo1_2 C6_1 64.24(17) . . ?
C1_1 Mo1_2 C6_1 33.89(17) . . ?
B2_1 Mo1_2 C6_1 63.94(19) . . ?
C3_2 Mo1_2 B1_1 156.5(2) . . ?
C2_2 Mo1_2 B1_1 115.6(2) . . ?
C1_2 Mo1_2 B1_1 94.3(2) . . ?
C12_1 Mo1_2 B1_1 64.56(19) . . ?
C7_1 Mo1_2 B1_1 36.15(18) . . ?
C1_1 Mo1_2 B1_1 63.53(19) . . ?
B2_1 Mo1_2 B1_1 77.0(2) . . ?
C6_1 Mo1_2 B1_1 36.23(18) . . ?
C6_2 Mo2_2 C5_2 86.9(3) . . ?
C6_2 Mo2_2 C4_2 86.3(3) . . ?
C5_2 Mo2_2 C4_2 89.3(3) . . ?
C6_2 Mo2_2 C7_1 94.5(2) . . ?
C5_2 Mo2_2 C7_1 119.5(3) . . ?
C4_2 Mo2_2 C7_1 151.1(2) . . ?
C6_2 Mo2_2 C12_1 96.4(2) . . ?
C5_2 Mo2_2 C12_1 154.8(3) . . ?
C4_2 Mo2_2 C12_1 115.8(3) . . ?
C7_1 Mo2_2 C12_1 35.39(17) . . ?
C6_2 Mo2_2 B1_1 117.8(3) . . ?
C5_2 Mo2_2 B1_1 90.9(3) . . ?
C4_2 Mo2_2 B1_1 155.8(2) . . ?
C7_1 Mo2_2 B1_1 36.86(19) . . ?
C12_1 Mo2_2 B1_1 65.4(2) . . ?
C6_2 Mo2_2 B2_1 122.8(3) . . ?
C5_2 Mo2_2 B2_1 150.2(3) . . ?
C4_2 Mo2_2 B2_1 90.0(3) . . ?
C7_1 Mo2_2 B2_1 65.37(19) . . ?
C12_1 Mo2_2 B2_1 37.05(19) . . ?
B1_1 Mo2_2 B2_1 78.0(2) . . ?
C6_2 Mo2_2 C1_1 158.9(2) . . ?
C5_2 Mo2_2 C1_1 114.2(2) . . ?
C4_2 Mo2_2 C1_1 94.0(2) . . ?
C7_1 Mo2_2 C1_1 75.22(18) . . ?
C12_1 Mo2_2 C1_1 64.50(18) . . ?
B1_1 Mo2_2 C1_1 63.96(19) . . ?
B2_1 Mo2_2 C1_1 36.19(19) . . ?
C6_2 Mo2_2 C6_1 154.4(2) . . ?
C5_2 Mo2_2 C6_1 90.9(3) . . ?
C4_2 Mo2_2 C6_1 119.2(2) . . ?
C7_1 Mo2_2 C6_1 64.64(18) . . ?
C12_1 Mo2_2 C6_1 75.43(19) . . ?
B1_1 Mo2_2 C6_1 36.62(18) . . ?
B2_1 Mo2_2 C6_1 63.8(2) . . ?
C1_1 Mo2_2 C6_1 33.67(17) . . ?
O1_51 Li1_2 O1_71 116.7(14) . . ?
O1_51 Li1_2 O12_2 107.4(11) . . ?
O1_71 Li1_2 O12_2 110.5(14) . . ?
O12_2 Li1_2 O1_7 107.5(9) . . ?
O1_51 Li1_2 O1_61 103.9(12) . . ?
O1_71 Li1_2 O1_61 106.0(11) . . ?
O12_2 Li1_2 O1_61 112.3(7) . . ?
O12_2 Li1_2 O1_6 94.8(8) . . ?
O1_7 Li1_2 O1_6 103.7(9) . . ?
O12_2 Li1_2 O1_5 107.7(7) . . ?
O1_7 Li1_2 O1_5 108.5(8) . . ?
O1_6 Li1_2 O1_5 132.3(9) . . ?
O1_51 Li1_2 C5_51 25.9(8) . . ?
O1_71 Li1_2 C5_51 98.2(13) . . ?
O12_2 Li1_2 C5_51 133.0(8) . . ?
O1_61 Li1_2 C5_51 93.4(9) . . ?
O1_101 Li2_2 O9_2 117.6(17) . . ?
O1_9 Li2_2 O9_2 102.0(10) . . ?
O1_9 Li2_2 O1_10 116.3(11) . . ?
O9_2 Li2_2 O1_10 114.3(7) . . ?
O1_101 Li2_2 O1_91 102.6(17) . . ?
O9_2 Li2_2 O1_91 107.5(8) . . ?
O1_101 Li2_2 O1_81 113.8(17) . . ?
O9_2 Li2_2 O1_81 107.1(11) . . ?
O1_91 Li2_2 O1_81 107.5(12) . . ?
O1_9 Li2_2 O1_8 108.3(15) . . ?
O9_2 Li2_2 O1_8 106.1(9) . . ?
O1_10 Li2_2 O1_8 109.1(9) . . ?
O1_101 Li2_2 C5_81 138.3(16) . . ?
O9_2 Li2_2 C5_81 98.4(7) . . ?
O1_91 Li2_2 C5_81 84.3(9) . . ?
O1_81 Li2_2 C5_81 29.3(6) . . ?
O7_2 C1_2 Mo1_2 179.8(6) . . ?
O8_2 C2_2 Mo1_2 178.7(6) . . ?
O9_2 C3_2 Mo1_2 177.3(5) . . ?
O10_2 C4_2 Mo2_2 178.9(7) . . ?
O11_2 C5_2 Mo2_2 178.0(8) . . ?
O12_2 C6_2 Mo2_2 179.6(7) . . ?
C3_2 O9_2 Li2_2 140.4(6) . . ?
C6_2 O12_2 Li1_2 151.3(7) . . ?
C6_3 B1_3 C7_3 114.7(5) . . ?
C6_3 B1_3 C17_3 124.4(5) . . ?
C7_3 B1_3 C17_3 120.9(5) . . ?
C6_3 B1_3 Mo1_4 68.8(3) . . ?
C7_3 B1_3 Mo1_4 71.3(3) . . ?
C17_3 B1_3 Mo1_4 128.9(4) . . ?
C6_3 B1_3 Mo2_4 68.2(3) . . ?
C7_3 B1_3 Mo2_4 72.4(3) . . ?
C17_3 B1_3 Mo2_4 129.1(4) . . ?
Mo1_4 B1_3 Mo2_4 102.0(2) . . ?
C1_3 B2_3 C12_3 115.0(5) . . ?
C1_3 B2_3 C18_3 123.9(5) . . ?
C12_3 B2_3 C18_3 121.1(5) . . ?
C1_3 B2_3 Mo2_4 68.6(3) . . ?
C12_3 B2_3 Mo2_4 72.4(3) . . ?
C18_3 B2_3 Mo2_4 128.7(4) . . ?
C1_3 B2_3 Mo1_4 68.8(3) . . ?
C12_3 B2_3 Mo1_4 71.5(3) . . ?
C18_3 B2_3 Mo1_4 129.0(4) . . ?
Mo2_4 B2_3 Mo1_4 102.3(2) . . ?
C2_3 C1_3 C6_3 116.2(5) . . ?
C2_3 C1_3 B2_3 121.8(5) . . ?
C6_3 C1_3 B2_3 122.0(5) . . ?
C2_3 C1_3 Mo2_4 125.9(4) . . ?
C6_3 C1_3 Mo2_4 72.1(3) . . ?
B2_3 C1_3 Mo2_4 74.6(3) . . ?
C2_3 C1_3 Mo1_4 126.5(4) . . ?
C6_3 C1_3 Mo1_4 72.2(3) . . ?
B2_3 C1_3 Mo1_4 74.3(3) . . ?
Mo2_4 C1_3 Mo1_4 107.3(2) . . ?
C3_3 C2_3 C1_3 124.5(5) . . ?
C3_3 C2_3 H2_3 117.7 . . ?
C1_3 C2_3 H2_3 117.7 . . ?
C2_3 C3_3 C4_3 119.0(5) . . ?
C2_3 C3_3 C13_3 121.6(5) . . ?
C4_3 C3_3 C13_3 119.4(5) . . ?
C5_3 C4_3 C3_3 119.4(5) . . ?
C5_3 C4_3 C14_3 120.7(5) . . ?
C3_3 C4_3 C14_3 119.8(5) . . ?
C4_3 C5_3 C6_3 124.1(5) . . ?
C4_3 C5_3 H5_3 118.0 . . ?
C6_3 C5_3 H5_3 118.0 . . ?
C5_3 C6_3 C1_3 116.7(5) . . ?
C5_3 C6_3 B1_3 120.5(5) . . ?
C1_3 C6_3 B1_3 122.8(5) . . ?
C5_3 C6_3 Mo2_4 125.4(4) . . ?
C1_3 C6_3 Mo2_4 72.3(3) . . ?
B1_3 C6_3 Mo2_4 75.1(3) . . ?
C5_3 C6_3 Mo1_4 126.9(4) . . ?
C1_3 C6_3 Mo1_4 72.3(3) . . ?
B1_3 C6_3 Mo1_4 74.5(3) . . ?
Mo2_4 C6_3 Mo1_4 107.4(2) . . ?
C8_3 C7_3 C12_3 117.1(5) . . ?
C8_3 C7_3 B1_3 120.2(5) . . ?
C12_3 C7_3 B1_3 122.7(5) . . ?
C8_3 C7_3 Mo1_4 127.3(4) . . ?
C12_3 C7_3 Mo1_4 73.2(3) . . ?
B1_3 C7_3 Mo1_4 72.2(3) . . ?
C8_3 C7_3 Mo2_4 130.7(4) . . ?
C12_3 C7_3 Mo2_4 72.9(3) . . ?
B1_3 C7_3 Mo2_4 71.4(3) . . ?
Mo1_4 C7_3 Mo2_4 101.98(19) . . ?
C9_3 C8_3 C7_3 123.7(5) . . ?
C9_3 C8_3 H8_3 118.2 . . ?
C7_3 C8_3 H8_3 118.2 . . ?
C8_3 C9_3 C10_3 119.2(5) . . ?
C8_3 C9_3 C15_3 120.4(5) . . ?
C10_3 C9_3 C15_3 120.4(5) . . ?
C11_3 C10_3 C9_3 119.2(5) . . ?
C11_3 C10_3 C16_3 120.9(6) . . ?
C9_3 C10_3 C16_3 119.9(5) . . ?
C10_3 C11_3 C12_3 124.0(5) . . ?
C10_3 C11_3 H11_3 118.0 . . ?
C12_3 C11_3 H11_3 118.0 . . ?
C11_3 C12_3 C7_3 116.8(5) . . ?
C11_3 C12_3 B2_3 120.3(5) . . ?
C7_3 C12_3 B2_3 122.8(5) . . ?
C11_3 C12_3 Mo1_4 127.9(4) . . ?
C7_3 C12_3 Mo1_4 72.9(3) . . ?
B2_3 C12_3 Mo1_4 72.1(3) . . ?
C11_3 C12_3 Mo2_4 129.9(4) . . ?
C7_3 C12_3 Mo2_4 73.6(3) . . ?
B2_3 C12_3 Mo2_4 71.4(3) . . ?
Mo1_4 C12_3 Mo2_4 102.2(2) . . ?
C3_3 C13_3 H13A_3 109.5 . . ?
C3_3 C13_3 H13B_3 109.5 . . ?
H13A_3 C13_3 H13B_3 109.5 . . ?
C3_3 C13_3 H13C_3 109.5 . . ?
H13A_3 C13_3 H13C_3 109.5 . . ?
H13B_3 C13_3 H13C_3 109.5 . . ?
C4_3 C14_3 H14A_3 109.5 . . ?
C4_3 C14_3 H14B_3 109.5 . . ?
H14A_3 C14_3 H14B_3 109.5 . . ?
C4_3 C14_3 H14C_3 109.5 . . ?
H14A_3 C14_3 H14C_3 109.5 . . ?
H14B_3 C14_3 H14C_3 109.5 . . ?
C9_3 C15_3 H15A_3 109.5 . . ?
C9_3 C15_3 H15B_3 109.5 . . ?
H15A_3 C15_3 H15B_3 109.5 . . ?
C9_3 C15_3 H15C_3 109.5 . . ?
H15A_3 C15_3 H15C_3 109.5 . . ?
H15B_3 C15_3 H15C_3 109.5 . . ?
C10_3 C16_3 H16A_3 109.5 . . ?
C10_3 C16_3 H16B_3 109.5 . . ?
H16A_3 C16_3 H16B_3 109.5 . . ?
C10_3 C16_3 H16C_3 109.5 . . ?
H16A_3 C16_3 H16C_3 109.5 . . ?
H16B_3 C16_3 H16C_3 109.5 . . ?
B1_3 C17_3 H17A_3 109.5 . . ?
B1_3 C17_3 H17B_3 109.5 . . ?
H17A_3 C17_3 H17B_3 109.5 . . ?
B1_3 C17_3 H17C_3 109.5 . . ?
H17A_3 C17_3 H17C_3 109.5 . . ?
H17B_3 C17_3 H17C_3 109.5 . . ?
B2_3 C18_3 H18A_3 109.5 . . ?
B2_3 C18_3 H18B_3 109.5 . . ?
H18A_3 C18_3 H18B_3 109.5 . . ?
B2_3 C18_3 H18C_3 109.5 . . ?
H18A_3 C18_3 H18C_3 109.5 . . ?
H18B_3 C18_3 H18C_3 109.5 . . ?
C3_444 Mo1_4 C2_4 76.5(7) . . ?
C3_444 Mo1_4 C1_4 91.2(6) . . ?
C2_4 Mo1_4 C1_4 86.5(3) . . ?
C2_4 Mo1_4 C3_44 96.8(5) . . ?
C1_4 Mo1_4 C3_44 83.6(4) . . ?
C3_444 Mo1_4 C6_3 163.5(6) . . ?
C2_4 Mo1_4 C6_3 119.4(3) . . ?
C1_4 Mo1_4 C6_3 94.3(2) . . ?
C3_44 Mo1_4 C6_3 143.6(4) . . ?
C3_444 Mo1_4 C1_3 128.5(6) . . ?
C2_4 Mo1_4 C1_3 154.9(3) . . ?
C1_4 Mo1_4 C1_3 94.2(2) . . ?
C3_44 Mo1_4 C1_3 108.3(4) . . ?
C6_3 Mo1_4 C1_3 35.47(17) . . ?
C3_444 Mo1_4 C7_3 112.5(6) . . ?
C2_4 Mo1_4 C7_3 93.7(3) . . ?
C1_4 Mo1_4 C7_3 155.7(2) . . ?
C3_44 Mo1_4 C7_3 120.4(4) . . ?
C6_3 Mo1_4 C7_3 64.56(18) . . ?
C1_3 Mo1_4 C7_3 75.56(18) . . ?
C3_444 Mo1_4 C12_3 93.7(6) . . ?
C2_4 Mo1_4 C12_3 117.6(3) . . ?
C1_4 Mo1_4 C12_3 156.0(2) . . ?
C3_44 Mo1_4 C12_3 92.1(4) . . ?
C6_3 Mo1_4 C12_3 75.29(18) . . ?
C1_3 Mo1_4 C12_3 64.60(18) . . ?
C7_3 Mo1_4 C12_3 33.89(17) . . ?
C3_444 Mo1_4 B2_3 98.6(6) . . ?
C2_4 Mo1_4 B2_3 153.7(3) . . ?
C1_4 Mo1_4 B2_3 119.6(2) . . ?
C3_44 Mo1_4 B2_3 84.3(4) . . ?
C6_3 Mo1_4 B2_3 65.18(19) . . ?
C1_3 Mo1_4 B2_3 36.82(19) . . ?
C7_3 Mo1_4 B2_3 63.96(19) . . ?
C12_3 Mo1_4 B2_3 36.34(19) . . ?
C3_444 Mo1_4 B1_3 147.2(6) . . ?
C2_4 Mo1_4 B1_3 92.4(3) . . ?
C1_4 Mo1_4 B1_3 119.2(2) . . ?
C3_44 Mo1_4 B1_3 155.9(4) . . ?
C6_3 Mo1_4 B1_3 36.73(19) . . ?
C1_3 Mo1_4 B1_3 65.32(19) . . ?
C7_3 Mo1_4 B1_3 36.46(19) . . ?
C12_3 Mo1_4 B1_3 63.95(19) . . ?
B2_3 Mo1_4 B1_3 77.7(2) . . ?
C4_4 Mo2_4 C6_4 87.4(3) . . ?
C4_4 Mo2_4 C5_4 87.1(3) . . ?
C6_4 Mo2_4 C5_4 87.8(3) . . ?
C4_4 Mo2_4 C6_3 92.5(2) . . ?
C6_4 Mo2_4 C6_3 154.9(2) . . ?
C5_4 Mo2_4 C6_3 117.3(2) . . ?
C4_4 Mo2_4 C1_3 89.7(2) . . ?
C6_4 Mo2_4 C1_3 119.3(2) . . ?
C5_4 Mo2_4 C1_3 152.5(2) . . ?
C6_3 Mo2_4 C1_3 35.61(17) . . ?
C4_4 Mo2_4 B2_3 114.2(2) . . ?
C6_4 Mo2_4 B2_3 91.9(2) . . ?
C5_4 Mo2_4 B2_3 158.7(3) . . ?
C6_3 Mo2_4 B2_3 65.3(2) . . ?
C1_3 Mo2_4 B2_3 36.89(19) . . ?
C4_4 Mo2_4 B1_3 120.2(2) . . ?
C6_4 Mo2_4 B1_3 152.4(2) . . ?
C5_4 Mo2_4 B1_3 93.0(3) . . ?
C6_3 Mo2_4 B1_3 36.74(19) . . ?
C1_3 Mo2_4 B1_3 65.3(2) . . ?
B2_3 Mo2_4 B1_3 77.7(2) . . ?
C4_4 Mo2_4 C12_3 150.4(2) . . ?
C6_4 Mo2_4 C12_3 92.9(2) . . ?
C5_4 Mo2_4 C12_3 122.6(2) . . ?
C6_3 Mo2_4 C12_3 75.04(19) . . ?
C1_3 Mo2_4 C12_3 64.38(18) . . ?
B2_3 Mo2_4 C12_3 36.19(19) . . ?
B1_3 Mo2_4 C12_3 63.5(2) . . ?
C4_4 Mo2_4 C7_3 155.8(2) . . ?
C6_4 Mo2_4 C7_3 116.4(2) . . ?
C5_4 Mo2_4 C7_3 97.7(2) . . ?
C6_3 Mo2_4 C7_3 64.17(18) . . ?
C1_3 Mo2_4 C7_3 75.08(18) . . ?
B2_3 Mo2_4 C7_3 63.49(19) . . ?
B1_3 Mo2_4 C7_3 36.16(19) . . ?
C12_3 Mo2_4 C7_3 33.50(17) . . ?
O1_13 Li1_4 O1_11 116.8(16) . . ?
O1_111 Li1_4 O1_121 109.4(14) . . ?
O1_13 Li1_4 O8_4 110.8(12) . . ?
O1_11 Li1_4 O8_4 105.5(8) . . ?
O1_111 Li1_4 O8_4 104.8(9) . . ?
O1_121 Li1_4 O8_4 106.2(10) . . ?
O1_13 Li1_4 O1_12 101.2(13) . . ?
O1_11 Li1_4 O1_12 103.1(10) . . ?
O8_4 Li1_4 O1_12 119.8(10) . . ?
O1_111 Li1_4 O1_131 118.0(15) . . ?
O1_121 Li1_4 O1_131 110.8(9) . . ?
O8_4 Li1_4 O1_131 106.7(7) . . ?
O1_13 Li1_4 C5_13 29.7(9) . . ?
O1_11 Li1_4 C5_13 116.8(14) . . ?
O8_4 Li1_4 C5_13 83.2(8) . . ?
O1_12 Li1_4 C5_13 126.5(11) . . ?
O1_13 Li1_4 C2_13 28.7(10) . . ?
O1_11 Li1_4 C2_13 92.9(12) . . ?
O8_4 Li1_4 C2_13 136.5(10) . . ?
O1_12 Li1_4 C2_13 92.7(9) . . ?
C5_13 Li1_4 C2_13 53.4(8) . . ?
O1_16 Li2_4 O1_15 105.7(17) . . ?
O1_141 Li2_4 O1_151 105(2) . . ?
O1_16 Li2_4 O1_14 115.9(13) . . ?
O1_15 Li2_4 O1_14 104(3) . . ?
O1_16 Li2_4 O10_4 106.8(8) . . ?
O1_141 Li2_4 O10_4 102.8(10) . . ?
O1_15 Li2_4 O10_4 122(3) . . ?
O1_151 Li2_4 O10_4 122.4(19) . . ?
O1_14 Li2_4 O10_4 103.1(8) . . ?
O1_141 Li2_4 O1_161 100.6(19) . . ?
O1_151 Li2_4 O1_161 118.0(12) . . ?
O10_4 Li2_4 O1_161 104.6(6) . . ?
O7_4 C1_4 Mo1_4 179.2(7) . . ?
O8_4 C2_4 Mo1_4 179.0(8) . . ?
O10_4 C4_4 Mo2_4 177.0(6) . . ?
O11_4 C5_4 Mo2_4 178.5(7) . . ?
O12_4 C6_4 Mo2_4 178.8(6) . . ?
C2_4 O8_4 Li1_4 146.1(7) . . ?
O9_44 C3_44 Mo1_4 177.8(12) . . ?
O9_444 C3_444 Mo1_4 175.7(17) . . ?
C4_4 O10_4 Li2_4 146.1(6) . . ?
C2_5 O1_5 C5_5 108.6(6) . . ?
C2_5 O1_5 Li1_2 120.6(7) . . ?
C5_5 O1_5 Li1_2 128.5(7) . . ?
O1_5 C2_5 C3_5 107.1(7) . . ?
O1_5 C2_5 H2A_5 110.3 . . ?
C3_5 C2_5 H2A_5 110.3 . . ?
O1_5 C2_5 H2B_5 110.3 . . ?
C3_5 C2_5 H2B_5 110.3 . . ?
H2A_5 C2_5 H2B_5 108.6 . . ?
C2_5 C3_5 C4_5 102.7(8) . . ?
C2_5 C3_5 H3A_5 111.2 . . ?
C4_5 C3_5 H3A_5 111.2 . . ?
C2_5 C3_5 H3B_5 111.2 . . ?
C4_5 C3_5 H3B_5 111.2 . . ?
H3A_5 C3_5 H3B_5 109.1 . . ?
C3_5 C4_5 C5_5 102.6(7) . . ?
C3_5 C4_5 H4A_5 111.2 . . ?
C5_5 C4_5 H4A_5 111.2 . . ?
C3_5 C4_5 H4B_5 111.2 . . ?
C5_5 C4_5 H4B_5 111.2 . . ?
H4A_5 C4_5 H4B_5 109.2 . . ?
O1_5 C5_5 C4_5 105.7(7) . . ?
O1_5 C5_5 H5A_5 110.6 . . ?
C4_5 C5_5 H5A_5 110.6 . . ?
O1_5 C5_5 H5B_5 110.6 . . ?
C4_5 C5_5 H5B_5 110.6 . . ?
H5A_5 C5_5 H5B_5 108.7 . . ?
C2_51 O1_51 C5_51 109.6(12) . . ?
C2_51 O1_51 Li1_2 126.4(17) . . ?
C5_51 O1_51 Li1_2 123.4(17) . . ?
O1_51 C2_51 C3_51 106.0(12) . . ?
O1_51 C2_51 H2A_51 110.5 . . ?
C3_51 C2_51 H2A_51 110.5 . . ?
O1_51 C2_51 H2B_51 110.5 . . ?
C3_51 C2_51 H2B_51 110.5 . . ?
H2A_51 C2_51 H2B_51 108.7 . . ?
C2_51 C3_51 C4_51 104.7(13) . . ?
C2_51 C3_51 H3A_51 110.8 . . ?
C4_51 C3_51 H3A_51 110.8 . . ?
C2_51 C3_51 H3B_51 110.8 . . ?
C4_51 C3_51 H3B_51 110.8 . . ?
H3A_51 C3_51 H3B_51 108.9 . . ?
C5_51 C4_51 C3_51 102.6(13) . . ?
C5_51 C4_51 H4A_51 111.2 . . ?
C3_51 C4_51 H4A_51 111.2 . . ?
C5_51 C4_51 H4B_51 111.2 . . ?
C3_51 C4_51 H4B_51 111.2 . . ?
H4A_51 C4_51 H4B_51 109.2 . . ?
O1_51 C5_51 C4_51 104.8(13) . . ?
O1_51 C5_51 Li1_2 30.7(10) . . ?
C4_51 C5_51 Li1_2 133.9(14) . . ?
O1_51 C5_51 H5A_51 110.8 . . ?
C4_51 C5_51 H5A_51 110.8 . . ?
Li1_2 C5_51 H5A_51 88.0 . . ?
O1_51 C5_51 H5B_51 110.8 . . ?
C4_51 C5_51 H5B_51 110.8 . . ?
Li1_2 C5_51 H5B_51 101.1 . . ?
H5A_51 C5_51 H5B_51 108.9 . . ?
C2_6 O1_6 C5_6 108.3(12) . . ?
C2_6 O1_6 Li1_2 115.6(14) . . ?
C5_6 O1_6 Li1_2 131.2(13) . . ?
O1_6 C2_6 C3_6 105.3(12) . . ?
O1_6 C2_6 H2A_6 110.7 . . ?
C3_6 C2_6 H2A_6 110.7 . . ?
O1_6 C2_6 H2B_6 110.7 . . ?
C3_6 C2_6 H2B_6 110.7 . . ?
H2A_6 C2_6 H2B_6 108.8 . . ?
C2_6 C3_6 C4_6 102.2(13) . . ?
C2_6 C3_6 H3A_6 111.3 . . ?
C4_6 C3_6 H3A_6 111.3 . . ?
C2_6 C3_6 H3B_6 111.3 . . ?
C4_6 C3_6 H3B_6 111.3 . . ?
H3A_6 C3_6 H3B_6 109.2 . . ?
C5_6 C4_6 C3_6 103.6(13) . . ?
C5_6 C4_6 H4A_6 111.0 . . ?
C3_6 C4_6 H4A_6 111.0 . . ?
C5_6 C4_6 H4B_6 111.0 . . ?
C3_6 C4_6 H4B_6 111.0 . . ?
H4A_6 C4_6 H4B_6 109.0 . . ?
O1_6 C5_6 C4_6 106.9(12) . . ?
O1_6 C5_6 H5A_6 110.3 . . ?
C4_6 C5_6 H5A_6 110.3 . . ?
O1_6 C5_6 H5B_6 110.3 . . ?
C4_6 C5_6 H5B_6 110.3 . . ?
H5A_6 C5_6 H5B_6 108.6 . . ?
C5_61 O1_61 C2_61 105.5(7) . . ?
C5_61 O1_61 Li1_2 117.9(8) . . ?
C2_61 O1_61 Li1_2 120.0(7) . . ?
O1_61 C2_61 C3_61 105.9(8) . . ?
O1_61 C2_61 H2A_61 110.6 . . ?
C3_61 C2_61 H2A_61 110.6 . . ?
O1_61 C2_61 H2B_61 110.6 . . ?
C3_61 C2_61 H2B_61 110.6 . . ?
H2A_61 C2_61 H2B_61 108.7 . . ?
C2_61 C3_61 C4_61 103.8(8) . . ?
C2_61 C3_61 H3A_61 111.0 . . ?
C4_61 C3_61 H3A_61 111.0 . . ?
C2_61 C3_61 H3B_61 111.0 . . ?
C4_61 C3_61 H3B_61 111.0 . . ?
H3A_61 C3_61 H3B_61 109.0 . . ?
C5_61 C4_61 C3_61 105.3(8) . . ?
C5_61 C4_61 H4A_61 110.7 . . ?
C3_61 C4_61 H4A_61 110.7 . . ?
C5_61 C4_61 H4B_61 110.7 . . ?
C3_61 C4_61 H4B_61 110.7 . . ?
H4A_61 C4_61 H4B_61 108.8 . . ?
O1_61 C5_61 C4_61 103.8(8) . . ?
O1_61 C5_61 H5A_61 111.0 . . ?
C4_61 C5_61 H5A_61 111.0 . . ?
O1_61 C5_61 H5B_61 111.0 . . ?
C4_61 C5_61 H5B_61 111.0 . . ?
H5A_61 C5_61 H5B_61 109.0 . . ?
C2_7 O1_7 C5_7 106.8(9) . . ?
C2_7 O1_7 Li1_2 132.1(10) . . ?
C5_7 O1_7 Li1_2 120.9(12) . . ?
O1_7 C2_7 C3_7 104.1(9) . . ?
O1_7 C2_7 H2A_7 110.9 . . ?
C3_7 C2_7 H2A_7 110.9 . . ?
O1_7 C2_7 H2B_7 110.9 . . ?
C3_7 C2_7 H2B_7 110.9 . . ?
H2A_7 C2_7 H2B_7 109.0 . . ?
C2_7 C3_7 C4_7 104.7(9) . . ?
C2_7 C3_7 H3A_7 110.8 . . ?
C4_7 C3_7 H3A_7 110.8 . . ?
C2_7 C3_7 H3B_7 110.8 . . ?
C4_7 C3_7 H3B_7 110.8 . . ?
H3A_7 C3_7 H3B_7 108.9 . . ?
C5_7 C4_7 C3_7 104.8(9) . . ?
C5_7 C4_7 H4A_7 110.8 . . ?
C3_7 C4_7 H4A_7 110.8 . . ?
C5_7 C4_7 H4B_7 110.8 . . ?
C3_7 C4_7 H4B_7 110.8 . . ?
H4A_7 C4_7 H4B_7 108.9 . . ?
O1_7 C5_7 C4_7 107.4(9) . . ?
O1_7 C5_7 H5A_7 110.2 . . ?
C4_7 C5_7 H5A_7 110.2 . . ?
O1_7 C5_7 H5B_7 110.2 . . ?
C4_7 C5_7 H5B_7 110.2 . . ?
H5A_7 C5_7 H5B_7 108.5 . . ?
C2_71 O1_71 C5_71 110.9(13) . . ?
C2_71 O1_71 Li1_2 117(2) . . ?
C5_71 O1_71 Li1_2 122.6(18) . . ?
O1_71 C2_71 C3_71 104.7(13) . . ?
O1_71 C2_71 H2A_71 110.8 . . ?
C3_71 C2_71 H2A_71 110.8 . . ?
O1_71 C2_71 H2B_71 110.8 . . ?
C3_71 C2_71 H2B_71 110.8 . . ?
H2A_71 C2_71 H2B_71 108.9 . . ?
C2_71 C3_71 C4_71 103.2(13) . . ?
C2_71 C3_71 H3A_71 111.1 . . ?
C4_71 C3_71 H3A_71 111.1 . . ?
C2_71 C3_71 H3B_71 111.1 . . ?
C4_71 C3_71 H3B_71 111.1 . . ?
H3A_71 C3_71 H3B_71 109.1 . . ?
C5_71 C4_71 C3_71 103.6(13) . . ?
C5_71 C4_71 H4A_71 111.0 . . ?
C3_71 C4_71 H4A_71 111.0 . . ?
C5_71 C4_71 H4B_71 111.0 . . ?
C3_71 C4_71 H4B_71 111.0 . . ?
H4A_71 C4_71 H4B_71 109.0 . . ?
O1_71 C5_71 C4_71 105.4(12) . . ?
O1_71 C5_71 H5A_71 110.7 . . ?
C4_71 C5_71 H5A_71 110.7 . . ?
O1_71 C5_71 H5B_71 110.7 . . ?
C4_71 C5_71 H5B_71 110.7 . . ?
H5A_71 C5_71 H5B_71 108.8 . . ?
C5_8 O1_8 C2_8 106.3(9) . . ?
C5_8 O1_8 Li2_2 117.6(11) . . ?
C2_8 O1_8 Li2_2 126.4(11) . . ?
O1_8 C2_8 C3_8 105.1(8) . . ?
O1_8 C2_8 H2A_8 110.7 . . ?
C3_8 C2_8 H2A_8 110.7 . . ?
O1_8 C2_8 H2B_8 110.7 . . ?
C3_8 C2_8 H2B_8 110.7 . . ?
H2A_8 C2_8 H2B_8 108.8 . . ?
C4_8 C3_8 C2_8 105.6(9) . . ?
C4_8 C3_8 H3A_8 110.6 . . ?
C2_8 C3_8 H3A_8 110.6 . . ?
C4_8 C3_8 H3B_8 110.6 . . ?
C2_8 C3_8 H3B_8 110.6 . . ?
H3A_8 C3_8 H3B_8 108.8 . . ?
C3_8 C4_8 C5_8 105.1(9) . . ?
C3_8 C4_8 H4A_8 110.7 . . ?
C5_8 C4_8 H4A_8 110.7 . . ?
C3_8 C4_8 H4B_8 110.7 . . ?
C5_8 C4_8 H4B_8 110.7 . . ?
H4A_8 C4_8 H4B_8 108.8 . . ?
O1_8 C5_8 C4_8 108.3(9) . . ?
O1_8 C5_8 H5A_8 110.0 . . ?
C4_8 C5_8 H5A_8 110.0 . . ?
O1_8 C5_8 H5B_8 110.0 . . ?
C4_8 C5_8 H5B_8 110.0 . . ?
H5A_8 C5_8 H5B_8 108.4 . . ?
C2_81 O1_81 C5_81 108.4(13) . . ?
C2_81 O1_81 Li2_2 122.8(15) . . ?
C5_81 O1_81 Li2_2 109.6(13) . . ?
O1_81 C2_81 C3_81 106.6(10) . . ?
O1_81 C2_81 H2A_81 110.4 . . ?
C3_81 C2_81 H2A_81 110.4 . . ?
O1_81 C2_81 H2B_81 110.4 . . ?
C3_81 C2_81 H2B_81 110.4 . . ?
H2A_81 C2_81 H2B_81 108.6 . . ?
C2_81 C3_81 C4_81 104.6(11) . . ?
C2_81 C3_81 H3A_81 110.8 . . ?
C4_81 C3_81 H3A_81 110.8 . . ?
C2_81 C3_81 H3B_81 110.8 . . ?
C4_81 C3_81 H3B_81 110.8 . . ?
H3A_81 C3_81 H3B_81 108.9 . . ?
C5_81 C4_81 C3_81 101.9(11) . . ?
C5_81 C4_81 H4A_81 111.4 . . ?
C3_81 C4_81 H4A_81 111.4 . . ?
C5_81 C4_81 H4B_81 111.4 . . ?
C3_81 C4_81 H4B_81 111.4 . . ?
H4A_81 C4_81 H4B_81 109.2 . . ?
O1_81 C5_81 C4_81 103.7(10) . . ?
O1_81 C5_81 Li2_2 41.2(8) . . ?
C4_81 C5_81 Li2_2 143.4(10) . . ?
O1_81 C5_81 H5A_81 111.0 . . ?
C4_81 C5_81 H5A_81 111.0 . . ?
Li2_2 C5_81 H5A_81 82.1 . . ?
O1_81 C5_81 H5B_81 111.0 . . ?
C4_81 C5_81 H5B_81 111.0 . . ?
Li2_2 C5_81 H5B_81 95.2 . . ?
H5A_81 C5_81 H5B_81 109.0 . . ?
C5_9 O1_9 C2_9 109.1(12) . . ?
C5_9 O1_9 Li2_2 124.9(14) . . ?
C2_9 O1_9 Li2_2 125.3(13) . . ?
O1_9 C2_9 C3_9 104.4(12) . . ?
O1_9 C2_9 H2A_9 110.9 . . ?
C3_9 C2_9 H2A_9 110.9 . . ?
O1_9 C2_9 H2B_9 110.9 . . ?
C3_9 C2_9 H2B_9 110.9 . . ?
H2A_9 C2_9 H2B_9 108.9 . . ?
C2_9 C3_9 C4_9 103.9(11) . . ?
C2_9 C3_9 H3A_9 111.0 . . ?
C4_9 C3_9 H3A_9 111.0 . . ?
C2_9 C3_9 H3B_9 111.0 . . ?
C4_9 C3_9 H3B_9 111.0 . . ?
H3A_9 C3_9 H3B_9 109.0 . . ?
C5_9 C4_9 C3_9 104.1(11) . . ?
C5_9 C4_9 H4A_9 110.9 . . ?
C3_9 C4_9 H4A_9 110.9 . . ?
C5_9 C4_9 H4B_9 110.9 . . ?
C3_9 C4_9 H4B_9 110.9 . . ?
H4A_9 C4_9 H4B_9 108.9 . . ?
O1_9 C5_9 C4_9 108.1(12) . . ?
O1_9 C5_9 H5A_9 110.1 . . ?
C4_9 C5_9 H5A_9 110.1 . . ?
O1_9 C5_9 H5B_9 110.1 . . ?
C4_9 C5_9 H5B_9 110.1 . . ?
H5A_9 C5_9 H5B_9 108.4 . . ?
C2_91 O1_91 C5_91 109.2(10) . . ?
C2_91 O1_91 Li2_2 129.1(10) . . ?
C5_91 O1_91 Li2_2 117.5(11) . . ?
O1_91 C2_91 C3_91 107.9(9) . . ?
O1_91 C2_91 H2A_91 110.1 . . ?
C3_91 C2_91 H2A_91 110.1 . . ?
O1_91 C2_91 H2B_91 110.1 . . ?
C3_91 C2_91 H2B_91 110.1 . . ?
H2A_91 C2_91 H2B_91 108.4 . . ?
C4_91 C3_91 C2_91 105.8(9) . . ?
C4_91 C3_91 H3A_91 110.6 . . ?
C2_91 C3_91 H3A_91 110.6 . . ?
C4_91 C3_91 H3B_91 110.6 . . ?
C2_91 C3_91 H3B_91 110.6 . . ?
H3A_91 C3_91 H3B_91 108.7 . . ?
C5_91 C4_91 C3_91 105.5(9) . . ?
C5_91 C4_91 H4A_91 110.6 . . ?
C3_91 C4_91 H4A_91 110.6 . . ?
C5_91 C4_91 H4B_91 110.6 . . ?
C3_91 C4_91 H4B_91 110.6 . . ?
H4A_91 C4_91 H4B_91 108.8 . . ?
O1_91 C5_91 C4_91 106.7(9) . . ?
O1_91 C5_91 H5A_91 110.4 . . ?
C4_91 C5_91 H5A_91 110.4 . . ?
O1_91 C5_91 H5B_91 110.4 . . ?
C4_91 C5_91 H5B_91 110.4 . . ?
H5A_91 C5_91 H5B_91 108.6 . . ?
C2_10 O1_10 C5_10 109.4(6) . . ?
C2_10 O1_10 Li2_2 127.0(8) . . ?
C5_10 O1_10 Li2_2 122.2(8) . . ?
O1_10 C2_10 C3_10 106.3(7) . . ?
O1_10 C2_10 H2A_10 110.5 . . ?
C3_10 C2_10 H2A_10 110.5 . . ?
O1_10 C2_10 H2B_10 110.5 . . ?
C3_10 C2_10 H2B_10 110.5 . . ?
H2A_10 C2_10 H2B_10 108.7 . . ?
C4_10 C3_10 C2_10 102.0(8) . . ?
C4_10 C3_10 H3A_10 111.4 . . ?
C2_10 C3_10 H3A_10 111.4 . . ?
C4_10 C3_10 H3B_10 111.4 . . ?
C2_10 C3_10 H3B_10 111.4 . . ?
H3A_10 C3_10 H3B_10 109.2 . . ?
C5_10 C4_10 C3_10 104.6(7) . . ?
C5_10 C4_10 H4A_10 110.8 . . ?
C3_10 C4_10 H4A_10 110.8 . . ?
C5_10 C4_10 H4B_10 110.8 . . ?
C3_10 C4_10 H4B_10 110.8 . . ?
H4A_10 C4_10 H4B_10 108.9 . . ?
O1_10 C5_10 C4_10 105.8(6) . . ?
O1_10 C5_10 H5A_10 110.6 . . ?
C4_10 C5_10 H5A_10 110.6 . . ?
O1_10 C5_10 H5B_10 110.6 . . ?
C4_10 C5_10 H5B_10 110.6 . . ?
H5A_10 C5_10 H5B_10 108.7 . . ?
C2_101 O1_101 C5_101 109.5(14) . . ?
C2_101 O1_101 Li2_2 126(3) . . ?
C5_101 O1_101 Li2_2 125(3) . . ?
O1_101 C2_101 C3_101 106.9(14) . . ?
O1_101 C2_101 H2A_101 110.3 . . ?
C3_101 C2_101 H2A_101 110.3 . . ?
O1_101 C2_101 H2B_101 110.3 . . ?
C3_101 C2_101 H2B_101 110.3 . . ?
H2A_101 C2_101 H2B_101 108.6 . . ?
C2_101 C3_101 C4_101 103.3(15) . . ?
C2_101 C3_101 H3A_101 111.1 . . ?
C4_101 C3_101 H3A_101 111.1 . . ?
C2_101 C3_101 H3B_101 111.1 . . ?
C4_101 C3_101 H3B_101 111.1 . . ?
H3A_101 C3_101 H3B_101 109.1 . . ?
C5_101 C4_101 C3_101 103.8(14) . . ?
C5_101 C4_101 H4A_101 111.0 . . ?
C3_101 C4_101 H4A_101 111.0 . . ?
C5_101 C4_101 H4B_101 111.0 . . ?
C3_101 C4_101 H4B_101 111.0 . . ?
H4A_101 C4_101 H4B_101 109.0 . . ?
O1_101 C5_101 C4_101 105.7(14) . . ?
O1_101 C5_101 H5A_101 110.6 . . ?
C4_101 C5_101 H5A_101 110.6 . . ?
O1_101 C5_101 H5B_101 110.6 . . ?
C4_101 C5_101 H5B_101 110.6 . . ?
H5A_101 C5_101 H5B_101 108.7 . . ?
C2_11 O1_11 C5_11 108.1(10) . . ?
C2_11 O1_11 Li1_4 118.7(9) . . ?
C5_11 O1_11 Li1_4 132.4(12) . . ?
O1_11 C2_11 C3_11 107.8(9) . . ?
O1_11 C2_11 H2A_11 110.1 . . ?
C3_11 C2_11 H2A_11 110.1 . . ?
O1_11 C2_11 H2B_11 110.1 . . ?
C3_11 C2_11 H2B_11 110.1 . . ?
H2A_11 C2_11 H2B_11 108.5 . . ?
C4_11 C3_11 C2_11 103.0(9) . . ?
C4_11 C3_11 H3A_11 111.2 . . ?
C2_11 C3_11 H3A_11 111.2 . . ?
C4_11 C3_11 H3B_11 111.2 . . ?
C2_11 C3_11 H3B_11 111.2 . . ?
H3A_11 C3_11 H3B_11 109.1 . . ?
C5_11 C4_11 C3_11 106.4(8) . . ?
C5_11 C4_11 H4A_11 110.5 . . ?
C3_11 C4_11 H4A_11 110.5 . . ?
C5_11 C4_11 H4B_11 110.5 . . ?
C3_11 C4_11 H4B_11 110.5 . . ?
H4A_11 C4_11 H4B_11 108.6 . . ?
O1_11 C5_11 C4_11 108.0(9) . . ?
O1_11 C5_11 H5A_11 110.1 . . ?
C4_11 C5_11 H5A_11 110.1 . . ?
O1_11 C5_11 H5B_11 110.1 . . ?
C4_11 C5_11 H5B_11 110.1 . . ?
H5A_11 C5_11 H5B_11 108.4 . . ?
C2_111 O1_111 C5_111 109.6(12) . . ?
C2_111 O1_111 Li1_4 129.5(19) . . ?
C5_111 O1_111 Li1_4 116.1(14) . . ?
O1_111 C2_111 C3_111 105.8(12) . . ?
O1_111 C2_111 H2A_111 110.6 . . ?
C3_111 C2_111 H2A_111 110.6 . . ?
O1_111 C2_111 H2B_111 110.6 . . ?
C3_111 C2_111 H2B_111 110.6 . . ?
H2A_111 C2_111 H2B_111 108.7 . . ?
C2_111 C3_111 C4_111 102.9(11) . . ?
C2_111 C3_111 H3A_111 111.2 . . ?
C4_111 C3_111 H3A_111 111.2 . . ?
C2_111 C3_111 H3B_111 111.2 . . ?
C4_111 C3_111 H3B_111 111.2 . . ?
H3A_111 C3_111 H3B_111 109.1 . . ?
C5_111 C4_111 C3_111 102.4(12) . . ?
C5_111 C4_111 H4A_111 111.3 . . ?
C3_111 C4_111 H4A_111 111.3 . . ?
C5_111 C4_111 H4B_111 111.3 . . ?
C3_111 C4_111 H4B_111 111.3 . . ?
H4A_111 C4_111 H4B_111 109.2 . . ?
O1_111 C5_111 C4_111 104.0(12) . . ?
O1_111 C5_111 H5A_111 111.0 . . ?
C4_111 C5_111 H5A_111 111.0 . . ?
O1_111 C5_111 H5B_111 111.0 . . ?
C4_111 C5_111 H5B_111 111.0 . . ?
H5A_111 C5_111 H5B_111 109.0 . . ?
C2_12 O1_12 C5_12 106.9(9) . . ?
C2_12 O1_12 Li1_4 121.9(10) . . ?
C5_12 O1_12 Li1_4 127.0(11) . . ?
O1_12 C2_12 C3_12 108.2(9) . . ?
O1_12 C2_12 H2A_12 110.1 . . ?
C3_12 C2_12 H2A_12 110.1 . . ?
O1_12 C2_12 H2B_12 110.1 . . ?
C3_12 C2_12 H2B_12 110.1 . . ?
H2A_12 C2_12 H2B_12 108.4 . . ?
C2_12 C3_12 C4_12 103.6(10) . . ?
C2_12 C3_12 H3A_12 111.0 . . ?
C4_12 C3_12 H3A_12 111.0 . . ?
C2_12 C3_12 H3B_12 111.0 . . ?
C4_12 C3_12 H3B_12 111.0 . . ?
H3A_12 C3_12 H3B_12 109.0 . . ?
C5_12 C4_12 C3_12 101.4(9) . . ?
C5_12 C4_12 H4A_12 111.5 . . ?
C3_12 C4_12 H4A_12 111.5 . . ?
C5_12 C4_12 H4B_12 111.5 . . ?
C3_12 C4_12 H4B_12 111.5 . . ?
H4A_12 C4_12 H4B_12 109.3 . . ?
O1_12 C5_12 C4_12 104.1(11) . . ?
O1_12 C5_12 H5A_12 110.9 . . ?
C4_12 C5_12 H5A_12 110.9 . . ?
O1_12 C5_12 H5B_12 110.9 . . ?
C4_12 C5_12 H5B_12 110.9 . . ?
H5A_12 C5_12 H5B_12 108.9 . . ?
C2_121 O1_121 C5_121 108.0(13) . . ?
C2_121 O1_121 Li1_4 125.7(14) . . ?
C5_121 O1_121 Li1_4 125.7(18) . . ?
O1_121 C2_121 C3_121 107.3(11) . . ?
O1_121 C2_121 H2A_121 110.3 . . ?
C3_121 C2_121 H2A_121 110.3 . . ?
O1_121 C2_121 H2B_121 110.3 . . ?
C3_121 C2_121 H2B_121 110.3 . . ?
H2A_121 C2_121 H2B_121 108.5 . . ?
C2_121 C3_121 C4_121 104.5(12) . . ?
C2_121 C3_121 H3A_121 110.8 . . ?
C4_121 C3_121 H3A_121 110.8 . . ?
C2_121 C3_121 H3B_121 110.8 . . ?
C4_121 C3_121 H3B_121 110.8 . . ?
H3A_121 C3_121 H3B_121 108.9 . . ?
C5_121 C4_121 C3_121 102.4(15) . . ?
C5_121 C4_121 H4A_121 111.3 . . ?
C3_121 C4_121 H4A_121 111.3 . . ?
C5_121 C4_121 H4B_121 111.3 . . ?
C3_121 C4_121 H4B_121 111.3 . . ?
H4A_121 C4_121 H4B_121 109.2 . . ?
O1_121 C5_121 C4_121 104.8(13) . . ?
O1_121 C5_121 H5A_121 110.8 . . ?
C4_121 C5_121 H5A_121 110.8 . . ?
O1_121 C5_121 H5B_121 110.8 . . ?
C4_121 C5_121 H5B_121 110.8 . . ?
H5A_121 C5_121 H5B_121 108.9 . . ?
C2_13 O1_13 C5_13 107.7(13) . . ?
C2_13 O1_13 Li1_4 119.7(19) . . ?
C5_13 O1_13 Li1_4 117.8(18) . . ?
O1_13 C2_13 C3_13 104.0(13) . . ?
O1_13 C2_13 Li1_4 31.5(11) . . ?
C3_13 C2_13 Li1_4 135.2(13) . . ?
O1_13 C2_13 H2A_13 111.0 . . ?
C3_13 C2_13 H2A_13 111.0 . . ?
Li1_4 C2_13 H2A_13 97.0 . . ?
O1_13 C2_13 H2B_13 111.0 . . ?
C3_13 C2_13 H2B_13 111.0 . . ?
Li1_4 C2_13 H2B_13 90.8 . . ?
H2A_13 C2_13 H2B_13 109.0 . . ?
C2_13 C3_13 C4_13 102.9(13) . . ?
C2_13 C3_13 H3A_13 111.2 . . ?
C4_13 C3_13 H3A_13 111.2 . . ?
C2_13 C3_13 H3B_13 111.2 . . ?
C4_13 C3_13 H3B_13 111.2 . . ?
H3A_13 C3_13 H3B_13 109.1 . . ?
C5_13 C4_13 C3_13 106.1(12) . . ?
C5_13 C4_13 H4A_13 110.5 . . ?
C3_13 C4_13 H4A_13 110.5 . . ?
C5_13 C4_13 H4B_13 110.5 . . ?
C3_13 C4_13 H4B_13 110.5 . . ?
H4A_13 C4_13 H4B_13 108.7 . . ?
O1_13 C5_13 C4_13 106.3(12) . . ?
O1_13 C5_13 Li1_4 32.5(11) . . ?
C4_13 C5_13 Li1_4 135.8(14) . . ?
O1_13 C5_13 H5A_13 110.5 . . ?
C4_13 C5_13 H5A_13 110.5 . . ?
Li1_4 C5_13 H5A_13 84.4 . . ?
O1_13 C5_13 H5B_13 110.5 . . ?
C4_13 C5_13 H5B_13 110.5 . . ?
Li1_4 C5_13 H5B_13 102.8 . . ?
H5A_13 C5_13 H5B_13 108.7 . . ?
C2_131 O1_131 C5_131 109.3(6) . . ?
C2_131 O1_131 Li1_4 121.1(6) . . ?
C5_131 O1_131 Li1_4 121.1(7) . . ?
O1_131 C2_131 C3_131 104.3(7) . . ?
O1_131 C2_131 H2A_131 110.9 . . ?
C3_131 C2_131 H2A_131 110.9 . . ?
O1_131 C2_131 H2B_131 110.9 . . ?
C3_131 C2_131 H2B_131 110.9 . . ?
H2A_131 C2_131 H2B_131 108.9 . . ?
C2_131 C3_131 C4_131 102.6(7) . . ?
C2_131 C3_131 H3A_131 111.2 . . ?
C4_131 C3_131 H3A_131 111.2 . . ?
C2_131 C3_131 H3B_131 111.2 . . ?
C4_131 C3_131 H3B_131 111.2 . . ?
H3A_131 C3_131 H3B_131 109.2 . . ?
C5_131 C4_131 C3_131 104.3(7) . . ?
C5_131 C4_131 H4A_131 110.9 . . ?
C3_131 C4_131 H4A_131 110.9 . . ?
C5_131 C4_131 H4B_131 110.9 . . ?
C3_131 C4_131 H4B_131 110.9 . . ?
H4A_131 C4_131 H4B_131 108.9 . . ?
O1_131 C5_131 C4_131 106.6(6) . . ?
O1_131 C5_131 H5A_131 110.4 . . ?
C4_131 C5_131 H5A_131 110.4 . . ?
O1_131 C5_131 H5B_131 110.4 . . ?
C4_131 C5_131 H5B_131 110.4 . . ?
H5A_131 C5_131 H5B_131 108.6 . . ?
C2_14 O1_14 C5_14 110.7(9) . . ?
C2_14 O1_14 Li2_4 130.7(11) . . ?
C5_14 O1_14 Li2_4 116.4(14) . . ?
O1_14 C2_14 C3_14 104.8(10) . . ?
O1_14 C2_14 H2A_14 110.8 . . ?
C3_14 C2_14 H2A_14 110.8 . . ?
O1_14 C2_14 H2B_14 110.8 . . ?
C3_14 C2_14 H2B_14 110.8 . . ?
H2A_14 C2_14 H2B_14 108.9 . . ?
C2_14 C3_14 C4_14 104.8(9) . . ?
C2_14 C3_14 H3A_14 110.8 . . ?
C4_14 C3_14 H3A_14 110.8 . . ?
C2_14 C3_14 H3B_14 110.8 . . ?
C4_14 C3_14 H3B_14 110.8 . . ?
H3A_14 C3_14 H3B_14 108.9 . . ?
C5_14 C4_14 C3_14 105.5(9) . . ?
C5_14 C4_14 H4A_14 110.6 . . ?
C3_14 C4_14 H4A_14 110.6 . . ?
C5_14 C4_14 H4B_14 110.6 . . ?
C3_14 C4_14 H4B_14 110.6 . . ?
H4A_14 C4_14 H4B_14 108.8 . . ?
O1_14 C5_14 C4_14 106.6(9) . . ?
O1_14 C5_14 H5A_14 110.4 . . ?
C4_14 C5_14 H5A_14 110.4 . . ?
O1_14 C5_14 H5B_14 110.4 . . ?
C4_14 C5_14 H5B_14 110.4 . . ?
H5A_14 C5_14 H5B_14 108.6 . . ?
C2_141 O1_141 C5_141 108.8(12) . . ?
C2_141 O1_141 Li2_4 116.7(18) . . ?
C5_141 O1_141 Li2_4 132.0(16) . . ?
O1_141 C2_141 C3_141 110.1(12) . . ?
O1_141 C2_141 H2A_141 109.6 . . ?
C3_141 C2_141 H2A_141 109.6 . . ?
O1_141 C2_141 H2B_141 109.6 . . ?
C3_141 C2_141 H2B_141 109.6 . . ?
H2A_141 C2_141 H2B_141 108.1 . . ?
C2_141 C3_141 C4_141 105.1(11) . . ?
C2_141 C3_141 H3A_141 110.7 . . ?
C4_141 C3_141 H3A_141 110.7 . . ?
C2_141 C3_141 H3B_141 110.7 . . ?
C4_141 C3_141 H3B_141 110.7 . . ?
H3A_141 C3_141 H3B_141 108.8 . . ?
C5_141 C4_141 C3_141 107.4(11) . . ?
C5_141 C4_141 H4A_141 110.2 . . ?
C3_141 C4_141 H4A_141 110.2 . . ?
C5_141 C4_141 H4B_141 110.2 . . ?
C3_141 C4_141 H4B_141 110.2 . . ?
H4A_141 C4_141 H4B_141 108.5 . . ?
O1_141 C5_141 C4_141 108.0(12) . . ?
O1_141 C5_141 H5A_141 110.1 . . ?
C4_141 C5_141 H5A_141 110.1 . . ?
O1_141 C5_141 H5B_141 110.1 . . ?
C4_141 C5_141 H5B_141 110.1 . . ?
H5A_141 C5_141 H5B_141 108.4 . . ?
C2_15 O1_15 C5_15 109.6(16) . . ?
C2_15 O1_15 Li2_4 125(3) . . ?
C5_15 O1_15 Li2_4 122(3) . . ?
O1_15 C2_15 C3_15 106.4(12) . . ?
O1_15 C2_15 H2A_15 110.4 . . ?
C3_15 C2_15 H2A_15 110.4 . . ?
O1_15 C2_15 H2B_15 110.4 . . ?
C3_15 C2_15 H2B_15 110.4 . . ?
H2A_15 C2_15 H2B_15 108.6 . . ?
C2_15 C3_15 C4_15 103.8(14) . . ?
C2_15 C3_15 H3A_15 111.0 . . ?
C4_15 C3_15 H3A_15 111.0 . . ?
C2_15 C3_15 H3B_15 111.0 . . ?
C4_15 C3_15 H3B_15 111.0 . . ?
H3A_15 C3_15 H3B_15 109.0 . . ?
C5_15 C4_15 C3_15 102.6(14) . . ?
C5_15 C4_15 H4A_15 111.3 . . ?
C3_15 C4_15 H4A_15 111.3 . . ?
C5_15 C4_15 H4B_15 111.3 . . ?
C3_15 C4_15 H4B_15 111.3 . . ?
H4A_15 C4_15 H4B_15 109.2 . . ?
O1_15 C5_15 C4_15 103.7(15) . . ?
O1_15 C5_15 H5A_15 111.0 . . ?
C4_15 C5_15 H5A_15 111.0 . . ?
O1_15 C5_15 H5B_15 111.0 . . ?
C4_15 C5_15 H5B_15 111.0 . . ?
H5A_15 C5_15 H5B_15 109.0 . . ?
C5_151 O1_151 C2_151 109.2(10) . . ?
C5_151 O1_151 Li2_4 119.3(18) . . ?
C2_151 O1_151 Li2_4 130(2) . . ?
O1_151 C2_151 C3_151 105.7(10) . . ?
O1_151 C2_151 H2A_151 110.6 . . ?
C3_151 C2_151 H2A_151 110.6 . . ?
O1_151 C2_151 H2B_151 110.6 . . ?
C3_151 C2_151 H2B_151 110.6 . . ?
H2A_151 C2_151 H2B_151 108.7 . . ?
C2_151 C3_151 C4_151 101.8(12) . . ?
C2_151 C3_151 H3A_151 111.4 . . ?
C4_151 C3_151 H3A_151 111.4 . . ?
C2_151 C3_151 H3B_151 111.4 . . ?
C4_151 C3_151 H3B_151 111.4 . . ?
H3A_151 C3_151 H3B_151 109.3 . . ?
C5_151 C4_151 C3_151 102.8(11) . . ?
C5_151 C4_151 H4A_151 111.2 . . ?
C3_151 C4_151 H4A_151 111.2 . . ?
C5_151 C4_151 H4B_151 111.2 . . ?
C3_151 C4_151 H4B_151 111.2 . . ?
H4A_151 C4_151 H4B_151 109.1 . . ?
O1_151 C5_151 C4_151 106.1(12) . . ?
O1_151 C5_151 H5A_151 110.5 . . ?
C4_151 C5_151 H5A_151 110.5 . . ?
O1_151 C5_151 H5B_151 110.5 . . ?
C4_151 C5_151 H5B_151 110.5 . . ?
H5A_151 C5_151 H5B_151 108.7 . . ?
C2_16 O1_16 C5_16 109.7(11) . . ?
C2_16 O1_16 Li2_4 126.5(13) . . ?
C5_16 O1_16 Li2_4 119.8(12) . . ?
O1_16 C2_16 C3_16 104.4(11) . . ?
O1_16 C2_16 H2A_16 110.9 . . ?
C3_16 C2_16 H2A_16 110.9 . . ?
O1_16 C2_16 H2B_16 110.9 . . ?
C3_16 C2_16 H2B_16 110.9 . . ?
H2A_16 C2_16 H2B_16 108.9 . . ?
C4_16 C3_16 C2_16 102.1(12) . . ?
C4_16 C3_16 H3A_16 111.4 . . ?
C2_16 C3_16 H3A_16 111.4 . . ?
C4_16 C3_16 H3B_16 111.4 . . ?
C2_16 C3_16 H3B_16 111.4 . . ?
H3A_16 C3_16 H3B_16 109.2 . . ?
C5_16 C4_16 C3_16 103.5(12) . . ?
C5_16 C4_16 H4A_16 111.1 . . ?
C3_16 C4_16 H4A_16 111.1 . . ?
C5_16 C4_16 H4B_16 111.1 . . ?
C3_16 C4_16 H4B_16 111.1 . . ?
H4A_16 C4_16 H4B_16 109.0 . . ?
O1_16 C5_16 C4_16 106.4(11) . . ?
O1_16 C5_16 H5A_16 110.4 . . ?
C4_16 C5_16 H5A_16 110.4 . . ?
O1_16 C5_16 H5B_16 110.4 . . ?
C4_16 C5_16 H5B_16 110.4 . . ?
H5A_16 C5_16 H5B_16 108.6 . . ?
C5_161 O1_161 C2_161 110.2(9) . . ?
C5_161 O1_161 Li2_4 125.1(9) . . ?
C2_161 O1_161 Li2_4 112.6(8) . . ?
O1_161 C2_161 C3_161 104.4(9) . . ?
O1_161 C2_161 H2A_161 110.9 . . ?
C3_161 C2_161 H2A_161 110.9 . . ?
O1_161 C2_161 H2B_161 110.9 . . ?
C3_161 C2_161 H2B_161 110.9 . . ?
H2A_161 C2_161 H2B_161 108.9 . . ?
C4_161 C3_161 C2_161 100.8(9) . . ?
C4_161 C3_161 H3A_161 111.6 . . ?
C2_161 C3_161 H3A_161 111.6 . . ?
C4_161 C3_161 H3B_161 111.6 . . ?
C2_161 C3_161 H3B_161 111.6 . . ?
H3A_161 C3_161 H3B_161 109.4 . . ?
C3_161 C4_161 C5_161 105.1(10) . . ?
C3_161 C4_161 H4A_161 110.7 . . ?
C5_161 C4_161 H4A_161 110.7 . . ?
C3_161 C4_161 H4B_161 110.7 . . ?
C5_161 C4_161 H4B_161 110.7 . . ?
H4A_161 C4_161 H4B_161 108.8 . . ?
O1_161 C5_161 C4_161 104.4(9) . . ?
O1_161 C5_161 H5A_161 110.9 . . ?
C4_161 C5_161 H5A_161 110.9 . . ?
O1_161 C5_161 H5B_161 110.9 . . ?
C4_161 C5_161 H5B_161 110.9 . . ?
H5A_161 C5_161 H5B_161 108.9 . . ?

loop_
_geom_bond_atom_site_label_1
_geom_bond_atom_site_label_2
_geom_bond_distance
_geom_bond_site_symmetry_2
_geom_bond_publ_flag
B1_1 C7_1 1.547(8) . ?
B1_1 C6_1 1.566(8) . ?
B1_1 C17_1 1.602(8) . ?
B1_1 Mo2_2 2.480(7) . ?
B1_1 Mo1_2 2.536(6) . ?
B2_1 C1_1 1.548(8) . ?
B2_1 C12_1 1.560(8) . ?
B2_1 C18_1 1.603(8) . ?
B2_1 Mo1_2 2.480(6) . ?
B2_1 Mo2_2 2.485(6) . ?
C1_1 C6_1 1.448(7) . ?
C1_1 C2_1 1.451(7) . ?
C1_1 Mo1_2 2.470(5) . ?
C1_1 Mo2_2 2.497(5) . ?
C2_1 C3_1 1.356(8) . ?
C2_1 H2_1 0.9500 . ?
C3_1 C4_1 1.446(8) . ?
C3_1 C13_1 1.507(7) . ?
C4_1 C5_1 1.363(8) . ?
C4_1 C14_1 1.509(8) . ?
C5_1 C6_1 1.444(8) . ?
C5_1 H5_1 0.9500 . ?
C6_1 Mo1_2 2.498(6) . ?
C6_1 Mo2_2 2.504(6) . ?
C7_1 C8_1 1.455(7) . ?
C7_1 C12_1 1.469(7) . ?
C7_1 Mo2_2 2.410(5) . ?
C7_1 Mo1_2 2.444(5) . ?
C8_1 C9_1 1.354(8) . ?
C8_1 H8_1 0.9500 . ?
C9_1 C10_1 1.447(8) . ?
C9_1 C15_1 1.511(8) . ?
C10_1 C11_1 1.354(8) . ?
C10_1 C16_1 1.514(8) . ?
C11_1 C12_1 1.451(7) . ?
C11_1 H11_1 0.9500 . ?
C12_1 Mo1_2 2.419(6) . ?
C12_1 Mo2_2 2.422(5) . ?
C13_1 H13A_1 0.9800 . ?
C13_1 H13B_1 0.9800 . ?
C13_1 H13C_1 0.9800 . ?
C14_1 H14A_1 0.9800 . ?
C14_1 H14B_1 0.9800 . ?
C14_1 H14C_1 0.9800 . ?
C15_1 H15A_1 0.9800 . ?
C15_1 H15B_1 0.9800 . ?
C15_1 H15C_1 0.9800 . ?
C16_1 H16A_1 0.9800 . ?
C16_1 H16B_1 0.9800 . ?
C16_1 H16C_1 0.9800 . ?
C17_1 H17A_1 0.9800 . ?
C17_1 H17B_1 0.9800 . ?
C17_1 H17C_1 0.9800 . ?
C18_1 H18A_1 0.9800 . ?
C18_1 H18B_1 0.9800 . ?
C18_1 H18C_1 0.9800 . ?
Mo1_2 C3_2 1.890(6) . ?
Mo1_2 C2_2 1.924(7) . ?
Mo1_2 C1_2 1.942(6) . ?
Mo2_2 C6_2 1.883(7) . ?
Mo2_2 C5_2 1.921(7) . ?
Mo2_2 C4_2 1.934(7) . ?
Li1_2 O1_51 1.69(3) . ?
Li1_2 O1_71 1.89(3) . ?
Li1_2 O12_2 1.899(14) . ?
Li1_2 O1_7 1.916(18) . ?
Li1_2 O1_61 1.920(15) . ?
Li1_2 O1_6 2.01(2) . ?
Li1_2 O1_5 2.02(2) . ?
Li1_2 C5_51 2.77(4) . ?
Li2_2 O1_101 1.84(3) . ?
Li2_2 O1_9 1.87(2) . ?
Li2_2 O9_2 1.898(12) . ?
Li2_2 O1_10 1.920(14) . ?
Li2_2 O1_91 1.931(17) . ?
Li2_2 O1_81 1.947(13) . ?
Li2_2 O1_8 1.948(13) . ?
Li2_2 C5_81 2.79(2) . ?
C1_2 O7_2 1.174(8) . ?
C2_2 O8_2 1.178(8) . ?
C3_2 O9_2 1.208(7) . ?
C4_2 O10_2 1.172(8) . ?
C5_2 O11_2 1.176(8) . ?
C6_2 O12_2 1.203(8) . ?
B1_3 C6_3 1.555(8) . ?
B1_3 C7_3 1.564(8) . ?
B1_3 C17_3 1.590(8) . ?
B1_3 Mo1_4 2.506(7) . ?
B1_3 Mo2_4 2.512(6) . ?
B2_3 C1_3 1.559(8) . ?
B2_3 C12_3 1.559(8) . ?
B2_3 C18_3 1.591(8) . ?
B2_3 Mo2_4 2.503(6) . ?
B2_3 Mo1_4 2.504(7) . ?
C1_3 C2_3 1.445(7) . ?
C1_3 C6_3 1.477(7) . ?
C1_3 Mo2_4 2.417(5) . ?
C1_3 Mo1_4 2.426(6) . ?
C2_3 C3_3 1.357(8) . ?
C2_3 H2_3 0.9500 . ?
C3_3 C4_3 1.445(8) . ?
C3_3 C13_3 1.508(8) . ?
C4_3 C5_3 1.353(8) . ?
C4_3 C14_3 1.510(8) . ?
C5_3 C6_3 1.449(7) . ?
C5_3 H5_3 0.9500 . ?
C6_3 Mo2_4 2.415(5) . ?
C6_3 Mo1_4 2.424(6) . ?
C7_3 C8_3 1.448(7) . ?
C7_3 C12_3 1.454(8) . ?
C7_3 Mo1_4 2.493(5) . ?
C7_3 Mo2_4 2.527(5) . ?
C8_3 C9_3 1.362(8) . ?
C8_3 H8_3 0.9500 . ?
C9_3 C10_3 1.435(8) . ?
C9_3 C15_3 1.505(8) . ?
C10_3 C11_3 1.361(8) . ?
C10_3 C16_3 1.512(8) . ?
C11_3 C12_3 1.443(8) . ?
C11_3 H11_3 0.9500 . ?
C12_3 Mo1_4 2.496(6) . ?
C12_3 Mo2_4 2.518(6) . ?
C13_3 H13A_3 0.9800 . ?
C13_3 H13B_3 0.9800 . ?
C13_3 H13C_3 0.9800 . ?
C14_3 H14A_3 0.9800 . ?
C14_3 H14B_3 0.9800 . ?
C14_3 H14C_3 0.9800 . ?
C15_3 H15A_3 0.9800 . ?
C15_3 H15B_3 0.9800 . ?
C15_3 H15C_3 0.9800 . ?
C16_3 H16A_3 0.9800 . ?
C16_3 H16B_3 0.9800 . ?
C16_3 H16C_3 0.9800 . ?
C17_3 H17A_3 0.9800 . ?
C17_3 H17B_3 0.9800 . ?
C17_3 H17C_3 0.9800 . ?
C18_3 H18A_3 0.9800 . ?
C18_3 H18B_3 0.9800 . ?
C18_3 H18C_3 0.9800 . ?
Mo1_4 C3_444 1.873(17) . ?
Mo1_4 C2_4 1.890(7) . ?
Mo1_4 C1_4 1.924(6) . ?
Mo1_4 C3_44 1.984(12) . ?
Mo2_4 C4_4 1.892(7) . ?
Mo2_4 C6_4 1.931(6) . ?
Mo2_4 C5_4 1.942(7) . ?
Li1_4 O1_13 1.57(3) . ?
Li1_4 O1_11 1.895(18) . ?
Li1_4 O1_111 1.90(3) . ?
Li1_4 O1_121 1.90(2) . ?
Li1_4 O8_4 1.913(14) . ?
Li1_4 O1_12 1.914(19) . ?
Li1_4 O1_131 2.01(2) . ?
Li1_4 C5_13 2.59(3) . ?
Li1_4 C2_13 2.61(4) . ?
Li2_4 O1_16 1.884(19) . ?
Li2_4 O1_141 1.91(3) . ?
Li2_4 O1_15 1.912(13) . ?
Li2_4 O1_151 1.913(13) . ?
Li2_4 O1_14 1.92(2) . ?
Li2_4 O10_4 1.929(13) . ?
Li2_4 O1_161 1.975(16) . ?
C1_4 O7_4 1.172(8) . ?
C2_4 O8_4 1.184(9) . ?
C4_4 O10_4 1.188(8) . ?
C5_4 O11_4 1.164(8) . ?
C6_4 O12_4 1.169(7) . ?
C3_44 O9_44 1.164(14) . ?
C3_444 O9_444 1.20(2) . ?
O1_5 C2_5 1.440(9) . ?
O1_5 C5_5 1.446(9) . ?
C2_5 C3_5 1.502(10) . ?
C2_5 H2A_5 0.9900 . ?
C2_5 H2B_5 0.9900 . ?
C3_5 C4_5 1.503(10) . ?
C3_5 H3A_5 0.9900 . ?
C3_5 H3B_5 0.9900 . ?
C4_5 C5_5 1.506(10) . ?
C4_5 H4A_5 0.9900 . ?
C4_5 H4B_5 0.9900 . ?
C5_5 H5A_5 0.9900 . ?
C5_5 H5B_5 0.9900 . ?
O1_51 C2_51 1.444(13) . ?
O1_51 C5_51 1.448(14) . ?
C2_51 C3_51 1.505(14) . ?
C2_51 H2A_51 0.9900 . ?
C2_51 H2B_51 0.9900 . ?
C3_51 C4_51 1.513(14) . ?
C3_51 H3A_51 0.9900 . ?
C3_51 H3B_51 0.9900 . ?
C4_51 C5_51 1.498(14) . ?
C4_51 H4A_51 0.9900 . ?
C4_51 H4B_51 0.9900 . ?
C5_51 H5A_51 0.9900 . ?
C5_51 H5B_51 0.9900 . ?
O1_6 C2_6 1.445(14) . ?
O1_6 C5_6 1.453(13) . ?
C2_6 C3_6 1.502(14) . ?
C2_6 H2A_6 0.9900 . ?
C2_6 H2B_6 0.9900 . ?
C3_6 C4_6 1.508(14) . ?
C3_6 H3A_6 0.9900 . ?
C3_6 H3B_6 0.9900 . ?
C4_6 C5_6 1.490(14) . ?
C4_6 H4A_6 0.9900 . ?
C4_6 H4B_6 0.9900 . ?
C5_6 H5A_6 0.9900 . ?
C5_6 H5B_6 0.9900 . ?
O1_61 C5_61 1.436(10) . ?
O1_61 C2_61 1.444(10) . ?
C2_61 C3_61 1.513(11) . ?
C2_61 H2A_61 0.9900 . ?
C2_61 H2B_61 0.9900 . ?
C3_61 C4_61 1.521(11) . ?
C3_61 H3A_61 0.9900 . ?
C3_61 H3B_61 0.9900 . ?
C4_61 C5_61 1.477(11) . ?
C4_61 H4A_61 0.9900 . ?
C4_61 H4B_61 0.9900 . ?
C5_61 H5A_61 0.9900 . ?
C5_61 H5B_61 0.9900 . ?
O1_7 C2_7 1.432(14) . ?
O1_7 C5_7 1.442(12) . ?
C2_7 C3_7 1.512(12) . ?
C2_7 H2A_7 0.9900 . ?
C2_7 H2B_7 0.9900 . ?
C3_7 C4_7 1.526(12) . ?
C3_7 H3A_7 0.9900 . ?
C3_7 H3B_7 0.9900 . ?
C4_7 C5_7 1.485(12) . ?
C4_7 H4A_7 0.9900 . ?
C4_7 H4B_7 0.9900 . ?
C5_7 H5A_7 0.9900 . ?
C5_7 H5B_7 0.9900 . ?
O1_71 C2_71 1.436(14) . ?
O1_71 C5_71 1.452(14) . ?
C2_71 C3_71 1.510(14) . ?
C2_71 H2A_71 0.9900 . ?
C2_71 H2B_71 0.9900 . ?
C3_71 C4_71 1.515(14) . ?
C3_71 H3A_71 0.9900 . ?
C3_71 H3B_71 0.9900 . ?
C4_71 C5_71 1.493(14) . ?
C4_71 H4A_71 0.9900 . ?
C4_71 H4B_71 0.9900 . ?
C5_71 H5A_71 0.9900 . ?
C5_71 H5B_71 0.9900 . ?
O1_8 C5_8 1.440(11) . ?
O1_8 C2_8 1.451(11) . ?
C2_8 C3_8 1.503(12) . ?
C2_8 H2A_8 0.9900 . ?
C2_8 H2B_8 0.9900 . ?
C3_8 C4_8 1.494(12) . ?
C3_8 H3A_8 0.9900 . ?
C3_8 H3B_8 0.9900 . ?
C4_8 C5_8 1.502(12) . ?
C4_8 H4A_8 0.9900 . ?
C4_8 H4B_8 0.9900 . ?
C5_8 H5A_8 0.9900 . ?
C5_8 H5B_8 0.9900 . ?
O1_81 C2_81 1.441(13) . ?
O1_81 C5_81 1.447(13) . ?
C2_81 C3_81 1.505(13) . ?
C2_81 H2A_81 0.9900 . ?
C2_81 H2B_81 0.9900 . ?
C3_81 C4_81 1.511(13) . ?
C3_81 H3A_81 0.9900 . ?
C3_81 H3B_81 0.9900 . ?
C4_81 C5_81 1.508(13) . ?
C4_81 H4A_81 0.9900 . ?
C4_81 H4B_81 0.9900 . ?
C5_81 H5A_81 0.9900 . ?
C5_81 H5B_81 0.9900 . ?
O1_9 C5_9 1.432(13) . ?
O1_9 C2_9 1.447(13) . ?
C2_9 C3_9 1.507(13) . ?
C2_9 H2A_9 0.9900 . ?
C2_9 H2B_9 0.9900 . ?
C3_9 C4_9 1.508(14) . ?
C3_9 H3A_9 0.9900 . ?
C3_9 H3B_9 0.9900 . ?
C4_9 C5_9 1.494(13) . ?
C4_9 H4A_9 0.9900 . ?
C4_9 H4B_9 0.9900 . ?
C5_9 H5A_9 0.9900 . ?
C5_9 H5B_9 0.9900 . ?
O1_91 C2_91 1.432(11) . ?
O1_91 C5_91 1.443(12) . ?
C2_91 C3_91 1.501(12) . ?
C2_91 H2A_91 0.9900 . ?
C2_91 H2B_91 0.9900 . ?
C3_91 C4_91 1.497(12) . ?
C3_91 H3A_91 0.9900 . ?
C3_91 H3B_91 0.9900 . ?
C4_91 C5_91 1.492(11) . ?
C4_91 H4A_91 0.9900 . ?
C4_91 H4B_91 0.9900 . ?
C5_91 H5A_91 0.9900 . ?
C5_91 H5B_91 0.9900 . ?
O1_10 C2_10 1.443(9) . ?
O1_10 C5_10 1.447(8) . ?
C2_10 C3_10 1.515(9) . ?
C2_10 H2A_10 0.9900 . ?
C2_10 H2B_10 0.9900 . ?
C3_10 C4_10 1.503(10) . ?
C3_10 H3A_10 0.9900 . ?
C3_10 H3B_10 0.9900 . ?
C4_10 C5_10 1.488(10) . ?
C4_10 H4A_10 0.9900 . ?
C4_10 H4B_10 0.9900 . ?
C5_10 H5A_10 0.9900 . ?
C5_10 H5B_10 0.9900 . ?
O1_101 C2_101 1.439(14) . ?
O1_101 C5_101 1.444(14) . ?
C2_101 C3_101 1.506(14) . ?
C2_101 H2A_101 0.9900 . ?
C2_101 H2B_101 0.9900 . ?
C3_101 C4_101 1.512(15) . ?
C3_101 H3A_101 0.9900 . ?
C3_101 H3B_101 0.9900 . ?
C4_101 C5_101 1.487(15) . ?
C4_101 H4A_101 0.9900 . ?
C4_101 H4B_101 0.9900 . ?
C5_101 H5A_101 0.9900 . ?
C5_101 H5B_101 0.9900 . ?
O1_11 C2_11 1.424(12) . ?
O1_11 C5_11 1.450(11) . ?
C2_11 C3_11 1.508(11) . ?
C2_11 H2A_11 0.9900 . ?
C2_11 H2B_11 0.9900 . ?
C3_11 C4_11 1.499(12) . ?
C3_11 H3A_11 0.9900 . ?
C3_11 H3B_11 0.9900 . ?
C4_11 C5_11 1.478(12) . ?
C4_11 H4A_11 0.9900 . ?
C4_11 H4B_11 0.9900 . ?
C5_11 H5A_11 0.9900 . ?
C5_11 H5B_11 0.9900 . ?
O1_111 C2_111 1.443(13) . ?
O1_111 C5_111 1.465(13) . ?
C2_111 C3_111 1.503(13) . ?
C2_111 H2A_111 0.9900 . ?
C2_111 H2B_111 0.9900 . ?
C3_111 C4_111 1.512(14) . ?
C3_111 H3A_111 0.9900 . ?
C3_111 H3B_111 0.9900 . ?
C4_111 C5_111 1.504(13) . ?
C4_111 H4A_111 0.9900 . ?
C4_111 H4B_111 0.9900 . ?
C5_111 H5A_111 0.9900 . ?
C5_111 H5B_111 0.9900 . ?
O1_12 C2_12 1.434(11) . ?
O1_12 C5_12 1.458(13) . ?
C2_12 C3_12 1.498(12) . ?
C2_12 H2A_12 0.9900 . ?
C2_12 H2B_12 0.9900 . ?
C3_12 C4_12 1.519(12) . ?
C3_12 H3A_12 0.9900 . ?
C3_12 H3B_12 0.9900 . ?
C4_12 C5_12 1.503(12) . ?
C4_12 H4A_12 0.9900 . ?
C4_12 H4B_12 0.9900 . ?
C5_12 H5A_12 0.9900 . ?
C5_12 H5B_12 0.9900 . ?
O1_121 C2_121 1.437(13) . ?
O1_121 C5_121 1.450(13) . ?
C2_121 C3_121 1.507(13) . ?
C2_121 H2A_121 0.9900 . ?
C2_121 H2B_121 0.9900 . ?
C3_121 C4_121 1.512(14) . ?
C3_121 H3A_121 0.9900 . ?
C3_121 H3B_121 0.9900 . ?
C4_121 C5_121 1.498(14) . ?
C4_121 H4A_121 0.9900 . ?
C4_121 H4B_121 0.9900 . ?
C5_121 H5A_121 0.9900 . ?
C5_121 H5B_121 0.9900 . ?
O1_13 C2_13 1.444(14) . ?
O1_13 C5_13 1.449(14) . ?
C2_13 C3_13 1.503(14) . ?
C2_13 H2A_13 0.9900 . ?
C2_13 H2B_13 0.9900 . ?
C3_13 C4_13 1.511(14) . ?
C3_13 H3A_13 0.9900 . ?
C3_13 H3B_13 0.9900 . ?
C4_13 C5_13 1.495(14) . ?
C4_13 H4A_13 0.9900 . ?
C4_13 H4B_13 0.9900 . ?
C5_13 H5A_13 0.9900 . ?
C5_13 H5B_13 0.9900 . ?
O1_131 C2_131 1.441(9) . ?
O1_131 C5_131 1.443(8) . ?
C2_131 C3_131 1.507(10) . ?
C2_131 H2A_131 0.9900 . ?
C2_131 H2B_131 0.9900 . ?
C3_131 C4_131 1.514(10) . ?
C3_131 H3A_131 0.9900 . ?
C3_131 H3B_131 0.9900 . ?
C4_131 C5_131 1.507(10) . ?
C4_131 H4A_131 0.9900 . ?
C4_131 H4B_131 0.9900 . ?
C5_131 H5A_131 0.9900 . ?
C5_131 H5B_131 0.9900 . ?
O1_14 C2_14 1.447(13) . ?
O1_14 C5_14 1.448(12) . ?
C2_14 C3_14 1.494(12) . ?
C2_14 H2A_14 0.9900 . ?
C2_14 H2B_14 0.9900 . ?
C3_14 C4_14 1.513(12) . ?
C3_14 H3A_14 0.9900 . ?
C3_14 H3B_14 0.9900 . ?
C4_14 C5_14 1.476(11) . ?
C4_14 H4A_14 0.9900 . ?
C4_14 H4B_14 0.9900 . ?
C5_14 H5A_14 0.9900 . ?
C5_14 H5B_14 0.9900 . ?
O1_141 C2_141 1.434(14) . ?
O1_141 C5_141 1.437(14) . ?
C2_141 C3_141 1.478(13) . ?
C2_141 H2A_141 0.9900 . ?
C2_141 H2B_141 0.9900 . ?
C3_141 C4_141 1.496(13) . ?
C3_141 H3A_141 0.9900 . ?
C3_141 H3B_141 0.9900 . ?
C4_141 C5_141 1.493(13) . ?
C4_141 H4A_141 0.9900 . ?
C4_141 H4B_141 0.9900 . ?
C5_141 H5A_141 0.9900 . ?
C5_141 H5B_141 0.9900 . ?
O1_15 C2_15 1.441(13) . ?
O1_15 C5_15 1.443(14) . ?
C2_15 C3_15 1.499(14) . ?
C2_15 H2A_15 0.9900 . ?
C2_15 H2B_15 0.9900 . ?
C3_15 C4_15 1.528(14) . ?
C3_15 H3A_15 0.9900 . ?
C3_15 H3B_15 0.9900 . ?
C4_15 C5_15 1.493(15) . ?
C4_15 H4A_15 0.9900 . ?
C4_15 H4B_15 0.9900 . ?
C5_15 H5A_15 0.9900 . ?
C5_15 H5B_15 0.9900 . ?
O1_151 C5_151 1.443(11) . ?
O1_151 C2_151 1.449(11) . ?
C2_151 C3_151 1.501(12) . ?
C2_151 H2A_151 0.9900 . ?
C2_151 H2B_151 0.9900 . ?
C3_151 C4_151 1.523(13) . ?
C3_151 H3A_151 0.9900 . ?
C3_151 H3B_151 0.9900 . ?
C4_151 C5_151 1.501(14) . ?
C4_151 H4A_151 0.9900 . ?
C4_151 H4B_151 0.9900 . ?
C5_151 H5A_151 0.9900 . ?
C5_151 H5B_151 0.9900 . ?
O1_16 C2_16 1.436(13) . ?
O1_16 C5_16 1.441(13) . ?
C2_16 C3_16 1.524(14) . ?
C2_16 H2A_16 0.9900 . ?
C2_16 H2B_16 0.9900 . ?
C3_16 C4_16 1.501(14) . ?
C3_16 H3A_16 0.9900 . ?
C3_16 H3B_16 0.9900 . ?
C4_16 C5_16 1.498(13) . ?
C4_16 H4A_16 0.9900 . ?
C4_16 H4B_16 0.9900 . ?
C5_16 H5A_16 0.9900 . ?
C5_16 H5B_16 0.9900 . ?
O1_161 C5_161 1.431(11) . ?
O1_161 C2_161 1.446(11) . ?
C2_161 C3_161 1.504(12) . ?
C2_161 H2A_161 0.9900 . ?
C2_161 H2B_161 0.9900 . ?
C3_161 C4_161 1.496(12) . ?
C3_161 H3A_161 0.9900 . ?
C3_161 H3B_161 0.9900 . ?
C4_161 C5_161 1.516(12) . ?
C4_161 H4A_161 0.9900 . ?
C4_161 H4B_161 0.9900 . ?
C5_161 H5A_161 0.9900 . ?
C5_161 H5B_161 0.9900 . ?

loop_
_geom_torsion_atom_site_label_1
_geom_torsion_atom_site_label_2
_geom_torsion_atom_site_label_3
_geom_torsion_atom_site_label_4
_geom_torsion
_geom_torsion_site_symmetry_1
_geom_torsion_site_symmetry_2
_geom_torsion_site_symmetry_3
_geom_torsion_site_symmetry_4
_geom_torsion_publ_flag
C12_1 B2_1 C1_1 C6_1 1.1(8) . . . . ?
C18_1 B2_1 C1_1 C6_1 179.9(5) . . . . ?
Mo1_2 B2_1 C1_1 C6_1 56.3(5) . . . . ?
Mo2_2 B2_1 C1_1 C6_1 -54.7(5) . . . . ?
C12_1 B2_1 C1_1 C2_1 -179.4(5) . . . . ?
C18_1 B2_1 C1_1 C2_1 -0.6(8) . . . . ?
Mo1_2 B2_1 C1_1 C2_1 -124.2(5) . . . . ?
Mo2_2 B2_1 C1_1 C2_1 124.8(5) . . . . ?
C12_1 B2_1 C1_1 Mo1_2 -55.2(4) . . . . ?
C18_1 B2_1 C1_1 Mo1_2 123.6(5) . . . . ?
Mo2_2 B2_1 C1_1 Mo1_2 -111.02(16) . . . . ?
C12_1 B2_1 C1_1 Mo2_2 55.8(4) . . . . ?
C18_1 B2_1 C1_1 Mo2_2 -125.4(5) . . . . ?
Mo1_2 B2_1 C1_1 Mo2_2 111.02(16) . . . . ?
C6_1 C1_1 C2_1 C3_1 -0.9(9) . . . . ?
B2_1 C1_1 C2_1 C3_1 179.6(6) . . . . ?
Mo1_2 C1_1 C2_1 C3_1 89.2(7) . . . . ?
Mo2_2 C1_1 C2_1 C3_1 -90.5(7) . . . . ?
C1_1 C2_1 C3_1 C4_1 0.4(9) . . . . ?
C1_1 C2_1 C3_1 C13_1 179.3(5) . . . . ?
C2_1 C3_1 C4_1 C5_1 -0.2(9) . . . . ?
C13_1 C3_1 C4_1 C5_1 -179.1(6) . . . . ?
C2_1 C3_1 C4_1 C14_1 -179.2(6) . . . . ?
C13_1 C3_1 C4_1 C14_1 1.9(9) . . . . ?
C3_1 C4_1 C5_1 C6_1 0.6(9) . . . . ?
C14_1 C4_1 C5_1 C6_1 179.6(6) . . . . ?
C4_1 C5_1 C6_1 C1_1 -1.2(9) . . . . ?
C4_1 C5_1 C6_1 B1_1 179.1(6) . . . . ?
C4_1 C5_1 C6_1 Mo1_2 -89.0(7) . . . . ?
C4_1 C5_1 C6_1 Mo2_2 89.1(7) . . . . ?
C2_1 C1_1 C6_1 C5_1 1.2(8) . . . . ?
B2_1 C1_1 C6_1 C5_1 -179.3(5) . . . . ?
Mo1_2 C1_1 C6_1 C5_1 -123.9(5) . . . . ?
Mo2_2 C1_1 C6_1 C5_1 126.9(5) . . . . ?
C2_1 C1_1 C6_1 B1_1 -179.0(5) . . . . ?
B2_1 C1_1 C6_1 B1_1 0.5(8) . . . . ?
Mo1_2 C1_1 C6_1 B1_1 55.9(5) . . . . ?
Mo2_2 C1_1 C6_1 B1_1 -53.4(5) . . . . ?
C2_1 C1_1 C6_1 Mo1_2 125.1(5) . . . . ?
B2_1 C1_1 C6_1 Mo1_2 -55.4(5) . . . . ?
Mo2_2 C1_1 C6_1 Mo1_2 -109.28(15) . . . . ?
C2_1 C1_1 C6_1 Mo2_2 -125.6(5) . . . . ?
B2_1 C1_1 C6_1 Mo2_2 53.9(5) . . . . ?
Mo1_2 C1_1 C6_1 Mo2_2 109.28(15) . . . . ?
C7_1 B1_1 C6_1 C5_1 178.2(5) . . . . ?
C17_1 B1_1 C6_1 C5_1 -1.1(9) . . . . ?
Mo2_2 B1_1 C6_1 C5_1 -126.0(5) . . . . ?
Mo1_2 B1_1 C6_1 C5_1 124.4(5) . . . . ?
C7_1 B1_1 C6_1 C1_1 -1.6(8) . . . . ?
C17_1 B1_1 C6_1 C1_1 179.2(5) . . . . ?
Mo2_2 B1_1 C6_1 C1_1 54.3(5) . . . . ?
Mo1_2 B1_1 C6_1 C1_1 -55.3(5) . . . . ?
C7_1 B1_1 C6_1 Mo1_2 53.8(4) . . . . ?
C17_1 B1_1 C6_1 Mo1_2 -125.5(5) . . . . ?
Mo2_2 B1_1 C6_1 Mo1_2 109.65(17) . . . . ?
C7_1 B1_1 C6_1 Mo2_2 -55.9(4) . . . . ?
C17_1 B1_1 C6_1 Mo2_2 124.9(6) . . . . ?
Mo1_2 B1_1 C6_1 Mo2_2 -109.65(17) . . . . ?
C6_1 B1_1 C7_1 C8_1 -177.3(5) . . . . ?
C17_1 B1_1 C7_1 C8_1 1.8(9) . . . . ?
Mo2_2 B1_1 C7_1 C8_1 125.0(5) . . . . ?
Mo1_2 B1_1 C7_1 C8_1 -122.6(5) . . . . ?
C6_1 B1_1 C7_1 C12_1 1.1(8) . . . . ?
C17_1 B1_1 C7_1 C12_1 -179.7(5) . . . . ?
Mo2_2 B1_1 C7_1 C12_1 -56.6(5) . . . . ?
Mo1_2 B1_1 C7_1 C12_1 55.8(5) . . . . ?
C6_1 B1_1 C7_1 Mo2_2 57.7(4) . . . . ?
C17_1 B1_1 C7_1 Mo2_2 -123.1(6) . . . . ?
Mo1_2 B1_1 C7_1 Mo2_2 112.42(16) . . . . ?
C6_1 B1_1 C7_1 Mo1_2 -54.7(4) . . . . ?
C17_1 B1_1 C7_1 Mo1_2 124.5(6) . . . . ?
Mo2_2 B1_1 C7_1 Mo1_2 -112.42(16) . . . . ?
C12_1 C7_1 C8_1 C9_1 -1.6(8) . . . . ?
B1_1 C7_1 C8_1 C9_1 176.9(6) . . . . ?
Mo2_2 C7_1 C8_1 C9_1 -89.3(7) . . . . ?
Mo1_2 C7_1 C8_1 C9_1 83.2(7) . . . . ?
C7_1 C8_1 C9_1 C10_1 1.3(9) . . . . ?
C7_1 C8_1 C9_1 C15_1 -177.5(6) . . . . ?
C8_1 C9_1 C10_1 C11_1 0.1(9) . . . . ?
C15_1 C9_1 C10_1 C11_1 178.9(6) . . . . ?
C8_1 C9_1 C10_1 C16_1 -179.0(6) . . . . ?
C15_1 C9_1 C10_1 C16_1 -0.2(9) . . . . ?
C9_1 C10_1 C11_1 C12_1 -1.0(9) . . . . ?
C16_1 C10_1 C11_1 C12_1 178.1(6) . . . . ?
C10_1 C11_1 C12_1 C7_1 0.6(8) . . . . ?
C10_1 C11_1 C12_1 B2_1 -177.7(6) . . . . ?
C10_1 C11_1 C12_1 Mo1_2 -87.3(6) . . . . ?
C10_1 C11_1 C12_1 Mo2_2 88.8(7) . . . . ?
C8_1 C7_1 C12_1 C11_1 0.6(7) . . . . ?
B1_1 C7_1 C12_1 C11_1 -177.9(5) . . . . ?
Mo2_2 C7_1 C12_1 C11_1 125.0(5) . . . . ?
Mo1_2 C7_1 C12_1 C11_1 -120.4(5) . . . . ?
C8_1 C7_1 C12_1 B2_1 179.0(5) . . . . ?
B1_1 C7_1 C12_1 B2_1 0.4(8) . . . . ?
Mo2_2 C7_1 C12_1 B2_1 -56.7(5) . . . . ?
Mo1_2 C7_1 C12_1 B2_1 57.9(5) . . . . ?
C8_1 C7_1 C12_1 Mo1_2 121.0(4) . . . . ?
B1_1 C7_1 C12_1 Mo1_2 -57.5(5) . . . . ?
Mo2_2 C7_1 C12_1 Mo1_2 -114.66(16) . . . . ?
C8_1 C7_1 C12_1 Mo2_2 -124.3(4) . . . . ?
B1_1 C7_1 C12_1 Mo2_2 57.1(5) . . . . ?
Mo1_2 C7_1 C12_1 Mo2_2 114.66(16) . . . . ?
C1_1 B2_1 C12_1 C11_1 176.7(5) . . . . ?
C18_1 B2_1 C12_1 C11_1 -2.0(8) . . . . ?
Mo1_2 B2_1 C12_1 C11_1 120.4(5) . . . . ?
Mo2_2 B2_1 C12_1 C11_1 -125.9(5) . . . . ?
C1_1 B2_1 C12_1 C7_1 -1.6(8) . . . . ?
C18_1 B2_1 C12_1 C7_1 179.7(5) . . . . ?
Mo1_2 B2_1 C12_1 C7_1 -57.9(5) . . . . ?
Mo2_2 B2_1 C12_1 C7_1 55.9(4) . . . . ?
C1_1 B2_1 C12_1 Mo1_2 56.3(4) . . . . ?
C18_1 B2_1 C12_1 Mo1_2 -122.5(5) . . . . ?
Mo2_2 B2_1 C12_1 Mo1_2 113.72(17) . . . . ?
C1_1 B2_1 C12_1 Mo2_2 -57.4(4) . . . . ?
C18_1 B2_1 C12_1 Mo2_2 123.8(5) . . . . ?
Mo1_2 B2_1 C12_1 Mo2_2 -113.72(17) . . . . ?
O1_101 Li2_2 O9_2 C3_2 163.9(17) . . . . ?
O1_9 Li2_2 O9_2 C3_2 -76.4(16) . . . . ?
O1_10 Li2_2 O9_2 C3_2 157.1(8) . . . . ?
O1_91 Li2_2 O9_2 C3_2 -81.0(13) . . . . ?
O1_81 Li2_2 O9_2 C3_2 34.3(13) . . . . ?
O1_8 Li2_2 O9_2 C3_2 36.9(13) . . . . ?
C5_81 Li2_2 O9_2 C3_2 5.6(11) . . . . ?
O1_51 Li1_2 O12_2 C6_2 -94.5(17) . . . . ?
O1_71 Li1_2 O12_2 C6_2 137.2(14) . . . . ?
O1_7 Li1_2 O12_2 C6_2 140.1(12) . . . . ?
O1_61 Li1_2 O12_2 C6_2 19.1(18) . . . . ?
O1_6 Li1_2 O12_2 C6_2 34.1(17) . . . . ?
O1_5 Li1_2 O12_2 C6_2 -103.2(14) . . . . ?
C5_51 Li1_2 O12_2 C6_2 -99.0(18) . . . . ?
C12_3 B2_3 C1_3 C2_3 179.8(5) . . . . ?
C18_3 B2_3 C1_3 C2_3 0.1(9) . . . . ?
Mo2_4 B2_3 C1_3 C2_3 -122.9(5) . . . . ?
Mo1_4 B2_3 C1_3 C2_3 123.6(5) . . . . ?
C12_3 B2_3 C1_3 C6_3 -0.5(8) . . . . ?
C18_3 B2_3 C1_3 C6_3 179.8(5) . . . . ?
Mo2_4 B2_3 C1_3 C6_3 56.8(5) . . . . ?
Mo1_4 B2_3 C1_3 C6_3 -56.7(5) . . . . ?
C12_3 B2_3 C1_3 Mo2_4 -57.2(4) . . . . ?
C18_3 B2_3 C1_3 Mo2_4 123.0(6) . . . . ?
Mo1_4 B2_3 C1_3 Mo2_4 -113.45(17) . . . . ?
C12_3 B2_3 C1_3 Mo1_4 56.2(4) . . . . ?
C18_3 B2_3 C1_3 Mo1_4 -123.5(6) . . . . ?
Mo2_4 B2_3 C1_3 Mo1_4 113.45(17) . . . . ?
C6_3 C1_3 C2_3 C3_3 -1.5(9) . . . . ?
B2_3 C1_3 C2_3 C3_3 178.3(6) . . . . ?
Mo2_4 C1_3 C2_3 C3_3 84.7(7) . . . . ?
Mo1_4 C1_3 C2_3 C3_3 -88.1(7) . . . . ?
C1_3 C2_3 C3_3 C4_3 1.6(9) . . . . ?
C1_3 C2_3 C3_3 C13_3 -177.1(6) . . . . ?
C2_3 C3_3 C4_3 C5_3 -0.8(9) . . . . ?
C13_3 C3_3 C4_3 C5_3 178.0(6) . . . . ?
C2_3 C3_3 C4_3 C14_3 179.8(6) . . . . ?
C13_3 C3_3 C4_3 C14_3 -1.4(8) . . . . ?
C3_3 C4_3 C5_3 C6_3 -0.2(9) . . . . ?
C14_3 C4_3 C5_3 C6_3 179.2(6) . . . . ?
C4_3 C5_3 C6_3 C1_3 0.3(9) . . . . ?
C4_3 C5_3 C6_3 B1_3 -179.2(6) . . . . ?
C4_3 C5_3 C6_3 Mo2_4 -86.3(7) . . . . ?
C4_3 C5_3 C6_3 Mo1_4 87.6(7) . . . . ?
C2_3 C1_3 C6_3 C5_3 0.4(8) . . . . ?
B2_3 C1_3 C6_3 C5_3 -179.3(5) . . . . ?
Mo2_4 C1_3 C6_3 C5_3 -121.4(5) . . . . ?
Mo1_4 C1_3 C6_3 C5_3 123.0(5) . . . . ?
C2_3 C1_3 C6_3 B1_3 180.0(5) . . . . ?
B2_3 C1_3 C6_3 B1_3 0.2(9) . . . . ?
Mo2_4 C1_3 C6_3 B1_3 58.1(5) . . . . ?
Mo1_4 C1_3 C6_3 B1_3 -57.4(5) . . . . ?
C2_3 C1_3 C6_3 Mo2_4 121.8(5) . . . . ?
B2_3 C1_3 C6_3 Mo2_4 -57.9(5) . . . . ?
Mo1_4 C1_3 C6_3 Mo2_4 -115.58(16) . . . . ?
C2_3 C1_3 C6_3 Mo1_4 -122.6(5) . . . . ?
B2_3 C1_3 C6_3 Mo1_4 57.7(5) . . . . ?
Mo2_4 C1_3 C6_3 Mo1_4 115.58(16) . . . . ?
C7_3 B1_3 C6_3 C5_3 179.8(5) . . . . ?
C17_3 B1_3 C6_3 C5_3 -0.7(9) . . . . ?
Mo1_4 B1_3 C6_3 C5_3 -124.1(5) . . . . ?
Mo2_4 B1_3 C6_3 C5_3 122.6(5) . . . . ?
C7_3 B1_3 C6_3 C1_3 0.3(8) . . . . ?
C17_3 B1_3 C6_3 C1_3 179.8(6) . . . . ?
Mo1_4 B1_3 C6_3 C1_3 56.4(5) . . . . ?
Mo2_4 B1_3 C6_3 C1_3 -56.9(5) . . . . ?
C7_3 B1_3 C6_3 Mo2_4 57.2(4) . . . . ?
C17_3 B1_3 C6_3 Mo2_4 -123.3(6) . . . . ?
Mo1_4 B1_3 C6_3 Mo2_4 113.31(17) . . . . ?
C7_3 B1_3 C6_3 Mo1_4 -56.1(4) . . . . ?
C17_3 B1_3 C6_3 Mo1_4 123.4(6) . . . . ?
Mo2_4 B1_3 C6_3 Mo1_4 -113.31(17) . . . . ?
C6_3 B1_3 C7_3 C8_3 178.1(5) . . . . ?
C17_3 B1_3 C7_3 C8_3 -1.4(8) . . . . ?
Mo1_4 B1_3 C7_3 C8_3 123.4(5) . . . . ?
Mo2_4 B1_3 C7_3 C8_3 -126.9(5) . . . . ?
C6_3 B1_3 C7_3 C12_3 -0.7(8) . . . . ?
C17_3 B1_3 C7_3 C12_3 179.8(5) . . . . ?
Mo1_4 B1_3 C7_3 C12_3 -55.5(5) . . . . ?
Mo2_4 B1_3 C7_3 C12_3 54.3(5) . . . . ?
C6_3 B1_3 C7_3 Mo1_4 54.8(4) . . . . ?
C17_3 B1_3 C7_3 Mo1_4 -124.7(6) . . . . ?
Mo2_4 B1_3 C7_3 Mo1_4 109.73(16) . . . . ?
C6_3 B1_3 C7_3 Mo2_4 -55.0(4) . . . . ?
C17_3 B1_3 C7_3 Mo2_4 125.5(6) . . . . ?
Mo1_4 B1_3 C7_3 Mo2_4 -109.73(16) . . . . ?
C12_3 C7_3 C8_3 C9_3 0.6(9) . . . . ?
B1_3 C7_3 C8_3 C9_3 -178.3(6) . . . . ?
Mo1_4 C7_3 C8_3 C9_3 -88.3(7) . . . . ?
Mo2_4 C7_3 C8_3 C9_3 90.8(7) . . . . ?
C7_3 C8_3 C9_3 C10_3 -2.0(9) . . . . ?
C7_3 C8_3 C9_3 C15_3 179.3(6) . . . . ?
C8_3 C9_3 C10_3 C11_3 2.3(9) . . . . ?
C15_3 C9_3 C10_3 C11_3 -179.0(6) . . . . ?
C8_3 C9_3 C10_3 C16_3 -177.8(6) . . . . ?
C15_3 C9_3 C10_3 C16_3 1.0(9) . . . . ?
C9_3 C10_3 C11_3 C12_3 -1.2(10) . . . . ?
C16_3 C10_3 C11_3 C12_3 178.9(6) . . . . ?
C10_3 C11_3 C12_3 C7_3 -0.2(9) . . . . ?
C10_3 C11_3 C12_3 B2_3 178.7(6) . . . . ?
C10_3 C11_3 C12_3 Mo1_4 88.4(7) . . . . ?
C10_3 C11_3 C12_3 Mo2_4 -90.8(7) . . . . ?
C8_3 C7_3 C12_3 C11_3 0.6(8) . . . . ?
B1_3 C7_3 C12_3 C11_3 179.4(5) . . . . ?
Mo1_4 C7_3 C12_3 C11_3 124.4(5) . . . . ?
Mo2_4 C7_3 C12_3 C11_3 -126.9(5) . . . . ?
C8_3 C7_3 C12_3 B2_3 -178.4(5) . . . . ?
B1_3 C7_3 C12_3 B2_3 0.5(8) . . . . ?
Mo1_4 C7_3 C12_3 B2_3 -54.6(5) . . . . ?
Mo2_4 C7_3 C12_3 B2_3 54.1(5) . . . . ?
C8_3 C7_3 C12_3 Mo1_4 -123.8(5) . . . . ?
B1_3 C7_3 C12_3 Mo1_4 55.0(5) . . . . ?
Mo2_4 C7_3 C12_3 Mo1_4 108.66(15) . . . . ?
C8_3 C7_3 C12_3 Mo2_4 127.5(5) . . . . ?
B1_3 C7_3 C12_3 Mo2_4 -53.6(5) . . . . ?
Mo1_4 C7_3 C12_3 Mo2_4 -108.66(15) . . . . ?
C1_3 B2_3 C12_3 C11_3 -178.8(5) . . . . ?
C18_3 B2_3 C12_3 C11_3 0.9(9) . . . . ?
Mo2_4 B2_3 C12_3 C11_3 126.0(5) . . . . ?
Mo1_4 B2_3 C12_3 C11_3 -124.0(5) . . . . ?
C1_3 B2_3 C12_3 C7_3 0.1(8) . . . . ?
C18_3 B2_3 C12_3 C7_3 179.9(5) . . . . ?
Mo2_4 B2_3 C12_3 C7_3 -55.1(5) . . . . ?
Mo1_4 B2_3 C12_3 C7_3 54.9(5) . . . . ?
C1_3 B2_3 C12_3 Mo1_4 -54.8(4) . . . . ?
C18_3 B2_3 C12_3 Mo1_4 124.9(5) . . . . ?
Mo2_4 B2_3 C12_3 Mo1_4 -110.00(17) . . . . ?
C1_3 B2_3 C12_3 Mo2_4 55.2(4) . . . . ?
C18_3 B2_3 C12_3 Mo2_4 -125.1(6) . . . . ?
Mo1_4 B2_3 C12_3 Mo2_4 110.00(17) . . . . ?
C5_5 O1_5 C2_5 C3_5 -6.8(11) . . . . ?
Li1_2 O1_5 C2_5 C3_5 157.4(9) . . . . ?
O1_5 C2_5 C3_5 C4_5 26.9(11) . . . . ?
C2_5 C3_5 C4_5 C5_5 -35.7(11) . . . . ?
C2_5 O1_5 C5_5 C4_5 -16.3(11) . . . . ?
Li1_2 O1_5 C5_5 C4_5 -178.9(10) . . . . ?
C3_5 C4_5 C5_5 O1_5 32.5(11) . . . . ?
O1_71 Li1_2 O1_51 C2_51 142(2) . . . . ?
O12_2 Li1_2 O1_51 C2_51 17(3) . . . . ?
O1_61 Li1_2 O1_51 C2_51 -102(2) . . . . ?
C5_51 Li1_2 O1_51 C2_51 -170(4) . . . . ?
O1_71 Li1_2 O1_51 C5_51 -48(3) . . . . ?
O12_2 Li1_2 O1_51 C5_51 -172(2) . . . . ?
O1_61 Li1_2 O1_51 C5_51 68(2) . . . . ?
C5_51 O1_51 C2_51 C3_51 3(3) . . . . ?
Li1_2 O1_51 C2_51 C3_51 175(2) . . . . ?
O1_51 C2_51 C3_51 C4_51 18(3) . . . . ?
C2_51 C3_51 C4_51 C5_51 -32(3) . . . . ?
C2_51 O1_51 C5_51 C4_51 -24(3) . . . . ?
Li1_2 O1_51 C5_51 C4_51 164(2) . . . . ?
C2_51 O1_51 C5_51 Li1_2 172(3) . . . . ?
C3_51 C4_51 C5_51 O1_51 34(3) . . . . ?
C3_51 C4_51 C5_51 Li1_2 45(4) . . . . ?
C5_6 O1_6 C2_6 C3_6 -21(3) . . . . ?
Li1_2 O1_6 C2_6 C3_6 137.1(16) . . . . ?
O1_6 C2_6 C3_6 C4_6 35(2) . . . . ?
C2_6 C3_6 C4_6 C5_6 -35(3) . . . . ?
C2_6 O1_6 C5_6 C4_6 -2(3) . . . . ?
Li1_2 O1_6 C5_6 C4_6 -155.2(18) . . . . ?
C3_6 C4_6 C5_6 O1_6 24(3) . . . . ?
C5_61 O1_61 C2_61 C3_61 -33.0(12) . . . . ?
Li1_2 O1_61 C2_61 C3_61 103.0(10) . . . . ?
O1_61 C2_61 C3_61 C4_61 12.1(13) . . . . ?
C2_61 C3_61 C4_61 C5_61 12.2(14) . . . . ?
C2_61 O1_61 C5_61 C4_61 40.9(12) . . . . ?
Li1_2 O1_61 C5_61 C4_61 -96.2(10) . . . . ?
C3_61 C4_61 C5_61 O1_61 -32.4(13) . . . . ?
C5_7 O1_7 C2_7 C3_7 35.9(16) . . . . ?
Li1_2 O1_7 C2_7 C3_7 -138.8(15) . . . . ?
O1_7 C2_7 C3_7 C4_7 -28.7(15) . . . . ?
C2_7 C3_7 C4_7 C5_7 11.4(15) . . . . ?
C2_7 O1_7 C5_7 C4_7 -29.1(18) . . . . ?
Li1_2 O1_7 C5_7 C4_7 146.3(12) . . . . ?
C3_7 C4_7 C5_7 O1_7 9.9(17) . . . . ?
O1_51 Li1_2 O1_71 C2_71 -52(3) . . . . ?
O12_2 Li1_2 O1_71 C2_71 71(3) . . . . ?
O1_61 Li1_2 O1_71 C2_71 -167(2) . . . . ?
C5_51 Li1_2 O1_71 C2_71 -71(3) . . . . ?
O1_51 Li1_2 O1_71 C5_71 164(3) . . . . ?
O12_2 Li1_2 O1_71 C5_71 -73(3) . . . . ?
O1_61 Li1_2 O1_71 C5_71 49(3) . . . . ?
C5_51 Li1_2 O1_71 C5_71 145(3) . . . . ?
C5_71 O1_71 C2_71 C3_71 14(4) . . . . ?
Li1_2 O1_71 C2_71 C3_71 -133(2) . . . . ?
O1_71 C2_71 C3_71 C4_71 -30(3) . . . . ?
C2_71 C3_71 C4_71 C5_71 35(3) . . . . ?
C2_71 O1_71 C5_71 C4_71 8(4) . . . . ?
Li1_2 O1_71 C5_71 C4_71 153(2) . . . . ?
C3_71 C4_71 C5_71 O1_71 -27(3) . . . . ?
C5_8 O1_8 C2_8 C3_8 -31.6(18) . . . . ?
Li2_2 O1_8 C2_8 C3_8 -176.3(15) . . . . ?
O1_8 C2_8 C3_8 C4_8 27.9(17) . . . . ?
C2_8 C3_8 C4_8 C5_8 -13.7(18) . . . . ?
C2_8 O1_8 C5_8 C4_8 23(2) . . . . ?
Li2_2 O1_8 C5_8 C4_8 171.6(14) . . . . ?
C3_8 C4_8 C5_8 O1_8 -5.4(19) . . . . ?
C5_81 O1_81 C2_81 C3_81 -11(2) . . . . ?
Li2_2 O1_81 C2_81 C3_81 -140.4(18) . . . . ?
O1_81 C2_81 C3_81 C4_81 -14(2) . . . . ?
C2_81 C3_81 C4_81 C5_81 32(2) . . . . ?
C2_81 O1_81 C5_81 C4_81 31(2) . . . . ?
Li2_2 O1_81 C5_81 C4_81 167.7(16) . . . . ?
C2_81 O1_81 C5_81 Li2_2 -136(3) . . . . ?
C3_81 C4_81 C5_81 O1_81 -38(2) . . . . ?
C3_81 C4_81 C5_81 Li2_2 -25(3) . . . . ?
O9_2 Li2_2 O1_9 C5_9 -156(3) . . . . ?
O1_10 Li2_2 O1_9 C5_9 -31(4) . . . . ?
O1_8 Li2_2 O1_9 C5_9 92(3) . . . . ?
O9_2 Li2_2 O1_9 C2_9 35(3) . . . . ?
O1_10 Li2_2 O1_9 C2_9 160(3) . . . . ?
O1_8 Li2_2 O1_9 C2_9 -77(3) . . . . ?
C5_9 O1_9 C2_9 C3_9 24(3) . . . . ?
Li2_2 O1_9 C2_9 C3_9 -165(3) . . . . ?
O1_9 C2_9 C3_9 C4_9 -32(3) . . . . ?
C2_9 C3_9 C4_9 C5_9 28(2) . . . . ?
C2_9 O1_9 C5_9 C4_9 -6(4) . . . . ?
Li2_2 O1_9 C5_9 C4_9 -177(3) . . . . ?
C3_9 C4_9 C5_9 O1_9 -14(3) . . . . ?
C5_91 O1_91 C2_91 C3_91 8(2) . . . . ?
Li2_2 O1_91 C2_91 C3_91 164.3(18) . . . . ?
O1_91 C2_91 C3_91 C4_91 5.9(19) . . . . ?
C2_91 C3_91 C4_91 C5_91 -17.4(16) . . . . ?
C2_91 O1_91 C5_91 C4_91 -20(2) . . . . ?
Li2_2 O1_91 C5_91 C4_91 -178.5(13) . . . . ?
C3_91 C4_91 C5_91 O1_91 22.7(19) . . . . ?
C5_10 O1_10 C2_10 C3_10 -11.3(16) . . . . ?
Li2_2 O1_10 C2_10 C3_10 155.3(11) . . . . ?
O1_10 C2_10 C3_10 C4_10 28.2(15) . . . . ?
C2_10 C3_10 C4_10 C5_10 -34.4(12) . . . . ?
C2_10 O1_10 C5_10 C4_10 -10.7(13) . . . . ?
Li2_2 O1_10 C5_10 C4_10 -178.0(9) . . . . ?
C3_10 C4_10 C5_10 O1_10 28.5(11) . . . . ?
O9_2 Li2_2 O1_101 C2_101 41(6) . . . . ?
O1_91 Li2_2 O1_101 C2_101 -76(5) . . . . ?
O1_81 Li2_2 O1_101 C2_101 168(5) . . . . ?
C5_81 Li2_2 O1_101 C2_101 -172(4) . . . . ?
O9_2 Li2_2 O1_101 C5_101 -137(3) . . . . ?
O1_91 Li2_2 O1_101 C5_101 105(4) . . . . ?
O1_81 Li2_2 O1_101 C5_101 -11(4) . . . . ?
C5_81 Li2_2 O1_101 C5_101 9(5) . . . . ?
C5_101 O1_101 C2_101 C3_101 3(6) . . . . ?
Li2_2 O1_101 C2_101 C3_101 -176(4) . . . . ?
O1_101 C2_101 C3_101 C4_101 -22(5) . . . . ?
C2_101 C3_101 C4_101 C5_101 32(4) . . . . ?
C2_101 O1_101 C5_101 C4_101 18(5) . . . . ?
Li2_2 O1_101 C5_101 C4_101 -163(3) . . . . ?
C3_101 C4_101 C5_101 O1_101 -31(4) . . . . ?
O1_13 Li1_4 O1_11 C2_11 126(2) . . . . ?
O8_4 Li1_4 O1_11 C2_11 2(2) . . . . ?
O1_12 Li1_4 O1_11 C2_11 -124.3(18) . . . . ?
C5_13 Li1_4 O1_11 C2_11 92(2) . . . . ?
C2_13 Li1_4 O1_11 C2_11 142.3(19) . . . . ?
O1_13 Li1_4 O1_11 C5_11 -43(3) . . . . ?
O8_4 Li1_4 O1_11 C5_11 -167(2) . . . . ?
O1_12 Li1_4 O1_11 C5_11 67(3) . . . . ?
C5_13 Li1_4 O1_11 C5_11 -77(2) . . . . ?
C2_13 Li1_4 O1_11 C5_11 -27(2) . . . . ?
C5_11 O1_11 C2_11 C3_11 19(2) . . . . ?
Li1_4 O1_11 C2_11 C3_11 -152.4(15) . . . . ?
O1_11 C2_11 C3_11 C4_11 -26.0(19) . . . . ?
C2_11 C3_11 C4_11 C5_11 22.9(16) . . . . ?
C2_11 O1_11 C5_11 C4_11 -4(2) . . . . ?
Li1_4 O1_11 C5_11 C4_11 165.8(19) . . . . ?
C3_11 C4_11 C5_11 O1_11 -12.3(19) . . . . ?
O1_121 Li1_4 O1_111 C2_111 -152(3) . . . . ?
O8_4 Li1_4 O1_111 C2_111 -39(4) . . . . ?
O1_131 Li1_4 O1_111 C2_111 80(3) . . . . ?
O1_121 Li1_4 O1_111 C5_111 55(3) . . . . ?
O8_4 Li1_4 O1_111 C5_111 169(2) . . . . ?
O1_131 Li1_4 O1_111 C5_111 -73(3) . . . . ?
C5_111 O1_111 C2_111 C3_111 -6(4) . . . . ?
Li1_4 O1_111 C2_111 C3_111 -160(3) . . . . ?
O1_111 C2_111 C3_111 C4_111 28(3) . . . . ?
C2_111 C3_111 C4_111 C5_111 -38(2) . . . . ?
C2_111 O1_111 C5_111 C4_111 -18(3) . . . . ?
Li1_4 O1_111 C5_111 C4_111 139(2) . . . . ?
C3_111 C4_111 C5_111 O1_111 35(2) . . . . ?
C5_12 O1_12 C2_12 C3_12 10(2) . . . . ?
Li1_4 O1_12 C2_12 C3_12 168.4(12) . . . . ?
O1_12 C2_12 C3_12 C4_12 15(2) . . . . ?
C2_12 C3_12 C4_12 C5_12 -33(2) . . . . ?
C2_12 O1_12 C5_12 C4_12 -31(2) . . . . ?
Li1_4 O1_12 C5_12 C4_12 171.7(15) . . . . ?
C3_12 C4_12 C5_12 O1_12 40(2) . . . . ?
C5_121 O1_121 C2_121 C3_121 10(3) . . . . ?
Li1_4 O1_121 C2_121 C3_121 -161.1(18) . . . . ?
O1_121 C2_121 C3_121 C4_121 13(3) . . . . ?
C2_121 C3_121 C4_121 C5_121 -30(3) . . . . ?
C2_121 O1_121 C5_121 C4_121 -30(4) . . . . ?
Li1_4 O1_121 C5_121 C4_121 142(2) . . . . ?
C3_121 C4_121 C5_121 O1_121 36(4) . . . . ?
O1_11 Li1_4 O1_13 C2_13 36(3) . . . . ?
O8_4 Li1_4 O1_13 C2_13 157.2(19) . . . . ?
O1_12 Li1_4 O1_13 C2_13 -75(2) . . . . ?
C5_13 Li1_4 O1_13 C2_13 134(4) . . . . ?
O1_11 Li1_4 O1_13 C5_13 -98(2) . . . . ?
O8_4 Li1_4 O1_13 C5_13 23(3) . . . . ?
O1_12 Li1_4 O1_13 C5_13 151(2) . . . . ?
C2_13 Li1_4 O1_13 C5_13 -134(4) . . . . ?
C5_13 O1_13 C2_13 C3_13 -34(3) . . . . ?
Li1_4 O1_13 C2_13 C3_13 -173(2) . . . . ?
C5_13 O1_13 C2_13 Li1_4 138(3) . . . . ?
O1_13 C2_13 C3_13 C4_13 35(3) . . . . ?
Li1_4 C2_13 C3_13 C4_13 30(4) . . . . ?
C2_13 C3_13 C4_13 C5_13 -24(3) . . . . ?
C2_13 O1_13 C5_13 C4_13 19(4) . . . . ?
Li1_4 O1_13 C5_13 C4_13 159(3) . . . . ?
C2_13 O1_13 C5_13 Li1_4 -139(3) . . . . ?
C3_13 C4_13 C5_13 O1_13 4(4) . . . . ?
C3_13 C4_13 C5_13 Li1_4 20(5) . . . . ?
C5_131 O1_131 C2_131 C3_131 -27.3(11) . . . . ?
Li1_4 O1_131 C2_131 C3_131 -175.7(8) . . . . ?
O1_131 C2_131 C3_131 C4_131 35.8(10) . . . . ?
C2_131 C3_131 C4_131 C5_131 -31.1(11) . . . . ?
C2_131 O1_131 C5_131 C4_131 7.4(12) . . . . ?
Li1_4 O1_131 C5_131 C4_131 155.8(9) . . . . ?
C3_131 C4_131 C5_131 O1_131 15.4(12) . . . . ?
C5_14 O1_14 C2_14 C3_14 17(3) . . . . ?
Li2_4 O1_14 C2_14 C3_14 -145(2) . . . . ?
O1_14 C2_14 C3_14 C4_14 -27(2) . . . . ?
C2_14 C3_14 C4_14 C5_14 26.4(18) . . . . ?
C2_14 O1_14 C5_14 C4_14 -1(3) . . . . ?
Li2_4 O1_14 C5_14 C4_14 164.4(17) . . . . ?
C3_14 C4_14 C5_14 O1_14 -16(2) . . . . ?
C5_141 O1_141 C2_141 C3_141 4(5) . . . . ?
Li2_4 O1_141 C2_141 C3_141 -160(3) . . . . ?
O1_141 C2_141 C3_141 C4_141 -8(4) . . . . ?
C2_141 C3_141 C4_141 C5_141 8(3) . . . . ?
C2_141 O1_141 C5_141 C4_141 1(5) . . . . ?
Li2_4 O1_141 C5_141 C4_141 162(4) . . . . ?
C3_141 C4_141 C5_141 O1_141 -6(4) . . . . ?
C5_15 O1_15 C2_15 C3_15 7(8) . . . . ?
Li2_4 O1_15 C2_15 C3_15 168(6) . . . . ?
O1_15 C2_15 C3_15 C4_15 16(6) . . . . ?
C2_15 C3_15 C4_15 C5_15 -33(4) . . . . ?
C2_15 O1_15 C5_15 C4_15 -28(7) . . . . ?
Li2_4 O1_15 C5_15 C4_15 171(6) . . . . ?
C3_15 C4_15 C5_15 O1_15 37(4) . . . . ?
C5_151 O1_151 C2_151 C3_151 16(5) . . . . ?
Li2_4 O1_151 C2_151 C3_151 -180(4) . . . . ?
O1_151 C2_151 C3_151 C4_151 -33(4) . . . . ?
C2_151 C3_151 C4_151 C5_151 37(3) . . . . ?
C2_151 O1_151 C5_151 C4_151 8(5) . . . . ?
Li2_4 O1_151 C5_151 C4_151 -158(3) . . . . ?
C3_151 C4_151 C5_151 O1_151 -29(3) . . . . ?
O1_15 Li2_4 O1_16 C2_16 130(4) . . . . ?
O1_14 Li2_4 O1_16 C2_16 -115.8(17) . . . . ?
O10_4 Li2_4 O1_16 C2_16 -1.6(19) . . . . ?
O1_15 Li2_4 O1_16 C5_16 -75(3) . . . . ?
O1_14 Li2_4 O1_16 C5_16 39.4(18) . . . . ?
O10_4 Li2_4 O1_16 C5_16 153.6(14) . . . . ?
C5_16 O1_16 C2_16 C3_16 -20(2) . . . . ?
Li2_4 O1_16 C2_16 C3_16 137.7(16) . . . . ?
O1_16 C2_16 C3_16 C4_16 34(2) . . . . ?
C2_16 C3_16 C4_16 C5_16 -36(2) . . . . ?
C2_16 O1_16 C5_16 C4_16 -3(2) . . . . ?
Li2_4 O1_16 C5_16 C4_16 -162.4(14) . . . . ?
C3_16 C4_16 C5_16 O1_16 25(2) . . . . ?
C5_161 O1_161 C2_161 C3_161 -24.6(16) . . . . ?
Li2_4 O1_161 C2_161 C3_161 -169.3(10) . . . . ?
O1_161 C2_161 C3_161 C4_161 37.1(15) . . . . ?
C2_161 C3_161 C4_161 C5_161 -36.5(17) . . . . ?
C2_161 O1_161 C5_161 C4_161 1.4(17) . . . . ?
Li2_4 O1_161 C5_161 C4_161 140.6(12) . . . . ?
C3_161 C4_161 C5_161 O1_161 22.6(18) . . . . ?
